data_7228452
loop_
_publ_author_name
'Szyma\'nski, M. P.'
'J\;edrzejewska, H.'
'Wierzbicki, M.'
'Szumna, A.'

_publ_section_title
;
 On the mechanism of mechanochemical molecular encapsulation in peptidic
 capsules
;
_journal_name_full 'Phys. Chem. Chem. Phys.'
_journal_paper_doi 10.1039/C7CP02603J
_journal_year 2017
_chemical_formula_sum 'C225.11 H259.71 Cl8.74 N24 O42.2'
_chemical_formula_weight 4286.62
_space_group_crystal_system triclinic
_space_group_IT_number 1
_space_group_name_Hall 'P 1'
_space_group_name_H-M_alt 'P 1'
_symmetry_space_group_name_Hall 'P 1'
_symmetry_space_group_name_H-M 'P 1'
_atom_sites_solution_hydrogens mixed
_audit_creation_method SHELXL-2014/7
_audit_update_record
;
2017-01-17 deposited with the CCDC.
2017-05-26 downloaded from the CCDC.
;
_cell_angle_alpha 112.63
_cell_angle_beta 96.40
_cell_angle_gamma 99.29
_cell_formula_units_Z 1
_cell_length_a 17.7700(4)
_cell_length_b 18.0900(5)
_cell_length_c 19.190(2)
_cell_measurement_reflns_used 322
_cell_measurement_temperature 100
_cell_measurement_theta_max 4.06
_cell_measurement_theta_min 2.03
_cell_volume 5516.2(6)
_computing_structure_refinement 'SHELXL-2014/7 (Sheldrick, 2014)'
_diffrn_ambient_temperature 100
_diffrn_measured_fraction_theta_full 0.900
_diffrn_measured_fraction_theta_max 0.900
_diffrn_measurement_device_type synchrotron
_diffrn_measurement_method rotation
_diffrn_radiation_type synchrotron
_diffrn_radiation_wavelength 0.7085
_diffrn_reflns_av_R_equivalents 0.0548
_diffrn_reflns_av_unetI/netI 0.0633
_diffrn_reflns_Laue_measured_fraction_full 0.900
_diffrn_reflns_Laue_measured_fraction_max 0.900
_diffrn_reflns_limit_h_max 21
_diffrn_reflns_limit_h_min -21
_diffrn_reflns_limit_k_max 21
_diffrn_reflns_limit_k_min -21
_diffrn_reflns_limit_l_max 22
_diffrn_reflns_limit_l_min -22
_diffrn_reflns_number 92673
_diffrn_reflns_point_group_measured_fraction_full 0.877
_diffrn_reflns_point_group_measured_fraction_max 0.877
_diffrn_reflns_theta_full 24.944
_diffrn_reflns_theta_max 24.944
_diffrn_reflns_theta_min 1.167
_exptl_absorpt_coefficient_mu 0.191
_exptl_crystal_colour brown
_exptl_crystal_density_diffrn 1.290
_exptl_crystal_description prism
_exptl_crystal_F_000 2265
_exptl_crystal_recrystallization_method 'Re-crystallisation from solvent: chloroform, methanol'
_exptl_crystal_size_max 0.16
_exptl_crystal_size_mid 0.13
_exptl_crystal_size_min 0.13
_refine_diff_density_max 0.768
_refine_diff_density_min -0.411
_refine_diff_density_rms 0.065
_refine_ls_abs_structure_details
;
 Flack x determined using 15625 quotients [(I+)-(I-)]/[(I+)+(I-)]
 (Parsons, Flack and Wagner, Acta Cryst. B69 (2013) 249-259).
;
_refine_ls_abs_structure_Flack 0.05(2)
_refine_ls_extinction_method none
_refine_ls_goodness_of_fit_ref 1.025
_refine_ls_hydrogen_treatment mixed
_refine_ls_matrix_type full
_refine_ls_number_parameters 2913
_refine_ls_number_reflns 34215
_refine_ls_number_restraints 2177
_refine_ls_restrained_S_all 1.227
_refine_ls_R_factor_all 0.0640
_refine_ls_R_factor_gt 0.0633
_refine_ls_shift/su_max 0.001
_refine_ls_shift/su_mean 0.000
_refine_ls_structure_factor_coef Fsqd
_refine_ls_weighting_details 'w=1/[\s^2^(Fo^2^)+(0.1167P)^2^+3.0853P] where P=(Fo^2^+2Fc^2^)/3'
_refine_ls_weighting_scheme calc
_refine_ls_wR_factor_gt 0.1761
_refine_ls_wR_factor_ref 0.1774
_reflns_Friedel_coverage 0.950
_reflns_Friedel_fraction_full 0.855
_reflns_Friedel_fraction_max 0.855
_reflns_number_gt 33631
_reflns_number_total 34215
_reflns_threshold_expression 'I > 2\s(I)'
_cod_data_source_file c7cp02603j2.cif
_cod_data_source_block L1_2_C60
_cod_original_cell_volume 5516.0(7)
_cod_original_formula_sum 'C225.11 H259.71 Cl8.74 N24 O42.20'
_cod_database_code 7228452
_shelx_shelxl_version_number 2014/7
_shelx_space_group_comment
;
The symmetry employed for this shelxl refinement is uniquely defined
by the following loop, which should always be used as a source of
symmetry information in preference to the above space-group names.
They are only intended as comments.
;

loop_
_space_group_symop_operation_xyz
'x, y, z'

loop_
_atom_site_label
_atom_site_type_symbol
_atom_site_fract_x
_atom_site_fract_y
_atom_site_fract_z
_atom_site_U_iso_or_equiv
_atom_site_adp_type
_atom_site_occupancy
_atom_site_site_symmetry_order
_atom_site_calc_flag
_atom_site_refinement_flags_posn
_atom_site_refinement_flags_adp
_atom_site_refinement_flags_occupancy
_atom_site_disorder_assembly
_atom_site_disorder_group
C121 C 0.7898(3) 0.6871(3) 0.8987(2) 0.0263(10) Uani 1 1 d . . . . .
C122 C 0.7537(3) 0.7515(3) 0.9338(2) 0.0245(9) Uani 1 1 d . . . . .
H122 H 0.7835 0.8049 0.9537 0.029 Uiso 1 1 calc R U . . .
C123 C 0.6759(3) 0.7407(3) 0.9407(2) 0.0241(9) Uani 1 1 d . . . . .
C124 C 0.6316(3) 0.6595(3) 0.9084(3) 0.0256(9) Uani 1 1 d . . . . .
C125 C 0.6649(3) 0.5931(3) 0.8738(3) 0.0284(10) Uani 1 1 d . . . . .
C126 C 0.7440(3) 0.6078(3) 0.8693(3) 0.0255(9) Uani 1 1 d . . . . .
O127 O 0.7780(2) 0.5429(2) 0.83467(19) 0.0296(7) Uani 1 1 d . . . . .
H127 H 0.7442 0.5005 0.8127 0.044 Uiso 1 1 calc R U . . .
O128 O 0.5543(2) 0.6404(2) 0.9116(2) 0.0316(7) Uani 1 1 d . . . . .
H128 H 0.5335 0.6768 0.9091 0.047 Uiso 1 1 calc R U . . .
C129 C 0.6160(3) 0.5109(3) 0.8416(3) 0.0282(10) Uani 1 1 d . . . . .
H129 H 0.5635 0.5038 0.8438 0.034 Uiso 1 1 calc R U . . .
N130 N 0.6448(2) 0.4473(2) 0.8097(2) 0.0283(8) Uani 1 1 d . . . . .
N131 N 0.5911(2) 0.3729(2) 0.7768(2) 0.0283(8) Uani 1 1 d . . . . .
H131 H 0.5426 0.3715 0.7774 0.034 Uiso 1 1 calc R U . . .
C132 C 0.6150(3) 0.3032(3) 0.7438(3) 0.0336(11) Uani 1 1 d . . . . .
O133 O 0.6825(2) 0.2987(2) 0.7439(3) 0.0516(12) Uani 1 1 d . . . . .
C134 C 0.5480(3) 0.2271(3) 0.7052(3) 0.0319(11) Uani 1 1 d . . . . .
H134 H 0.4993 0.2460 0.7049 0.038 Uiso 1 1 calc R U . . .
C135 C 0.5454(4) 0.1734(3) 0.7516(4) 0.0452(14) Uani 1 1 d . . . . .
H135 H 0.5965 0.1605 0.7583 0.054 Uiso 1 1 calc R U . . .
C136 C 0.4848(4) 0.0929(3) 0.7088(4) 0.0470(15) Uani 1 1 d . . . . .
H13A H 0.4342 0.1045 0.7026 0.071 Uiso 1 1 calc R U . . .
H13B H 0.4855 0.0599 0.7378 0.071 Uiso 1 1 calc R U . . .
H13C H 0.4965 0.0637 0.6592 0.071 Uiso 1 1 calc R U . . .
C137 C 0.5287(4) 0.2227(4) 0.8320(4) 0.0521(16) Uani 1 1 d . . . . .
H13D H 0.5689 0.2717 0.8584 0.078 Uiso 1 1 calc R U . . .
H13E H 0.5274 0.1898 0.8610 0.078 Uiso 1 1 calc R U . . .
H13F H 0.4795 0.2373 0.8264 0.078 Uiso 1 1 calc R U . . .
N138 N 0.5568(3) 0.1865(2) 0.6258(3) 0.0349(10) Uani 1 1 d . . . . .
H138 H 0.6023 0.1820 0.6160 0.042 Uiso 1 1 calc R U . . .
C139 C 0.4958(3) 0.1561(3) 0.5678(3) 0.0308(10) Uani 1 1 d . . . . .
C140 C 0.5141(3) 0.1129(3) 0.4886(3) 0.0383(12) Uani 1 1 d . . . . .
H14A H 0.5667 0.1355 0.4883 0.057 Uiso 1 1 calc R U . . .
H14B H 0.4794 0.1205 0.4511 0.057 Uiso 1 1 calc R U . . .
H14C H 0.5077 0.0552 0.4763 0.057 Uiso 1 1 calc R U . . .
O141 O 0.4295(2) 0.1598(2) 0.5771(2) 0.0340(8) Uani 1 1 d . . . . .
C142 C 0.6382(3) 0.8115(3) 0.9809(3) 0.0244(9) Uani 1 1 d . . . . .
H142 H 0.5933 0.7886 0.9973 0.029 Uiso 1 1 calc R U . . .
C143 C 0.6918(3) 0.8802(3) 1.0547(3) 0.0261(9) Uani 1 1 d . . . . .
H14D H 0.7288 0.8565 1.0754 0.031 Uiso 1 1 calc R U . . .
H14E H 0.7210 0.9210 1.0408 0.031 Uiso 1 1 calc R U . . .
C144 C 0.6476(3) 0.9235(3) 1.1178(3) 0.0341(11) Uani 1 1 d . . . . .
H144 H 0.6234 0.8825 1.1350 0.041 Uiso 1 1 calc R U . . .
C145 C 0.5832(3) 0.9581(4) 1.0915(3) 0.0416(13) Uani 1 1 d . . . . .
H14F H 0.6045 0.9968 1.0720 0.062 Uiso 1 1 calc R U . . .
H14G H 0.5596 0.9851 1.1341 0.062 Uiso 1 1 calc R U . . .
H14H H 0.5449 0.9142 1.0517 0.062 Uiso 1 1 calc R U . . .
C146 C 0.7045(3) 0.9910(3) 1.1872(3) 0.0392(12) Uani 1 1 d . . . . .
H14I H 0.7416 0.9673 1.2069 0.059 Uiso 1 1 calc R U . . .
H14J H 0.6766 1.0170 1.2265 0.059 Uiso 1 1 calc R U . . .
H14K H 0.7312 1.0310 1.1718 0.059 Uiso 1 1 calc R U . . .
C151 C 0.6068(3) 0.8439(3) 0.9237(3) 0.0247(9) Uani 1 1 d . . . . .
C152 C 0.6524(3) 0.9009(3) 0.9056(3) 0.0228(9) Uani 1 1 d . . . . .
H152 H 0.7044 0.9197 0.9297 0.027 Uiso 1 1 calc R U . . .
C153 C 0.6261(3) 0.9319(3) 0.8541(2) 0.0226(9) Uani 1 1 d . . . . .
C154 C 0.5484(3) 0.8998(3) 0.8154(2) 0.0246(9) Uani 1 1 d . . . . .
C155 C 0.5004(3) 0.8417(3) 0.8306(3) 0.0232(9) Uani 1 1 d . . . . .
C156 C 0.5289(3) 0.8137(3) 0.8852(3) 0.0243(9) Uani 1 1 d . . . . .
O157 O 0.48257(19) 0.7574(2) 0.90192(19) 0.0273(7) Uani 1 1 d . . . . .
H157 H 0.4396 0.7425 0.8741 0.041 Uiso 1 1 calc R U . . .
O158 O 0.51616(18) 0.9242(2) 0.76186(19) 0.0268(7) Uani 1 1 d . . . . .
H158 H 0.5506 0.9424 0.7438 0.040 Uiso 1 1 calc R U . . .
C159 C 0.4207(3) 0.8071(3) 0.7871(3) 0.0248(10) Uani 1 1 d . . . . .
H159 H 0.4030 0.8256 0.7507 0.030 Uiso 1 1 calc R U . . .
N160 N 0.3744(2) 0.7518(2) 0.7981(2) 0.0260(8) Uani 1 1 d . . . . .
N161 N 0.3029(2) 0.7211(2) 0.7498(2) 0.0265(8) Uani 1 1 d . . . . .
H161 H 0.2886 0.7439 0.7202 0.032 Uiso 1 1 calc R U . . .
C162 C 0.2551(3) 0.6539(3) 0.7497(3) 0.0302(10) Uani 1 1 d . . . . .
O163 O 0.2689(2) 0.6201(3) 0.7919(3) 0.0430(9) Uani 1 1 d . . . . .
C164 C 0.1803(3) 0.6250(3) 0.6895(3) 0.0305(10) Uani 1 1 d . . . . .
H164 H 0.1909 0.6432 0.6489 0.037 Uiso 1 1 calc R U . . .
C165 C 0.1123(3) 0.6612(3) 0.7226(3) 0.0413(13) Uani 1 1 d . . . . .
H165 H 0.0663 0.6350 0.6815 0.050 Uiso 1 1 calc R U . . .
C166 C 0.1264(4) 0.7531(4) 0.7427(4) 0.0550(18) Uani 1 1 d . . . . .
H16A H 0.1678 0.7820 0.7866 0.083 Uiso 1 1 calc R U . . .
H16B H 0.0799 0.7719 0.7545 0.083 Uiso 1 1 calc R U . . .
H16C H 0.1404 0.7632 0.6998 0.083 Uiso 1 1 calc R U . . .
C167 C 0.0932(3) 0.6411(4) 0.7896(4) 0.0524(17) Uani 1 1 d . . . . .
H16D H 0.0801 0.5826 0.7731 0.079 Uiso 1 1 calc R U . . .
H16E H 0.0499 0.6636 0.8069 0.079 Uiso 1 1 calc R U . . .
H16F H 0.1374 0.6645 0.8309 0.079 Uiso 1 1 calc R U . . .
N168 N 0.1599(3) 0.5364(3) 0.6555(2) 0.0329(9) Uani 1 1 d . . . . .
H168 H 0.1731 0.5096 0.6817 0.039 Uiso 1 1 calc R U . . .
C169 C 0.1200(3) 0.4953(3) 0.5821(3) 0.0373(12) Uani 1 1 d . . . . .
C170 C 0.0941(5) 0.4034(4) 0.5543(4) 0.0601(19) Uani 1 1 d . . . . .
H17A H 0.1312 0.3836 0.5789 0.090 Uiso 1 1 calc R U . . .
H17B H 0.0905 0.3778 0.4996 0.090 Uiso 1 1 calc R U . . .
H17C H 0.0442 0.3902 0.5667 0.090 Uiso 1 1 calc R U . . .
O171 O 0.1063(3) 0.5306(2) 0.5401(2) 0.0439(9) Uani 1 1 d . . . . .
C172 C 0.6788(3) 1.0000(3) 0.8410(3) 0.0231(9) Uani 1 1 d . . . . .
H172 H 0.6447 1.0290 0.8230 0.028 Uiso 1 1 calc R U . . .
C173 C 0.7335(3) 1.0643(3) 0.9157(3) 0.0272(10) Uani 1 1 d . . . . .
H17D H 0.7688 1.0371 0.9340 0.033 Uiso 1 1 calc R U . . .
H17E H 0.7646 1.1053 0.9035 0.033 Uiso 1 1 calc R U . . .
C174 C 0.6929(3) 1.1083(3) 0.9811(3) 0.0367(12) Uani 1 1 d . . . . .
H174 H 0.6637 1.0666 0.9948 0.044 Uiso 1 1 calc R U . . .
C175 C 0.6364(5) 1.1512(6) 0.9572(5) 0.077(3) Uani 1 1 d . . . . .
H17F H 0.6639 1.1934 0.9449 0.115 Uiso 1 1 calc R U . . .
H17G H 0.6100 1.1753 0.9985 0.115 Uiso 1 1 calc R U . . .
H17H H 0.5992 1.1123 0.9127 0.115 Uiso 1 1 calc R U . . .
C176 C 0.7521(4) 1.1678(4) 1.0516(3) 0.0558(18) Uani 1 1 d . . . . .
H17I H 0.7896 1.1398 1.0640 0.084 Uiso 1 1 calc R U . . .
H17J H 0.7264 1.1890 1.0941 0.084 Uiso 1 1 calc R U . . .
H17K H 0.7780 1.2123 1.0413 0.084 Uiso 1 1 calc R U . . .
C181 C 0.7232(3) 0.9627(3) 0.7771(3) 0.0228(9) Uani 1 1 d . . . . .
C182 C 0.7937(3) 0.9428(3) 0.7910(3) 0.0248(9) Uani 1 1 d . . . . .
H182 H 0.8146 0.9535 0.8415 0.030 Uiso 1 1 calc R U . . .
C183 C 0.8357(3) 0.9076(3) 0.7340(3) 0.0241(9) Uani 1 1 d . . . . .
C184 C 0.8019(3) 0.8885(3) 0.6577(3) 0.0245(9) Uani 1 1 d . . . . .
C185 C 0.7299(3) 0.9081(3) 0.6408(3) 0.0246(9) Uani 1 1 d . . . . .
C186 C 0.6916(3) 0.9447(3) 0.7011(3) 0.0221(9) Uani 1 1 d . . . . .
O187 O 0.62166(19) 0.9639(2) 0.68607(19) 0.0275(7) Uani 1 1 d . . . . .
H187 H 0.6104 0.9530 0.6401 0.041 Uiso 1 1 calc R U . . .
O188 O 0.8359(2) 0.8541(2) 0.59700(18) 0.0300(7) Uani 1 1 d . . . . .
H188 H 0.8645 0.8267 0.6069 0.045 Uiso 1 1 calc R U . . .
C189 C 0.6957(3) 0.8845(3) 0.5610(3) 0.0248(9) Uani 1 1 d . . . . .
H189 H 0.7225 0.8604 0.5224 0.030 Uiso 1 1 calc R U . . .
N190 N 0.6282(2) 0.8967(2) 0.5437(2) 0.0244(8) Uani 1 1 d . . . . .
N191 N 0.5976(2) 0.8676(2) 0.4664(2) 0.0257(8) Uani 1 1 d . . . . .
H191 H 0.6234 0.8427 0.4327 0.031 Uiso 1 1 calc R U . . .
C192 C 0.5272(3) 0.8782(3) 0.4435(3) 0.0232(9) Uani 1 1 d . . . . .
O193 O 0.4878(2) 0.9153(2) 0.48734(19) 0.0308(7) Uani 1 1 d . . . . .
C194 C 0.4994(3) 0.8389(3) 0.3565(3) 0.0228(9) Uani 1 1 d . . . . .
H194 H 0.5328 0.8017 0.3331 0.027 Uiso 1 1 calc R U . . .
C195 C 0.5032(3) 0.9040(3) 0.3226(3) 0.0296(10) Uani 1 1 d . . . . .
H195 H 0.4720 0.9428 0.3481 0.035 Uiso 1 1 calc R U . . .
C196 C 0.5869(3) 0.9517(3) 0.3381(3) 0.0385(12) Uani 1 1 d . . . . .
H19A H 0.6069 0.9767 0.3925 0.058 Uiso 1 1 calc R U . . .
H19B H 0.5883 0.9935 0.3189 0.058 Uiso 1 1 calc R U . . .
H19C H 0.6182 0.9147 0.3128 0.058 Uiso 1 1 calc R U . . .
C197 C 0.4704(4) 0.8651(4) 0.2370(3) 0.0444(14) Uani 1 1 d . . . . .
H19D H 0.5034 0.8311 0.2105 0.067 Uiso 1 1 calc R U . . .
H19E H 0.4679 0.9073 0.2188 0.067 Uiso 1 1 calc R U . . .
H19F H 0.4192 0.8321 0.2275 0.067 Uiso 1 1 calc R U . . .
N198 N 0.4205(2) 0.7906(2) 0.3414(2) 0.0262(8) Uani 1 1 d . . . . .
H198 H 0.3890 0.8104 0.3708 0.031 Uiso 1 1 calc R U . . .
C199 C 0.3960(3) 0.7163(3) 0.2832(3) 0.0279(10) Uani 1 1 d . . . . .
C200 C 0.3123(3) 0.6753(4) 0.2715(4) 0.0422(13) Uani 1 1 d . . . . .
H20A H 0.2905 0.7053 0.3145 0.063 Uiso 1 1 calc R U . . .
H20B H 0.3088 0.6201 0.2672 0.063 Uiso 1 1 calc R U . . .
H20C H 0.2842 0.6740 0.2252 0.063 Uiso 1 1 calc R U . . .
O201 O 0.4393(2) 0.6828(2) 0.2402(2) 0.0345(8) Uani 1 1 d . . . . .
C202 C 0.9144(3) 0.8894(3) 0.7528(2) 0.0239(9) Uani 1 1 d . . . . .
H202 H 0.9415 0.8890 0.7109 0.029 Uiso 1 1 calc R U . . .
C203 C 0.9651(3) 0.9574(3) 0.8269(3) 0.0259(9) Uani 1 1 d . . . . .
H20D H 0.9650 1.0101 0.8248 0.031 Uiso 1 1 calc R U . . .
H20E H 0.9420 0.9569 0.8703 0.031 Uiso 1 1 calc R U . . .
C204 C 1.0492(3) 0.9494(3) 0.8409(3) 0.0330(11) Uani 1 1 d . . . . .
H204 H 1.0478 0.8924 0.8333 0.040 Uiso 1 1 calc R U . . .
C205 C 1.0924(4) 0.9652(9) 0.7839(6) 0.095(4) Uani 1 1 d . . . . .
H20F H 1.0649 0.9297 0.7327 0.143 Uiso 1 1 calc R U . . .
H20G H 1.1434 0.9547 0.7909 0.143 Uiso 1 1 calc R U . . .
H20H H 1.0969 1.0214 0.7912 0.143 Uiso 1 1 calc R U . . .
C206 C 1.0910(4) 1.0036(5) 0.9226(4) 0.063(2) Uani 1 1 d . . . . .
H20I H 1.0952 1.0602 0.9316 0.094 Uiso 1 1 calc R U . . .
H20J H 1.1419 0.9934 0.9302 0.094 Uiso 1 1 calc R U . . .
H20K H 1.0622 0.9915 0.9579 0.094 Uiso 1 1 calc R U . . .
C211 C 0.9061(2) 0.8037(3) 0.7520(3) 0.0244(9) Uani 1 1 d . . . . .
C212 C 0.8944(3) 0.7894(3) 0.8164(3) 0.0253(9) Uani 1 1 d . . . . .
H212 H 0.8923 0.8338 0.8609 0.030 Uiso 1 1 calc R U . . .
C213 C 0.8855(3) 0.7124(3) 0.8185(3) 0.0256(10) Uani 1 1 d . . . . .
C214 C 0.8870(3) 0.6453(3) 0.7502(3) 0.0249(9) Uani 1 1 d . . . . .
C215 C 0.8987(2) 0.6571(3) 0.6837(3) 0.0247(9) Uani 1 1 d . . . . .
C216 C 0.9076(2) 0.7363(3) 0.6852(3) 0.0245(9) Uani 1 1 d . . . . .
O217 O 0.91815(19) 0.7491(2) 0.62055(18) 0.0266(7) Uani 1 1 d . . . . .
H217 H 0.9150 0.7048 0.5845 0.040 Uiso 1 1 calc R U . . .
O218 O 0.8795(2) 0.5667(2) 0.74444(19) 0.0294(7) Uani 1 1 d . . . . .
H218 H 0.8637 0.5635 0.7820 0.044 Uiso 1 1 calc R U . . .
C219 C 0.8960(2) 0.5843(3) 0.6127(3) 0.0253(9) Uani 1 1 d . . . . .
H219 H 0.8903 0.5326 0.6133 0.030 Uiso 1 1 calc R U . . .
N220 N 0.9015(2) 0.5931(2) 0.5494(2) 0.0259(8) Uani 1 1 d . . . . .
N221 N 0.8921(2) 0.5211(2) 0.4843(2) 0.0259(8) Uani 1 1 d . . . . .
H221 H 0.8935 0.4755 0.4882 0.031 Uiso 1 1 calc R U . . .
C222 C 0.8805(2) 0.5238(3) 0.4145(3) 0.0237(9) Uani 1 1 d . . . . .
O223 O 0.8811(2) 0.5872(2) 0.4062(2) 0.0336(8) Uani 1 1 d . . . . .
C224 C 0.8652(3) 0.4396(3) 0.3463(3) 0.0250(9) Uani 1 1 d . . . . .
H224 H 0.8450 0.3971 0.3635 0.030 Uiso 1 1 calc R U . . .
C225 C 0.9400(3) 0.4211(3) 0.3149(3) 0.0275(10) Uani 1 1 d . . . . .
H225 H 0.9798 0.4278 0.3579 0.033 Uiso 1 1 calc R U . . .
C226 C 0.9231(3) 0.3321(3) 0.2561(3) 0.0378(12) Uani 1 1 d . . . . .
H22A H 0.9012 0.2965 0.2786 0.057 Uiso 1 1 calc R U . . .
H22B H 0.9705 0.3185 0.2409 0.057 Uiso 1 1 calc R U . . .
H22C H 0.8870 0.3253 0.2118 0.057 Uiso 1 1 calc R U . . .
C227 C 0.9715(3) 0.4787(3) 0.2796(3) 0.0341(11) Uani 1 1 d . . . . .
H22D H 0.9341 0.4716 0.2361 0.051 Uiso 1 1 calc R U . . .
H22E H 1.0189 0.4666 0.2633 0.051 Uiso 1 1 calc R U . . .
H22F H 0.9815 0.5345 0.3171 0.051 Uiso 1 1 calc R U . . .
N228 N 0.8056(2) 0.4384(2) 0.2870(2) 0.0253(8) Uani 1 1 d . . . . .
H228 H 0.8074 0.4818 0.2782 0.030 Uiso 1 1 calc R U . . .
C229 C 0.7483(3) 0.3724(3) 0.2457(3) 0.0254(9) Uani 1 1 d . . . . .
C230 C 0.6962(3) 0.3786(3) 0.1815(3) 0.0340(11) Uani 1 1 d . . . . .
H23A H 0.7060 0.4344 0.1868 0.051 Uiso 1 1 calc R U . . .
H23B H 0.6429 0.3614 0.1838 0.051 Uiso 1 1 calc R U . . .
H23C H 0.7065 0.3438 0.1329 0.051 Uiso 1 1 calc R U . . .
O231 O 0.7402(2) 0.3088(2) 0.2576(2) 0.0335(8) Uani 1 1 d . . . . .
C232 C 0.8745(3) 0.6999(3) 0.8917(3) 0.0265(10) Uani 1 1 d . . . . .
H232 H 0.8903 0.6487 0.8860 0.032 Uiso 1 1 calc R U . . .
C233 C 0.9278(3) 0.7682(3) 0.9642(3) 0.0320(11) Uani 1 1 d . . . . .
H23D H 0.9788 0.7799 0.9524 0.038 Uiso 0.536(13) 1 calc R U P A 2
H23E H 0.9077 0.8176 0.9764 0.038 Uiso 0.536(13) 1 calc R U P A 2
H23O H 0.9183 0.8204 0.9666 0.038 Uiso 0.464(13) 1 calc R U P A 1
H23P H 0.9117 0.7616 1.0085 0.038 Uiso 0.464(13) 1 calc R U P A 1
C234 C 0.9368(7) 0.7506(6) 1.0341(5) 0.040(3) Uani 0.536(13) 1 d . . P A 2
H234 H 0.8846 0.7329 1.0421 0.049 Uiso 0.536(13) 1 calc R U P A 2
C235 C 0.9800(10) 0.6805(9) 1.0254(8) 0.063(4) Uani 0.536(13) 1 d . . P A 2
H23F H 0.9546 0.6326 0.9798 0.094 Uiso 0.536(13) 1 calc R U P A 2
H23G H 0.9792 0.6676 1.0695 0.094 Uiso 0.536(13) 1 calc R U P A 2
H23H H 1.0328 0.6978 1.0216 0.094 Uiso 0.536(13) 1 calc R U P A 2
C236 C 0.9780(10) 0.8254(8) 1.1052(7) 0.066(5) Uani 0.536(13) 1 d . . P A 2
H23I H 1.0330 0.8292 1.1106 0.099 Uiso 0.536(13) 1 calc R U P A 2
H23J H 0.9609 0.8210 1.1494 0.099 Uiso 0.536(13) 1 calc R U P A 2
H23K H 0.9663 0.8736 1.1009 0.099 Uiso 0.536(13) 1 calc R U P A 2
C237 C 1.0091(6) 0.7738(7) 0.9723(6) 0.033(3) Uani 0.464(13) 1 d . . P A 1
H237 H 1.0251 0.7792 0.9269 0.039 Uiso 0.464(13) 1 calc R U P A 1
C238 C 1.0334(7) 0.6988(10) 0.9770(9) 0.051(4) Uani 0.464(13) 1 d . . P A 1
H23R H 1.0406 0.7050 1.0295 0.077 Uiso 0.464(13) 1 calc R U P A 1
H23S H 1.0813 0.6935 0.9587 0.077 Uiso 0.464(13) 1 calc R U P A 1
H23T H 0.9938 0.6505 0.9459 0.077 Uiso 0.464(13) 1 calc R U P A 1
C239 C 1.0510(8) 0.8487(12) 1.0409(10) 0.067(5) Uani 0.464(13) 1 d . . P A 1
H23L H 1.0353 0.8959 1.0380 0.100 Uiso 0.464(13) 1 calc R U P A 1
H23M H 1.1059 0.8550 1.0425 0.100 Uiso 0.464(13) 1 calc R U P A 1
H23N H 1.0389 0.8436 1.0866 0.100 Uiso 0.464(13) 1 calc R U P A 1
C1 C 0.3449(3) 0.2585(3) 0.0470(3) 0.0247(9) Uani 1 1 d . . . . .
C2 C 0.2669(3) 0.2553(3) 0.0516(2) 0.0242(9) Uani 1 1 d . . . . .
H2 H 0.2331 0.2042 0.0338 0.029 Uiso 1 1 calc R U . . .
C3 C 0.2371(3) 0.3261(3) 0.0821(2) 0.0245(9) Uani 1 1 d . . . . .
C4 C 0.2888(3) 0.4017(3) 0.1096(3) 0.0266(10) Uani 1 1 d . . . . .
C5 C 0.3674(3) 0.4084(3) 0.1064(3) 0.0262(9) Uani 1 1 d . . . . .
C6 C 0.3950(3) 0.3353(3) 0.0745(3) 0.0266(9) Uani 1 1 d . . . . .
O7 O 0.47187(19) 0.3397(2) 0.0707(2) 0.0302(7) Uani 1 1 d . . . . .
H7 H 0.4945 0.3879 0.0861 0.045 Uiso 1 1 calc R U . . .
O8 O 0.2662(2) 0.4753(2) 0.1400(2) 0.0318(7) Uani 1 1 d . . . . .
H8 H 0.2349 0.4723 0.1676 0.048 Uiso 1 1 calc R U . . .
C9 C 0.4194(3) 0.4886(3) 0.1404(3) 0.0276(10) Uani 1 1 d . . . . .
H9 H 0.3998 0.5351 0.1633 0.033 Uiso 1 1 calc R U . . .
N10 N 0.4924(2) 0.4965(2) 0.1394(2) 0.0276(8) Uani 1 1 d . . . . .
N11 N 0.5380(2) 0.5755(2) 0.1767(2) 0.0266(8) Uani 1 1 d . . . . .
H11 H 0.5175 0.6169 0.1969 0.032 Uiso 1 1 calc R U . . .
C12 C 0.6152(3) 0.5858(3) 0.1805(3) 0.0278(10) Uani 1 1 d . . . . .
O13 O 0.6477(2) 0.5297(2) 0.1512(3) 0.0412(9) Uani 1 1 d . . . . .
C14 C 0.6613(3) 0.6757(3) 0.2233(3) 0.0269(9) Uani 1 1 d . . . . .
H14 H 0.6263 0.7117 0.2445 0.032 Uiso 1 1 calc R U . . .
C15 C 0.7014(3) 0.7016(3) 0.1666(3) 0.0353(11) Uani 1 1 d . . . . .
H15 H 0.7364 0.6652 0.1466 0.042 Uiso 1 1 calc R U . . .
C16 C 0.7496(4) 0.7905(4) 0.2078(3) 0.0435(13) Uani 1 1 d . . . . .
H16G H 0.7158 0.8270 0.2270 0.065 Uiso 1 1 calc R U . . .
H16H H 0.7756 0.8052 0.1722 0.065 Uiso 1 1 calc R U . . .
H16I H 0.7873 0.7948 0.2499 0.065 Uiso 1 1 calc R U . . .
C17 C 0.6407(4) 0.6926(4) 0.0996(3) 0.0520(16) Uani 1 1 d . . . . .
H17L H 0.6168 0.6355 0.0701 0.078 Uiso 1 1 calc R U . . .
H17M H 0.6653 0.7146 0.0674 0.078 Uiso 1 1 calc R U . . .
H17N H 0.6019 0.7220 0.1189 0.078 Uiso 1 1 calc R U . . .
N18 N 0.7184(2) 0.6782(3) 0.2852(2) 0.0273(8) Uani 1 1 d . . . . .
H18 H 0.7434 0.6397 0.2765 0.033 Uiso 1 1 calc R U . . .
C19 C 0.7328(3) 0.7397(3) 0.3558(3) 0.0310(10) Uani 1 1 d . . . . .
C20 C 0.7997(3) 0.7406(4) 0.4118(3) 0.0423(13) Uani 1 1 d . . . . .
H20L H 0.7806 0.7314 0.4533 0.063 Uiso 1 1 calc R U . . .
H20M H 0.8356 0.7930 0.4319 0.063 Uiso 1 1 calc R U . . .
H20N H 0.8256 0.6981 0.3861 0.063 Uiso 1 1 calc R U . . .
O21 O 0.6932(2) 0.7920(2) 0.3728(2) 0.0383(9) Uani 1 1 d . . . . .
C22 C 0.1517(3) 0.3216(3) 0.0892(3) 0.0271(10) Uani 1 1 d . . . . .
H22 H 0.1409 0.3746 0.0937 0.033 Uiso 1 1 calc R U . . .
C23 C 0.0947(3) 0.2554(3) 0.0182(3) 0.0306(10) Uani 1 1 d . . . . .
H23U H 0.1034 0.2019 0.0124 0.037 Uiso 1 1 calc R U . . .
H23V H 0.1058 0.2634 -0.0270 0.037 Uiso 1 1 calc R U . . .
C24 C 0.0086(3) 0.2555(3) 0.0218(3) 0.0389(12) Uani 1 1 d . . . . .
H24 H -0.0005 0.2494 0.0690 0.047 Uiso 1 1 calc R U . . .
C25 C -0.0117(5) 0.3342(6) 0.0274(11) 0.128(6) Uani 1 1 d . . . . .
H25A H 0.0240 0.3794 0.0687 0.193 Uiso 1 1 calc R U . . .
H25B H -0.0636 0.3341 0.0370 0.193 Uiso 1 1 calc R U . . .
H25C H -0.0087 0.3398 -0.0201 0.193 Uiso 1 1 calc R U . . .
C26 C -0.0430(4) 0.1819(5) -0.0446(4) 0.0567(18) Uani 1 1 d . . . . .
H26A H -0.0354 0.1853 -0.0921 0.085 Uiso 1 1 calc R U . . .
H26B H -0.0964 0.1810 -0.0400 0.085 Uiso 1 1 calc R U . . .
H26C H -0.0301 0.1326 -0.0440 0.085 Uiso 1 1 calc R U . . .
C31 C 0.1392(2) 0.3140(3) 0.1628(3) 0.0245(9) Uani 1 1 d . . . . .
C32 C 0.1226(2) 0.2386(3) 0.1689(3) 0.0242(9) Uani 1 1 d . . . . .
H32 H 0.1209 0.1913 0.1254 0.029 Uiso 1 1 calc R U . . .
C33 C 0.1083(3) 0.2290(3) 0.2352(3) 0.0254(9) Uani 1 1 d . . . . .
C34 C 0.1141(3) 0.3013(3) 0.3019(3) 0.0257(9) Uani 1 1 d . . . . .
C35 C 0.1323(3) 0.3785(3) 0.2993(3) 0.0252(9) Uani 1 1 d . . . . .
C36 C 0.1444(2) 0.3846(3) 0.2307(3) 0.0235(9) Uani 1 1 d . . . . .
O37 O 0.1613(2) 0.4592(2) 0.22694(19) 0.0294(7) Uani 1 1 d . . . . .
H37 H 0.1629 0.4957 0.2692 0.044 Uiso 1 1 calc R U . . .
O38 O 0.0999(2) 0.3007(2) 0.36945(19) 0.0303(7) Uani 1 1 d . . . . .
H38 H 0.1056 0.2573 0.3710 0.045 Uiso 1 1 calc R U . . .
C39 C 0.1371(3) 0.4515(3) 0.3697(3) 0.0267(10) Uani 1 1 d . . . . .
H39 H 0.1302 0.4468 0.4153 0.032 Uiso 1 1 calc R U . . .
N40 N 0.1512(2) 0.5227(2) 0.3672(2) 0.0255(8) Uani 1 1 d . . . . .
N41 N 0.1545(2) 0.5910(2) 0.4342(2) 0.0253(8) Uani 1 1 d . . . . .
H41 H 0.1484 0.5866 0.4764 0.030 Uiso 1 1 calc R U . . .
C42 C 0.1676(3) 0.6647(3) 0.4305(3) 0.0272(10) Uani 1 1 d . . . . .
O43 O 0.1771(2) 0.6733(2) 0.3709(2) 0.0363(8) Uani 1 1 d . . . . .
C44 C 0.1730(3) 0.7387(3) 0.5051(3) 0.0256(9) Uani 1 1 d . . . . .
H44 H 0.1648 0.7203 0.5461 0.031 Uiso 1 1 calc R U . . .
C45 C 0.1120(3) 0.7881(3) 0.4967(3) 0.0345(11) Uani 1 1 d . . . . .
H45 H 0.1218 0.8075 0.4567 0.041 Uiso 1 1 calc R U . . .
C46 C 0.0311(3) 0.7313(4) 0.4711(4) 0.0460(14) Uani 1 1 d . . . . .
H46A H 0.0278 0.6875 0.4218 0.069 Uiso 1 1 calc R U . . .
H46B H -0.0074 0.7619 0.4675 0.069 Uiso 1 1 calc R U . . .
H46C H 0.0221 0.7087 0.5080 0.069 Uiso 1 1 calc R U . . .
C47 C 0.1171(4) 0.8617(4) 0.5707(4) 0.0542(17) Uani 1 1 d . . . . .
H47A H 0.1096 0.8437 0.6110 0.081 Uiso 1 1 calc R U . . .
H47B H 0.0777 0.8903 0.5642 0.081 Uiso 1 1 calc R U . . .
H47C H 0.1673 0.8978 0.5842 0.081 Uiso 1 1 calc R U . . .
N48 N 0.2517(2) 0.7890(2) 0.5235(2) 0.0264(8) Uani 1 1 d . . . . .
H48 H 0.2675 0.8057 0.4902 0.032 Uiso 1 1 calc R U . . .
C49 C 0.3004(3) 0.8100(3) 0.5902(3) 0.0290(10) Uani 1 1 d . . . . .
C50 C 0.3770(3) 0.8671(3) 0.6020(3) 0.0352(11) Uani 1 1 d . . . . .
H50A H 0.3815 0.8748 0.5557 0.053 Uiso 1 1 calc R U . . .
H50B H 0.4186 0.8437 0.6143 0.053 Uiso 1 1 calc R U . . .
H50C H 0.3797 0.9191 0.6434 0.053 Uiso 1 1 calc R U . . .
O51 O 0.2828(2) 0.7861(2) 0.6400(2) 0.0347(8) Uani 1 1 d . . . . .
C52 C 0.0877(3) 0.1449(3) 0.2377(3) 0.0239(9) Uani 1 1 d . . . . .
H52 H 0.0571 0.1505 0.2782 0.029 Uiso 1 1 calc R U . . .
C53 C 0.0365(3) 0.0779(3) 0.1612(3) 0.0250(9) Uani 1 1 d . . . . .
H53A H 0.0653 0.0723 0.1201 0.030 Uiso 1 1 calc R U . . .
H53B H 0.0276 0.0258 0.1659 0.030 Uiso 1 1 calc R U . . .
C54 C -0.0421(3) 0.0944(3) 0.1383(3) 0.0267(9) Uani 1 1 d . . . . .
H54 H -0.0326 0.1444 0.1290 0.032 Uiso 1 1 calc R U . . .
C55 C -0.0907(3) 0.1077(4) 0.2008(3) 0.0376(12) Uani 1 1 d . . . . .
H55A H -0.0981 0.0606 0.2129 0.056 Uiso 1 1 calc R U . . .
H55B H -0.1402 0.1153 0.1828 0.056 Uiso 1 1 calc R U . . .
H55C H -0.0643 0.1556 0.2459 0.056 Uiso 1 1 calc R U . . .
C56 C -0.0868(3) 0.0232(4) 0.0633(3) 0.0406(13) Uani 1 1 d . . . . .
H56A H -0.0574 0.0181 0.0233 0.061 Uiso 1 1 calc R U . . .
H56B H -0.1361 0.0339 0.0490 0.061 Uiso 1 1 calc R U . . .
H56C H -0.0949 -0.0269 0.0706 0.061 Uiso 1 1 calc R U . . .
C61 C 0.1604(3) 0.1180(3) 0.2602(3) 0.0245(9) Uani 1 1 d . . . . .
C62 C 0.2032(3) 0.0770(3) 0.2068(3) 0.0252(9) Uani 1 1 d . . . . .
H62 H 0.1863 0.0656 0.1553 0.030 Uiso 1 1 calc R U . . .
C63 C 0.2694(3) 0.0522(3) 0.2258(3) 0.0240(9) Uani 1 1 d . . . . .
C64 C 0.2967(3) 0.0740(3) 0.3042(3) 0.0237(9) Uani 1 1 d . . . . .
C65 C 0.2560(3) 0.1156(3) 0.3608(3) 0.0257(9) Uani 1 1 d . . . . .
C66 C 0.1875(3) 0.1363(3) 0.3371(3) 0.0256(9) Uani 1 1 d . . . . .
O67 O 0.1463(2) 0.1768(2) 0.39029(19) 0.0300(7) Uani 1 1 d . . . . .
H67 H 0.1719 0.1924 0.4337 0.045 Uiso 1 1 calc R U . . .
O68 O 0.3622(2) 0.0549(2) 0.33076(18) 0.0287(7) Uani 1 1 d . . . . .
H68 H 0.3937 0.0551 0.3026 0.043 Uiso 1 1 calc R U . . .
C69 C 0.2881(3) 0.1400(3) 0.4416(3) 0.0254(9) Uani 1 1 d . . . . .
H69 H 0.3349 0.1283 0.4558 0.030 Uiso 1 1 calc R U . . .
N70 N 0.2509(2) 0.1781(2) 0.4930(2) 0.0265(8) Uani 1 1 d . . . . .
N71 N 0.2850(2) 0.2019(2) 0.5683(2) 0.0269(8) Uani 1 1 d . . . . .
H71 H 0.3274 0.1885 0.5799 0.032 Uiso 1 1 calc R U . . .
C72 C 0.2497(3) 0.2470(3) 0.6237(3) 0.0299(10) Uani 1 1 d . . . . .
O73 O 0.1897(2) 0.2689(3) 0.6104(2) 0.0407(9) Uani 1 1 d . . . . .
C74 C 0.2908(3) 0.2680(3) 0.7051(3) 0.0305(10) Uani 1 1 d . . . . .
H74 H 0.3406 0.2513 0.7032 0.037 Uiso 1 1 calc R U . . .
C75 C 0.2399(4) 0.2220(4) 0.7426(3) 0.0398(12) Uani 1 1 d . . . . .
H75 H 0.1917 0.2418 0.7467 0.048 Uiso 1 1 calc R U . . .
C76 C 0.2817(5) 0.2412(6) 0.8238(4) 0.064(2) Uani 1 1 d . . . . .
H76A H 0.3269 0.2182 0.8209 0.097 Uiso 1 1 calc R U . . .
H76B H 0.2473 0.2178 0.8489 0.097 Uiso 1 1 calc R U . . .
H76C H 0.2970 0.2996 0.8527 0.097 Uiso 1 1 calc R U . . .
C77 C 0.2186(5) 0.1296(4) 0.6929(5) 0.0607(18) Uani 1 1 d . . . . .
H77A H 0.1879 0.1191 0.6442 0.091 Uiso 1 1 calc R U . . .
H77B H 0.1893 0.1021 0.7184 0.091 Uiso 1 1 calc R U . . .
H77C H 0.2651 0.1096 0.6847 0.091 Uiso 1 1 calc R U . . .
N78 N 0.3050(3) 0.3571(3) 0.7483(2) 0.0335(9) Uani 1 1 d . . . . .
H78 H 0.2662 0.3804 0.7529 0.040 Uiso 1 1 calc R U . . .
C79 C 0.3765(3) 0.4031(3) 0.7807(3) 0.0356(11) Uani 1 1 d . . . . .
C80 C 0.3809(4) 0.4950(4) 0.8230(4) 0.0462(14) Uani 1 1 d . . . . .
H80A H 0.3332 0.5074 0.8071 0.069 Uiso 1 1 calc R U . . .
H80B H 0.4232 0.5254 0.8111 0.069 Uiso 1 1 calc R U . . .
H80C H 0.3892 0.5099 0.8774 0.069 Uiso 1 1 calc R U . . .
O81 O 0.4344(2) 0.3742(3) 0.7773(3) 0.0463(10) Uani 1 1 d . . . . .
C82 C 0.3140(3) 0.0071(3) 0.1654(2) 0.0233(9) Uani 1 1 d . . . . .
H82 H 0.3444 -0.0219 0.1875 0.028 Uiso 1 1 calc R U . . .
C83 C 0.2593(3) -0.0587(3) 0.0914(3) 0.0291(10) Uani 1 1 d . . . . .
H83A H 0.2261 -0.0969 0.1052 0.035 Uiso 1 1 calc R U . . .
H83B H 0.2262 -0.0319 0.0701 0.035 Uiso 1 1 calc R U . . .
C84 C 0.3010(3) -0.1074(4) 0.0290(3) 0.0387(12) Uani 1 1 d . . . . .
H84 H 0.3339 -0.0681 0.0153 0.046 Uiso 1 1 calc R U . . .
C85 C 0.3527(5) -0.1545(5) 0.0551(4) 0.069(2) Uani 1 1 d . . . . .
H85A H 0.3939 -0.1165 0.0962 0.104 Uiso 1 1 calc R U . . .
H85B H 0.3744 -0.1865 0.0128 0.104 Uiso 1 1 calc R U . . .
H85C H 0.3226 -0.1904 0.0728 0.104 Uiso 1 1 calc R U . . .
C86 C 0.2414(5) -0.1660(5) -0.0430(4) 0.065(2) Uani 1 1 d . . . . .
H86A H 0.2123 -0.2090 -0.0327 0.097 Uiso 1 1 calc R U . . .
H86B H 0.2678 -0.1896 -0.0844 0.097 Uiso 1 1 calc R U . . .
H86C H 0.2067 -0.1363 -0.0570 0.097 Uiso 1 1 calc R U . . .
C91 C 0.3713(3) 0.0676(3) 0.1496(2) 0.0238(9) Uani 1 1 d . . . . .
C92 C 0.3508(3) 0.0996(3) 0.0963(2) 0.0234(9) Uani 1 1 d . . . . .
H92 H 0.2993 0.0839 0.0712 0.028 Uiso 1 1 calc R U . . .
C93 C 0.4021(3) 0.1533(3) 0.0782(2) 0.0240(9) Uani 1 1 d . . . . .
C94 C 0.4788(3) 0.1790(3) 0.1190(3) 0.0243(9) Uani 1 1 d . . . . .
C95 C 0.5026(3) 0.1496(3) 0.1749(3) 0.0243(9) Uani 1 1 d . . . . .
C96 C 0.4480(3) 0.0951(3) 0.1891(3) 0.0252(9) Uani 1 1 d . . . . .
O97 O 0.46977(19) 0.0669(2) 0.24394(18) 0.0267(7) Uani 1 1 d . . . . .
H97 H 0.5155 0.0882 0.2641 0.040 Uiso 1 1 calc R U . . .
O98 O 0.53502(19) 0.2309(2) 0.1070(2) 0.0296(7) Uani 1 1 d . . . . .
H98 H 0.5154 0.2626 0.0939 0.044 Uiso 1 1 calc R U . . .
C99 C 0.5826(3) 0.1811(3) 0.2171(3) 0.0255(9) Uani 1 1 d . . . . .
H99 H 0.6173 0.2172 0.2057 0.031 Uiso 1 1 calc R U . . .
N100 N 0.6045(2) 0.1581(2) 0.2704(2) 0.0250(8) Uani 1 1 d . . . . .
N101 N 0.6799(2) 0.1931(2) 0.3107(2) 0.0244(8) Uani 1 1 d . . . . .
H101 H 0.7127 0.2193 0.2938 0.029 Uiso 1 1 calc R U . . .
C102 C 0.7013(3) 0.1854(3) 0.3771(3) 0.0263(10) Uani 1 1 d . . . . .
O103 O 0.6584(2) 0.1474(2) 0.4039(2) 0.0356(8) Uani 1 1 d . . . . .
C104 C 0.7862(3) 0.2266(3) 0.4151(3) 0.0288(10) Uani 1 1 d . . . . .
H104 H 0.8017 0.2730 0.4014 0.035 Uiso 1 1 calc R U . . .
C105 C 0.8400(3) 0.1661(3) 0.3866(3) 0.0345(11) Uani 1 1 d . . . . .
H105 H 0.8317 0.1462 0.3305 0.041 Uiso 1 1 calc R U . . .
C106 C 0.9248(3) 0.2116(4) 0.4177(3) 0.0412(13) Uani 1 1 d . . . . .
H10A H 0.9359 0.2540 0.3995 0.062 Uiso 1 1 calc R U . . .
H10B H 0.9577 0.1737 0.4002 0.062 Uiso 1 1 calc R U . . .
H10C H 0.9341 0.2358 0.4729 0.062 Uiso 1 1 calc R U . . .
C107 C 0.8218(4) 0.0908(4) 0.4050(4) 0.0435(13) Uani 1 1 d . . . . .
H10D H 0.8275 0.1081 0.4596 0.065 Uiso 1 1 calc R U . . .
H10E H 0.8570 0.0560 0.3860 0.065 Uiso 1 1 calc R U . . .
H10F H 0.7694 0.0610 0.3808 0.065 Uiso 1 1 calc R U . . .
N108 N 0.7913(2) 0.2583(2) 0.4981(2) 0.0278(8) Uani 1 1 d . . . . .
H108 H 0.7693 0.2267 0.5174 0.033 Uiso 1 1 calc R U . . .
C109 C 0.8289(3) 0.3351(3) 0.5454(3) 0.0312(11) Uani 1 1 d . . . . .
C110 C 0.8274(4) 0.3595(3) 0.6299(3) 0.0437(13) Uani 1 1 d . . . . .
H11A H 0.7781 0.3341 0.6356 0.065 Uiso 1 1 calc R U . . .
H11B H 0.8353 0.4181 0.6555 0.065 Uiso 1 1 calc R U . . .
H11C H 0.8680 0.3417 0.6523 0.065 Uiso 1 1 calc R U . . .
O111 O 0.8648(2) 0.3827(2) 0.5211(2) 0.0395(9) Uani 1 1 d . . . . .
C112 C 0.3773(3) 0.1806(3) 0.0152(3) 0.0244(9) Uani 1 1 d . . . . .
H112 H 0.4251 0.1969 -0.0013 0.029 Uiso 1 1 calc R U . . .
C113 C 0.3243(3) 0.1110(3) -0.0573(3) 0.0278(10) Uani 1 1 d . . . . .
H11D H 0.2904 0.0748 -0.0420 0.033 Uiso 1 1 calc R U . . .
H11E H 0.2920 0.1346 -0.0834 0.033 Uiso 1 1 calc R U . . .
C114 C 0.3710(4) 0.0608(5) -0.1132(4) 0.061(2) Uani 1 1 d . . . . .
H114 H 0.4017 0.0996 -0.1290 0.073 Uiso 1 1 calc R U . . .
C115 C 0.4269(5) 0.0256(5) -0.0820(5) 0.072(2) Uani 1 1 d . . . . .
H11F H 0.4618 0.0682 -0.0380 0.108 Uiso 1 1 calc R U . . .
H11G H 0.4558 0.0000 -0.1205 0.108 Uiso 1 1 calc R U . . .
H11H H 0.3999 -0.0147 -0.0671 0.108 Uiso 1 1 calc R U . . .
C116 C 0.3166(5) -0.0039(5) -0.1870(4) 0.065(2) Uani 1 1 d . . . . .
H11I H 0.2877 -0.0462 -0.1758 0.097 Uiso 1 1 calc R U . . .
H11J H 0.3468 -0.0275 -0.2249 0.097 Uiso 1 1 calc R U . . .
H11K H 0.2813 0.0217 -0.2065 0.097 Uiso 1 1 calc R U . . .
C1F C 0.5526(11) 0.4161(9) 0.3153(6) 0.132(6) Uani 1 1 d D . . . .
C2F C 0.5041(9) 0.3458(9) 0.3209(6) 0.127(6) Uani 1 1 d . . . . .
C3F C 0.4223(10) 0.3560(9) 0.3152(6) 0.140(5) Uani 1 1 d D U . . .
C4F C 0.4224(9) 0.4350(8) 0.3061(6) 0.104(4) Uani 1 1 d D . . . .
C5F C 0.5018(8) 0.4692(9) 0.3050(5) 0.110(4) Uani 1 1 d D . . . .
C6F C 0.6142(5) 0.3535(5) 0.4148(5) 0.068(2) Uani 1 1 d D . . . .
C7F C 0.6160(8) 0.3567(7) 0.4950(8) 0.134(6) Uani 1 1 d D U . . .
C8F C 0.5333(8) 0.3156(6) 0.4972(7) 0.091(3) Uani 1 1 d D . . . .
C9F C 0.4867(7) 0.2910(4) 0.4217(9) 0.104(4) Uani 1 1 d D . . . .
C10F C 0.5382(7) 0.3146(6) 0.3758(7) 0.117(5) Uani 1 1 d D . . . .
C11F C 0.4096(9) 0.3003(6) 0.4106(8) 0.130(6) Uani 1 1 d D . . . .
C12F C 0.3760(8) 0.3312(7) 0.4783(9) 0.137(6) Uani 1 1 d D . . . .
C13F C 0.3251(6) 0.3851(8) 0.4685(9) 0.108(4) Uani 1 1 d D . . . .
C14F C 0.3255(6) 0.3952(10) 0.3967(9) 0.143(8) Uani 1 1 d D U . . .
C15F C 0.3789(9) 0.3349(9) 0.3581(8) 0.136(5) Uani 1 1 d D U . . .
C16F C 0.3273(7) 0.4662(15) 0.3906(10) 0.174(11) Uani 1 1 d D U . . .
C17F C 0.3233(5) 0.5355(12) 0.4609(10) 0.137(7) Uani 1 1 d D . . . .
C18F C 0.3696(9) 0.5999(10) 0.4479(9) 0.145(6) Uani 1 1 d D U . . .
C19F C 0.4065(9) 0.5745(13) 0.3815(8) 0.142(8) Uani 1 1 d D . . . .
C20F C 0.3792(10) 0.4872(14) 0.3420(9) 0.187(10) Uani 1 1 d D U . . .
C21F C 0.4792(10) 0.6041(9) 0.3763(8) 0.121(5) Uani 1 1 d D . . . .
C22F C 0.5282(10) 0.6729(9) 0.4470(10) 0.143(7) Uani 1 1 d D . . . .
C23F C 0.6089(7) 0.6634(6) 0.4552(6) 0.084(3) Uani 1 1 d D . . . .
C24F C 0.6072(7) 0.5886(11) 0.3874(8) 0.171(10) Uani 1 1 d D U . . .
C25F C 0.5310(6) 0.5529(8) 0.3396(6) 0.091(3) Uani 1 1 d D . . . .
C26F C 0.6496(6) 0.6843(5) 0.5298(8) 0.114(5) Uani 1 1 d D U . . .
C27F C 0.6155(7) 0.7143(6) 0.5930(7) 0.102(4) Uani 1 1 d D . . . .
C28F C 0.6341(10) 0.6851(6) 0.6464(7) 0.120(6) Uani 1 1 d D . . . .
C29F C 0.6870(10) 0.6289(12) 0.6185(11) 0.235(16) Uani 1 1 d D U . . .
C30F C 0.6987(5) 0.6296(6) 0.5428(9) 0.111(5) Uani 1 1 d D . . . .
C31F C 0.6983(5) 0.5600(12) 0.6132(6) 0.155(9) Uani 1 1 d D U . . .
C32F C 0.6486(7) 0.5297(13) 0.6592(7) 0.159(9) Uani 1 1 d D . . . .
C33F C 0.6188(7) 0.4422(11) 0.6231(7) 0.104(4) Uani 1 1 d D . . . .
C34F C 0.6552(7) 0.4166(9) 0.5569(8) 0.134(6) Uani 1 1 d D . . . .
C35F C 0.7021(5) 0.4835(9) 0.5461(9) 0.129(7) Uani 1 1 d D . . . .
C36F C 0.6031(7) 0.5774(6) 0.6952(5) 0.084(3) Uani 1 1 d D . . . .
C37F C 0.6035(8) 0.6541(8) 0.6870(6) 0.130(6) Uani 1 1 d D . . . .
C38F C 0.5239(7) 0.6710(7) 0.6789(6) 0.120(6) Uani 1 1 d D . . . .
C39F C 0.4769(8) 0.6034(8) 0.6891(6) 0.104(4) Uani 1 1 d D . . . .
C40F C 0.5258(7) 0.5488(7) 0.6977(4) 0.093(3) Uani 1 1 d D . . . .
C41F C 0.4037(7) 0.5638(7) 0.6487(6) 0.089(3) Uani 1 1 d D . . . .
C42F C 0.3709(6) 0.5962(6) 0.5986(7) 0.102(4) Uani 1 1 d D . . . .
C43F C 0.3222(5) 0.5265(7) 0.5262(7) 0.092(3) Uani 1 1 d D . . . .
C44F C 0.3237(5) 0.4493(8) 0.5331(9) 0.102(4) Uani 1 1 d D . . . .
C45F C 0.3762(8) 0.4731(9) 0.6098(8) 0.137(6) Uani 1 1 d D U . . .
C46F C 0.4951(7) 0.4668(8) 0.6643(6) 0.097(4) Uani 1 1 d D . . . .
C47F C 0.4189(10) 0.4259(10) 0.6172(8) 0.144(6) Uani 1 1 d D U . . .
C48F C 0.4175(7) 0.3518(6) 0.5511(6) 0.079(3) Uani 1 1 d D . . . .
C49F C 0.4993(10) 0.3447(8) 0.5591(9) 0.156(8) Uani 1 1 d D . . . .
C50F C 0.5439(8) 0.4130(6) 0.6284(6) 0.097(4) Uani 1 1 d D . . . .
C51F C 0.4891(7) 0.6996(5) 0.6301(6) 0.097(4) Uani 1 1 d D . . . .
C52F C 0.5378(6) 0.7209(5) 0.5823(8) 0.095(4) Uani 1 1 d D . . . .
C53F C 0.4895(10) 0.6972(7) 0.5048(9) 0.143(8) Uani 1 1 d D . . . .
C54F C 0.4098(9) 0.6597(8) 0.5124(8) 0.129(6) Uani 1 1 d D U . . .
C55F C 0.4109(5) 0.6605(5) 0.5891(5) 0.070(2) Uani 1 1 d D . . . .
C56F C 0.7014(4) 0.5679(6) 0.4759(6) 0.078(3) Uani 1 1 d D . . . .
C57F C 0.7023(4) 0.4886(6) 0.4766(6) 0.079(3) Uani 1 1 d D . . . .
C58F C 0.6565(7) 0.4214(7) 0.4079(8) 0.121(5) Uani 1 1 d D . . . .
C59F C 0.6252(8) 0.4543(7) 0.3582(7) 0.089(3) Uani 1 1 d D . . . .
C60F C 0.6534(6) 0.5476(11) 0.3993(8) 0.154(8) Uani 1 1 d D U . . .
Cl3 Cl 1.02265(14) 0.16894(15) 0.61073(15) 0.0637(7) Uani 0.811(6) 1 d . . P B 1
Cl2 Cl 1.02366(14) 0.16860(19) 0.76074(15) 0.0714(8) Uani 0.811(6) 1 d . . P B 1
Cl1 Cl 0.93449(16) 0.02814(15) 0.62624(19) 0.0750(8) Uani 0.811(6) 1 d . . P B 1
C1C C 0.9677(5) 0.1347(5) 0.6664(6) 0.052(2) Uani 0.811(6) 1 d . . P B 1
H1C H 0.929(7) 0.153(7) 0.666(6) 0.063 Uiso 0.811(6) 1 d . U P B 1
Cl14 Cl -0.0415(3) 0.8885(5) 0.3908(4) 0.129(2) Uani 0.745(7) 1 d . . P C 2
Cl15 Cl 0.0088(3) 0.9791(2) 0.3051(2) 0.0889(12) Uani 0.745(7) 1 d . . P C 2
Cl13 Cl 0.0987(2) 1.0109(2) 0.4522(2) 0.0936(13) Uani 0.745(7) 1 d . . P C 2
C13C C 0.0444(7) 0.9337(7) 0.3671(7) 0.072(3) Uani 0.745(7) 1 d . . P C 2
H13G H 0.0739 0.8929 0.3419 0.087 Uiso 0.745(7) 1 calc R U P C 2
Cl7 Cl 0.21681(18) 0.5774(2) -0.0744(2) 0.0651(9) Uani 0.625(6) 1 d . . P D 1
Cl9 Cl 0.2413(3) 0.4326(3) -0.05985(18) 0.0824(13) Uani 0.625(6) 1 d . . P D 1
Cl8 Cl 0.1127(2) 0.4966(3) -0.0074(2) 0.0938(15) Uani 0.625(6) 1 d . . P D 1
C7C C 0.2114(7) 0.5222(7) -0.0150(6) 0.053(3) Uani 0.625(6) 1 d . . P D 1
H7C H 0.2440 0.5552 0.0360 0.064 Uiso 0.625(6) 1 calc R U P D 1
Cl4 Cl 0.7847(3) 0.5528(3) 0.0158(2) 0.0605(13) Uani 0.473(6) 1 d . . P E 1
Cl6 Cl 0.8464(3) 0.4465(3) 0.0761(2) 0.0702(15) Uani 0.473(6) 1 d . . P E 1
O15M O 0.8364(3) 0.5861(4) 0.2469(6) 0.106(3) Uani 1 1 d . U . . .
H15M H 0.8188 0.5517 0.2029 0.159 Uiso 1 1 calc R U . . .
C16M C 0.8996(4) 0.6392(5) 0.2469(4) 0.0599(18) Uani 1 1 d . . . . .
H16J H 0.9113 0.6215 0.1961 0.090 Uiso 1 1 calc R U . . .
H16K H 0.9432 0.6406 0.2822 0.090 Uiso 1 1 calc R U . . .
H16L H 0.8892 0.6931 0.2624 0.090 Uiso 1 1 calc R U . . .
C6M C 0.3117(3) 0.9498(3) 0.4534(4) 0.0396(12) Uani 1 1 d . . . . .
H6MA H 0.3222 0.9716 0.4162 0.059 Uiso 1 1 calc R U . . .
H6MB H 0.3565 0.9687 0.4938 0.059 Uiso 1 1 calc R U . . .
H6MC H 0.2682 0.9681 0.4747 0.059 Uiso 1 1 calc R U . . .
O5M O 0.2941(2) 0.8619(2) 0.4169(2) 0.0318(7) Uani 1 1 d . . . . .
H5M H 0.2588 0.8459 0.3796 0.048 Uiso 1 1 calc R U . . .
C20M C 0.7999(4) 0.1609(5) 0.7668(5) 0.0622(18) Uani 1 1 d . . . . .
H20O H 0.7971 0.1033 0.7389 0.093 Uiso 1 1 calc R U . . .
H20P H 0.7496 0.1690 0.7775 0.093 Uiso 1 1 calc R U . . .
H20Q H 0.8364 0.1812 0.8144 0.093 Uiso 1 1 calc R U . . .
O19M O 0.8246(3) 0.2045(3) 0.7216(3) 0.0547(11) Uani 1 1 d . . . . .
H19M H 0.8477 0.2516 0.7503 0.082 Uiso 1 1 calc R U . . .
C2M C 0.0943(5) 0.6060(7) 0.1710(6) 0.081(3) Uani 1 1 d . . . . .
H2MA H 0.0678 0.6168 0.1307 0.121 Uiso 1 1 calc R U . . .
H2MB H 0.0667 0.5554 0.1703 0.121 Uiso 1 1 calc R U . . .
H2MC H 0.1460 0.6016 0.1631 0.121 Uiso 1 1 calc R U . . .
O1M O 0.0975(3) 0.6692(4) 0.2409(4) 0.0744(17) Uani 1 1 d . . . . .
H1M H 0.1159 0.6577 0.2756 0.112 Uiso 1 1 calc R U . . .
O7M O 0.3615(4) 0.6449(5) 0.0851(4) 0.0538(18) Uani 0.625(6) 1 d . . P D 1
H7M H 0.3833 0.6534 0.1283 0.081 Uiso 0.625(6) 1 calc R U P D 1
C8M C 0.4167(5) 0.6534(6) 0.0413(5) 0.040(2) Uani 0.625(6) 1 d . . P D 1
H8MA H 0.3921 0.6563 -0.0045 0.060 Uiso 0.625(6) 1 calc R U P D 1
H8MB H 0.4404 0.6070 0.0274 0.060 Uiso 0.625(6) 1 calc R U P D 1
H8MC H 0.4557 0.7028 0.0706 0.060 Uiso 0.625(6) 1 calc R U P D 1
Cl5 Cl 0.6946(6) 0.3911(5) -0.0222(5) 0.121(3) Uani 0.473(6) 1 d . . P E 1
O21M O 0.7161(2) 0.1695(2) 0.5898(2) 0.0402(9) Uani 1 1 d . . . . .
H21M H 0.7516 0.1919 0.6274 0.060 Uiso 1 1 calc R U . . .
C22M C 0.7080(4) 0.0836(4) 0.5608(4) 0.0465(14) Uani 1 1 d . . . . .
H22G H 0.6938 0.0604 0.5057 0.070 Uiso 1 1 calc R U . . .
H22H H 0.6684 0.0606 0.5814 0.070 Uiso 1 1 calc R U . . .
H22I H 0.7564 0.0715 0.5755 0.070 Uiso 1 1 calc R U . . .
O17M O 0.8386(4) 0.3652(5) 0.8105(5) 0.100(3) Uani 1 1 d . . . . .
H17O H 0.8140 0.3375 0.8291 0.151 Uiso 1 1 calc R U . . .
C18M C 0.8965(6) 0.4233(6) 0.8657(6) 0.090(3) Uani 1 1 d . . . . .
H18A H 0.9003 0.4742 0.8602 0.134 Uiso 1 1 calc R U . . .
H18B H 0.9447 0.4062 0.8605 0.134 Uiso 1 1 calc R U . . .
H18C H 0.8854 0.4306 0.9154 0.134 Uiso 1 1 calc R U . . .
C24M C 0.0902(5) 0.3940(6) 0.7532(5) 0.068(2) Uani 1 1 d . . . . .
H24A H 0.0473 0.3898 0.7157 0.102 Uiso 1 1 calc R U . . .
H24B H 0.0902 0.4377 0.8016 0.102 Uiso 1 1 calc R U . . .
H24C H 0.0852 0.3432 0.7590 0.102 Uiso 1 1 calc R U . . .
O23M O 0.1588(4) 0.4103(5) 0.7292(4) 0.085(2) Uani 1 1 d . . . . .
H23Q H 0.1842 0.4560 0.7589 0.128 Uiso 1 1 calc R U . . .
C4M C 0.1992(6) 0.8514(6) 0.2391(5) 0.081(3) Uani 1 1 d . . . . .
H4MA H 0.1575 0.8324 0.1957 0.122 Uiso 1 1 calc R U . . .
H4MB H 0.2419 0.8267 0.2234 0.122 Uiso 1 1 calc R U . . .
H4MC H 0.2159 0.9101 0.2589 0.122 Uiso 1 1 calc R U . . .
O3M O 0.1730(3) 0.8290(3) 0.2978(3) 0.0645(13) Uani 1 1 d . . . . .
H3M H 0.1465 0.7819 0.2780 0.097 Uiso 1 1 calc R U . . .
C4C C 0.7643(9) 0.4742(8) 0.0482(7) 0.043(3) Uani 0.473(6) 1 d . . P E 1
H4C H 0.7408 0.4959 0.0937 0.052 Uiso 0.473(6) 1 calc R U P E 1
O13M O 0.8281(8) 0.5412(10) 0.0736(8) 0.097(5) Uani 0.527(6) 1 d D . P E 2
H13M H 0.7915 0.5069 0.0416 0.145 Uiso 0.527(6) 1 calc R U P E 2
O9M O 0.5975(8) 0.4293(9) -0.0134(7) 0.093(4) Uani 0.527(6) 1 d . . P E 2
H9M H 0.6131 0.4635 0.0310 0.140 Uiso 0.527(6) 1 calc R U P E 2
C14M C 0.8508(18) 0.6072(15) 0.0505(12) 0.110(8) Uani 0.527(6) 1 d D U P E 2
H14L H 0.8102 0.6048 0.0117 0.166 Uiso 0.527(6) 1 calc R U P E 2
H14M H 0.8976 0.6019 0.0302 0.166 Uiso 0.527(6) 1 calc R U P E 2
H14N H 0.8598 0.6589 0.0942 0.166 Uiso 0.527(6) 1 calc R U P E 2
O11M O 0.7335(10) 0.4120(10) -0.0512(8) 0.088(4) Uani 0.527(6) 1 d . . P E 2
H11M H 0.6914 0.4206 -0.0404 0.132 Uiso 0.527(6) 1 calc R U P E 2
C12M C 0.7472(14) 0.3455(16) -0.039(2) 0.137(13) Uani 0.527(6) 1 d . U P E 2
H12A H 0.7853 0.3235 -0.0673 0.205 Uiso 0.527(6) 1 calc R U P E 2
H12B H 0.6998 0.3042 -0.0551 0.205 Uiso 0.527(6) 1 calc R U P E 2
H12C H 0.7660 0.3620 0.0151 0.205 Uiso 0.527(6) 1 calc R U P E 2
C10M C 0.5267(12) 0.4372(12) -0.0406(8) 0.083(6) Uani 0.527(6) 1 d . . P E 2
H10G H 0.5105 0.4004 -0.0939 0.125 Uiso 0.527(6) 1 calc R U P E 2
H10H H 0.5298 0.4927 -0.0351 0.125 Uiso 0.527(6) 1 calc R U P E 2
H10I H 0.4897 0.4241 -0.0119 0.125 Uiso 0.527(6) 1 calc R U P E 2
Cl11 Cl -0.0078(8) 0.8537(8) 0.3599(10) 0.098(4) Uani 0.255(7) 1 d D . P C 1
Cl10 Cl 0.0516(13) 1.0090(9) 0.3581(15) 0.150(8) Uani 0.255(7) 1 d D . P C 1
Cl12 Cl -0.0352(10) 0.8578(16) 0.2289(11) 0.176(10) Uani 0.255(7) 1 d D . P C 1
C10C C 0.0349(13) 0.9042(11) 0.3104(11) 0.072(3) Uani 0.255(7) 1 d D . P C 1
H10J H 0.0837 0.8878 0.2995 0.087 Uiso 0.255(7) 1 calc R U P C 1

loop_
_atom_site_aniso_label
_atom_site_aniso_U_11
_atom_site_aniso_U_22
_atom_site_aniso_U_33
_atom_site_aniso_U_23
_atom_site_aniso_U_13
_atom_site_aniso_U_12
C121 0.034(2) 0.023(2) 0.021(2) 0.0066(18) 0.0040(18) 0.0094(19)
C122 0.031(2) 0.017(2) 0.021(2) 0.0044(17) 0.0022(17) 0.0058(18)
C123 0.029(2) 0.021(2) 0.0190(19) 0.0055(17) 0.0025(17) 0.0052(18)
C124 0.033(2) 0.021(2) 0.022(2) 0.0067(17) 0.0053(18) 0.0061(19)
C125 0.039(3) 0.019(2) 0.024(2) 0.0067(18) 0.0033(19) 0.007(2)
C126 0.031(2) 0.021(2) 0.023(2) 0.0055(17) 0.0047(17) 0.0112(19)
O127 0.0359(18) 0.0162(15) 0.0302(17) 0.0021(13) 0.0057(14) 0.0079(14)
O128 0.0300(17) 0.0237(16) 0.0364(18) 0.0085(14) 0.0036(14) 0.0051(14)
C129 0.031(2) 0.023(2) 0.029(2) 0.0093(19) 0.0029(18) 0.006(2)
N130 0.033(2) 0.0179(18) 0.0287(19) 0.0066(16) -0.0003(16) 0.0038(16)
N131 0.031(2) 0.0161(18) 0.032(2) 0.0057(16) 0.0015(16) 0.0030(16)
C132 0.035(3) 0.020(2) 0.035(3) 0.004(2) -0.006(2) 0.003(2)
O133 0.032(2) 0.0299(19) 0.070(3) -0.0013(19) -0.0023(19) 0.0098(16)
C134 0.034(2) 0.018(2) 0.034(2) 0.0033(19) -0.004(2) 0.006(2)
C135 0.048(3) 0.028(3) 0.058(4) 0.022(3) -0.009(3) 0.005(2)
C136 0.052(3) 0.025(3) 0.057(4) 0.018(3) -0.012(3) 0.002(2)
C137 0.062(4) 0.045(3) 0.045(3) 0.022(3) -0.005(3) 0.000(3)
N138 0.033(2) 0.0206(19) 0.040(2) 0.0009(18) 0.0024(18) 0.0081(17)
C139 0.032(2) 0.016(2) 0.040(3) 0.0074(19) 0.003(2) 0.0063(19)
C140 0.044(3) 0.031(3) 0.033(3) 0.006(2) 0.007(2) 0.009(2)
O141 0.0295(18) 0.0303(18) 0.0360(18) 0.0071(15) -0.0016(14) 0.0115(15)
C142 0.024(2) 0.022(2) 0.024(2) 0.0062(18) 0.0025(17) 0.0043(18)
C143 0.028(2) 0.021(2) 0.023(2) 0.0032(18) 0.0020(17) 0.0052(18)
C144 0.036(3) 0.026(2) 0.030(2) 0.001(2) 0.007(2) 0.004(2)
C145 0.045(3) 0.038(3) 0.037(3) 0.004(2) 0.015(2) 0.020(3)
C146 0.040(3) 0.030(3) 0.031(3) -0.003(2) 0.006(2) 0.003(2)
C151 0.028(2) 0.018(2) 0.024(2) 0.0035(17) 0.0044(17) 0.0073(18)
C152 0.0193(19) 0.019(2) 0.024(2) 0.0035(17) 0.0033(16) 0.0039(17)
C153 0.024(2) 0.018(2) 0.023(2) 0.0036(17) 0.0091(17) 0.0064(17)
C154 0.025(2) 0.024(2) 0.021(2) 0.0033(17) 0.0058(17) 0.0105(19)
C155 0.022(2) 0.017(2) 0.028(2) 0.0048(17) 0.0068(17) 0.0058(18)
C156 0.024(2) 0.021(2) 0.024(2) 0.0045(18) 0.0057(17) 0.0083(19)
O157 0.0229(15) 0.0256(16) 0.0331(17) 0.0126(14) 0.0044(13) 0.0037(13)
O158 0.0214(15) 0.0292(17) 0.0322(17) 0.0153(14) 0.0048(13) 0.0056(14)
C159 0.022(2) 0.022(2) 0.025(2) 0.0044(18) 0.0022(17) 0.0062(19)
N160 0.0190(17) 0.027(2) 0.0270(19) 0.0061(16) 0.0037(15) 0.0062(17)
N161 0.0202(18) 0.0253(19) 0.031(2) 0.0101(16) 0.0022(15) 0.0022(16)
C162 0.024(2) 0.026(2) 0.037(3) 0.009(2) 0.0049(19) 0.007(2)
O163 0.0332(19) 0.040(2) 0.060(2) 0.028(2) 0.0043(17) 0.0027(17)
C164 0.024(2) 0.024(2) 0.035(2) 0.004(2) 0.0068(19) 0.0045(19)
C165 0.024(2) 0.035(3) 0.045(3) -0.004(2) -0.002(2) 0.009(2)
C166 0.046(3) 0.037(3) 0.059(4) -0.005(3) -0.007(3) 0.021(3)
C167 0.031(3) 0.055(4) 0.047(3) -0.003(3) 0.008(2) 0.004(3)
N168 0.036(2) 0.026(2) 0.033(2) 0.0090(18) 0.0093(18) 0.0059(18)
C169 0.044(3) 0.028(3) 0.029(2) 0.001(2) 0.010(2) 0.004(2)
C170 0.102(6) 0.031(3) 0.033(3) 0.005(2) 0.012(3) -0.004(3)
O171 0.062(3) 0.034(2) 0.0314(19) 0.0099(16) 0.0124(18) 0.0044(19)
C172 0.024(2) 0.019(2) 0.026(2) 0.0075(17) 0.0068(17) 0.0069(18)
C173 0.028(2) 0.023(2) 0.027(2) 0.0061(18) 0.0039(18) 0.0070(19)
C174 0.042(3) 0.024(2) 0.035(3) 0.001(2) 0.015(2) 0.005(2)
C175 0.068(5) 0.079(5) 0.057(4) -0.010(4) 0.003(4) 0.047(4)
C176 0.071(4) 0.046(3) 0.034(3) -0.007(3) 0.001(3) 0.031(3)
C181 0.0207(19) 0.018(2) 0.027(2) 0.0072(17) 0.0051(17) 0.0022(17)
C182 0.024(2) 0.020(2) 0.024(2) 0.0035(17) 0.0010(17) 0.0018(17)
C183 0.024(2) 0.020(2) 0.024(2) 0.0058(17) 0.0017(17) 0.0008(17)
C184 0.023(2) 0.021(2) 0.024(2) 0.0043(17) 0.0031(17) 0.0045(18)
C185 0.023(2) 0.017(2) 0.027(2) 0.0042(17) 0.0012(17) 0.0020(17)
C186 0.020(2) 0.018(2) 0.027(2) 0.0089(17) 0.0025(16) 0.0046(17)
O187 0.0253(15) 0.0313(17) 0.0278(16) 0.0121(14) 0.0061(13) 0.0108(14)
O188 0.0295(17) 0.0319(18) 0.0231(15) 0.0040(13) 0.0048(13) 0.0108(14)
C189 0.028(2) 0.017(2) 0.026(2) 0.0066(17) 0.0058(17) 0.0023(18)
N190 0.0266(19) 0.0196(17) 0.0226(18) 0.0056(15) 0.0018(15) 0.0029(15)
N191 0.0258(19) 0.027(2) 0.0201(17) 0.0069(15) 0.0021(14) 0.0044(16)
C192 0.026(2) 0.017(2) 0.026(2) 0.0083(17) 0.0055(18) 0.0032(18)
O193 0.0314(17) 0.0323(18) 0.0261(16) 0.0078(14) 0.0053(13) 0.0111(15)
C194 0.022(2) 0.018(2) 0.025(2) 0.0063(17) 0.0037(16) 0.0037(17)
C195 0.039(3) 0.023(2) 0.024(2) 0.0080(18) 0.0049(19) 0.007(2)
C196 0.042(3) 0.030(3) 0.042(3) 0.015(2) 0.010(2) 0.002(2)
C197 0.064(4) 0.034(3) 0.031(3) 0.014(2) -0.001(3) 0.004(3)
N198 0.0224(18) 0.0239(19) 0.0281(19) 0.0070(16) 0.0038(15) 0.0047(16)
C199 0.031(2) 0.023(2) 0.031(2) 0.0108(19) 0.0057(19) 0.010(2)
C200 0.032(3) 0.032(3) 0.048(3) 0.005(2) 0.002(2) -0.001(2)
O201 0.0332(18) 0.0244(17) 0.0346(18) 0.0004(14) 0.0062(15) 0.0061(15)
C202 0.023(2) 0.022(2) 0.020(2) 0.0035(17) 0.0027(17) 0.0036(18)
C203 0.021(2) 0.019(2) 0.029(2) 0.0034(18) 0.0025(18) 0.0023(17)
C204 0.021(2) 0.031(2) 0.036(3) 0.003(2) 0.0004(19) 0.0059(19)
C205 0.030(3) 0.189(12) 0.085(6) 0.076(7) 0.017(4) 0.017(5)
C206 0.033(3) 0.064(4) 0.054(4) -0.011(3) -0.011(3) 0.013(3)
C211 0.020(2) 0.022(2) 0.025(2) 0.0044(18) 0.0017(16) 0.0038(17)
C212 0.021(2) 0.024(2) 0.021(2) 0.0006(17) -0.0013(16) 0.0060(18)
C213 0.021(2) 0.022(2) 0.024(2) -0.0006(18) 0.0007(16) 0.0066(18)
C214 0.0203(19) 0.020(2) 0.024(2) -0.0009(18) -0.0004(16) 0.0053(17)
C215 0.0183(19) 0.020(2) 0.027(2) 0.0006(18) 0.0033(16) 0.0068(17)
C216 0.0147(18) 0.024(2) 0.027(2) 0.0032(18) 0.0025(16) 0.0041(17)
O217 0.0280(16) 0.0223(16) 0.0232(15) 0.0018(13) 0.0078(13) 0.0060(13)
O218 0.0359(18) 0.0186(15) 0.0288(17) 0.0036(13) 0.0067(14) 0.0082(14)
C219 0.020(2) 0.020(2) 0.027(2) 0.0014(18) 0.0032(17) 0.0045(17)
N220 0.0213(17) 0.0223(19) 0.0240(19) -0.0011(15) 0.0042(14) 0.0047(15)
N221 0.0270(19) 0.0196(18) 0.0242(18) 0.0002(15) 0.0064(15) 0.0079(15)
C222 0.0190(19) 0.021(2) 0.027(2) 0.0048(18) 0.0060(16) 0.0041(17)
O223 0.0380(19) 0.0259(18) 0.0319(17) 0.0065(14) 0.0068(14) 0.0067(15)
C224 0.026(2) 0.022(2) 0.022(2) 0.0041(18) 0.0011(17) 0.0053(18)
C225 0.022(2) 0.029(2) 0.027(2) 0.0057(19) 0.0033(17) 0.0113(19)
C226 0.033(3) 0.030(3) 0.036(3) -0.002(2) 0.001(2) 0.015(2)
C227 0.027(2) 0.039(3) 0.033(2) 0.011(2) 0.0056(19) 0.010(2)
N228 0.0229(18) 0.0210(18) 0.0286(19) 0.0058(15) 0.0042(15) 0.0071(15)
C229 0.025(2) 0.026(2) 0.022(2) 0.0051(18) 0.0079(17) 0.0075(19)
C230 0.029(2) 0.035(3) 0.031(2) 0.009(2) -0.0026(19) 0.005(2)
O231 0.0345(18) 0.0254(17) 0.0349(18) 0.0097(14) 0.0030(14) 0.0008(14)
C232 0.028(2) 0.021(2) 0.023(2) 0.0035(18) -0.0025(18) 0.0049(19)
C233 0.039(3) 0.023(2) 0.025(2) 0.0022(19) -0.002(2) 0.007(2)
C234 0.059(7) 0.032(5) 0.022(5) 0.005(4) -0.002(4) 0.008(5)
C235 0.082(10) 0.055(8) 0.049(7) 0.025(6) -0.011(6) 0.018(7)
C236 0.098(11) 0.044(7) 0.028(6) 0.006(5) -0.024(6) -0.013(7)
C237 0.020(5) 0.037(6) 0.033(6) 0.005(5) 0.009(4) 0.005(4)
C238 0.030(6) 0.070(10) 0.064(9) 0.030(7) 0.012(6) 0.027(6)
C239 0.026(6) 0.081(11) 0.057(9) -0.005(8) -0.009(6) 0.011(7)
C1 0.025(2) 0.021(2) 0.026(2) 0.0080(18) 0.0029(17) 0.0049(18)
C2 0.027(2) 0.020(2) 0.022(2) 0.0061(17) 0.0034(17) 0.0059(18)
C3 0.029(2) 0.022(2) 0.021(2) 0.0072(17) 0.0029(17) 0.0067(18)
C4 0.032(2) 0.020(2) 0.024(2) 0.0042(17) 0.0048(18) 0.0081(19)
C5 0.031(2) 0.019(2) 0.028(2) 0.0089(18) 0.0045(18) 0.0069(19)
C6 0.028(2) 0.026(2) 0.025(2) 0.0082(18) 0.0052(17) 0.0082(19)
O7 0.0245(16) 0.0230(16) 0.0406(19) 0.0101(15) 0.0065(14) 0.0059(13)
O8 0.0320(17) 0.0185(16) 0.043(2) 0.0078(14) 0.0146(15) 0.0077(14)
C9 0.030(2) 0.022(2) 0.028(2) 0.0089(19) 0.0076(18) 0.0041(19)
N10 0.031(2) 0.0205(18) 0.0272(19) 0.0073(15) 0.0045(16) 0.0030(16)
N11 0.0283(19) 0.0183(17) 0.0282(19) 0.0049(15) 0.0060(15) 0.0030(16)
C12 0.028(2) 0.026(2) 0.029(2) 0.0094(19) 0.0058(18) 0.008(2)
O13 0.0322(18) 0.0247(18) 0.061(2) 0.0092(17) 0.0124(17) 0.0083(15)
C14 0.031(2) 0.019(2) 0.027(2) 0.0071(18) 0.0020(18) 0.0047(19)
C15 0.038(3) 0.030(3) 0.037(3) 0.016(2) 0.006(2) 0.001(2)
C16 0.047(3) 0.036(3) 0.043(3) 0.021(3) -0.002(2) -0.008(3)
C17 0.069(4) 0.044(3) 0.034(3) 0.020(3) -0.008(3) -0.010(3)
N18 0.0247(18) 0.028(2) 0.030(2) 0.0109(17) 0.0071(16) 0.0107(16)
C19 0.025(2) 0.037(3) 0.032(2) 0.014(2) 0.0094(19) 0.008(2)
C20 0.041(3) 0.051(3) 0.032(3) 0.014(2) 0.004(2) 0.011(3)
O21 0.0392(19) 0.043(2) 0.0315(18) 0.0096(16) 0.0132(15) 0.0168(17)
C22 0.026(2) 0.020(2) 0.031(2) 0.0055(18) 0.0055(18) 0.0060(18)
C23 0.034(3) 0.026(2) 0.027(2) 0.0068(19) 0.0027(19) 0.006(2)
C24 0.027(2) 0.038(3) 0.044(3) 0.011(2) -0.001(2) 0.006(2)
C25 0.036(4) 0.063(5) 0.272(18) 0.066(8) -0.022(6) 0.014(4)
C26 0.037(3) 0.059(4) 0.045(3) -0.002(3) 0.000(3) 0.000(3)
C31 0.0189(19) 0.023(2) 0.026(2) 0.0040(18) 0.0015(16) 0.0077(17)
C32 0.0188(19) 0.019(2) 0.027(2) 0.0015(17) 0.0010(16) 0.0051(16)
C33 0.0196(19) 0.021(2) 0.030(2) 0.0042(18) 0.0018(17) 0.0067(17)
C34 0.019(2) 0.024(2) 0.030(2) 0.0063(19) 0.0028(17) 0.0082(18)
C35 0.0183(19) 0.022(2) 0.030(2) 0.0050(19) 0.0038(17) 0.0058(17)
C36 0.0201(19) 0.018(2) 0.028(2) 0.0054(18) 0.0014(17) 0.0051(17)
O37 0.0339(17) 0.0197(16) 0.0298(17) 0.0038(13) 0.0097(14) 0.0067(14)
O38 0.0392(18) 0.0233(16) 0.0280(16) 0.0078(13) 0.0101(14) 0.0103(15)
C39 0.024(2) 0.023(2) 0.024(2) 0.0016(18) 0.0011(17) 0.0051(18)
N40 0.0229(18) 0.0200(19) 0.0258(19) 0.0014(15) 0.0028(15) 0.0054(15)
N41 0.0267(19) 0.0200(19) 0.0237(18) 0.0023(15) 0.0045(15) 0.0075(15)
C42 0.024(2) 0.024(2) 0.031(2) 0.009(2) 0.0066(18) 0.0038(18)
O43 0.041(2) 0.0333(19) 0.0323(19) 0.0113(15) 0.0107(15) 0.0062(16)
C44 0.025(2) 0.019(2) 0.028(2) 0.0049(18) 0.0034(17) 0.0039(18)
C45 0.032(2) 0.028(2) 0.037(3) 0.006(2) 0.006(2) 0.010(2)
C46 0.026(2) 0.041(3) 0.070(4) 0.021(3) 0.009(3) 0.008(2)
C47 0.056(4) 0.040(3) 0.056(4) 0.003(3) 0.009(3) 0.025(3)
N48 0.0276(19) 0.0196(18) 0.0270(19) 0.0067(15) 0.0020(15) 0.0015(16)
C49 0.028(2) 0.021(2) 0.035(2) 0.0096(19) 0.0026(19) 0.0060(19)
C50 0.033(2) 0.030(2) 0.036(3) 0.010(2) -0.001(2) 0.004(2)
O51 0.0345(18) 0.0349(19) 0.0348(18) 0.0162(16) 0.0024(15) 0.0056(16)
C52 0.022(2) 0.019(2) 0.026(2) 0.0036(17) 0.0046(17) 0.0039(17)
C53 0.023(2) 0.020(2) 0.023(2) 0.0028(17) 0.0003(17) 0.0021(18)
C54 0.025(2) 0.023(2) 0.028(2) 0.0060(18) 0.0050(18) 0.0045(18)
C55 0.025(2) 0.044(3) 0.045(3) 0.016(2) 0.011(2) 0.013(2)
C56 0.028(2) 0.038(3) 0.036(3) -0.002(2) -0.006(2) 0.004(2)
C61 0.027(2) 0.0161(19) 0.027(2) 0.0071(17) 0.0016(18) 0.0039(17)
C62 0.026(2) 0.020(2) 0.023(2) 0.0058(17) 0.0020(17) 0.0005(18)
C63 0.026(2) 0.017(2) 0.024(2) 0.0053(17) 0.0036(17) 0.0023(17)
C64 0.026(2) 0.017(2) 0.027(2) 0.0084(17) 0.0059(17) 0.0048(18)
C65 0.027(2) 0.018(2) 0.028(2) 0.0075(18) 0.0018(18) 0.0023(18)
C66 0.027(2) 0.019(2) 0.028(2) 0.0062(18) 0.0075(18) 0.0025(18)
O67 0.0317(17) 0.0319(18) 0.0232(15) 0.0058(14) 0.0053(13) 0.0122(15)
O68 0.0308(17) 0.0315(17) 0.0257(16) 0.0105(14) 0.0067(13) 0.0140(15)
C69 0.029(2) 0.021(2) 0.028(2) 0.0113(18) 0.0093(18) 0.0058(18)
N70 0.033(2) 0.0190(18) 0.0245(19) 0.0072(15) 0.0036(16) 0.0021(16)
N71 0.0288(19) 0.0257(19) 0.0245(19) 0.0082(16) 0.0034(15) 0.0085(16)
C72 0.029(2) 0.029(2) 0.028(2) 0.009(2) 0.0043(19) 0.005(2)
O73 0.0357(19) 0.052(2) 0.0333(19) 0.0109(17) 0.0088(15) 0.0208(18)
C74 0.034(2) 0.030(2) 0.023(2) 0.0045(19) 0.0040(18) 0.012(2)
C75 0.048(3) 0.042(3) 0.044(3) 0.025(3) 0.019(2) 0.020(3)
C76 0.091(6) 0.078(5) 0.051(4) 0.043(4) 0.024(4) 0.040(5)
C77 0.066(4) 0.045(4) 0.079(5) 0.031(4) 0.020(4) 0.011(3)
N78 0.037(2) 0.032(2) 0.028(2) 0.0073(17) 0.0038(17) 0.0131(19)
C79 0.041(3) 0.034(3) 0.031(2) 0.011(2) 0.011(2) 0.010(2)
C80 0.052(3) 0.035(3) 0.044(3) 0.009(2) 0.015(3) 0.004(3)
O81 0.034(2) 0.037(2) 0.064(3) 0.0165(19) 0.0096(18) 0.0099(17)
C82 0.025(2) 0.020(2) 0.021(2) 0.0051(17) 0.0016(17) 0.0054(18)
C83 0.031(2) 0.024(2) 0.022(2) 0.0011(18) -0.0005(18) 0.0045(19)
C84 0.044(3) 0.036(3) 0.030(2) 0.004(2) 0.007(2) 0.014(2)
C85 0.090(5) 0.075(5) 0.035(3) 0.002(3) 0.007(3) 0.054(5)
C86 0.065(4) 0.062(4) 0.036(3) -0.015(3) -0.003(3) 0.024(4)
C91 0.025(2) 0.020(2) 0.023(2) 0.0026(17) 0.0058(17) 0.0097(18)
C92 0.023(2) 0.022(2) 0.020(2) 0.0028(17) 0.0054(16) 0.0067(18)
C93 0.029(2) 0.020(2) 0.020(2) 0.0025(17) 0.0054(17) 0.0110(19)
C94 0.028(2) 0.018(2) 0.024(2) 0.0044(17) 0.0079(17) 0.0048(18)
C95 0.024(2) 0.021(2) 0.023(2) 0.0042(17) 0.0036(17) 0.0069(18)
C96 0.029(2) 0.021(2) 0.023(2) 0.0049(17) 0.0057(17) 0.0105(19)
O97 0.0287(16) 0.0255(16) 0.0258(15) 0.0101(13) 0.0023(13) 0.0089(14)
O98 0.0262(16) 0.0261(17) 0.0360(18) 0.0149(15) 0.0015(14) 0.0020(14)
C99 0.025(2) 0.023(2) 0.025(2) 0.0049(18) 0.0048(17) 0.0069(18)
N100 0.0253(18) 0.0209(18) 0.0228(18) 0.0030(15) 0.0008(15) 0.0067(15)
N101 0.0208(17) 0.0221(18) 0.0257(18) 0.0059(15) 0.0024(14) 0.0040(15)
C102 0.029(2) 0.021(2) 0.025(2) 0.0048(18) 0.0028(18) 0.0077(19)
O103 0.0300(17) 0.042(2) 0.0323(18) 0.0174(16) 0.0005(14) -0.0006(16)
C104 0.030(2) 0.026(2) 0.024(2) 0.0064(19) 0.0012(18) 0.004(2)
C105 0.031(2) 0.039(3) 0.026(2) 0.004(2) 0.0050(19) 0.011(2)
C106 0.028(2) 0.053(3) 0.036(3) 0.014(2) 0.005(2) 0.004(2)
C107 0.040(3) 0.036(3) 0.051(3) 0.011(3) 0.009(2) 0.016(2)
N108 0.033(2) 0.0198(18) 0.0261(19) 0.0072(16) 0.0018(16) 0.0026(16)
C109 0.032(2) 0.021(2) 0.035(3) 0.008(2) 0.001(2) 0.004(2)
C110 0.054(3) 0.028(3) 0.034(3) 0.001(2) 0.001(2) 0.004(2)
O111 0.044(2) 0.0232(17) 0.040(2) 0.0057(16) -0.0013(17) 0.0006(16)
C112 0.023(2) 0.024(2) 0.024(2) 0.0073(18) 0.0029(17) 0.0049(18)
C113 0.030(2) 0.023(2) 0.023(2) 0.0042(18) -0.0006(18) 0.0052(19)
C114 0.042(3) 0.054(4) 0.049(4) -0.014(3) -0.012(3) 0.016(3)
C115 0.067(5) 0.066(5) 0.061(4) -0.004(4) 0.012(4) 0.034(4)
C116 0.063(4) 0.062(4) 0.045(4) -0.005(3) 0.001(3) 0.025(4)
C1F 0.24(2) 0.097(10) 0.062(7) 0.015(7) 0.089(10) 0.063(13)
C2F 0.155(12) 0.112(9) 0.050(5) -0.047(6) -0.020(6) 0.083(9)
C3F 0.151(10) 0.126(9) 0.055(5) -0.024(6) -0.021(6) -0.022(9)
C4F 0.127(10) 0.106(9) 0.048(5) 0.027(5) -0.029(6) -0.016(8)
C5F 0.153(12) 0.142(12) 0.039(4) 0.044(6) 0.015(6) 0.030(10)
C6F 0.078(5) 0.052(4) 0.080(5) 0.015(4) 0.031(4) 0.048(4)
C7F 0.145(12) 0.073(6) 0.162(12) 0.017(7) -0.035(10) 0.085(8)
C8F 0.144(10) 0.041(4) 0.116(9) 0.045(5) 0.052(8) 0.045(6)
C9F 0.094(7) 0.018(3) 0.179(14) 0.018(5) 0.030(8) 0.006(4)
C10F 0.125(10) 0.057(6) 0.114(9) -0.032(6) 0.013(8) 0.051(6)
C11F 0.179(15) 0.036(5) 0.105(9) -0.020(6) 0.025(10) -0.040(7)
C12F 0.119(11) 0.060(7) 0.196(18) 0.040(9) 0.036(11) -0.050(7)
C13F 0.053(5) 0.090(8) 0.144(12) 0.027(8) 0.021(7) -0.030(5)
C14F 0.034(5) 0.167(14) 0.120(12) -0.028(11) -0.022(6) -0.025(7)
C15F 0.132(9) 0.115(9) 0.085(7) 0.009(7) -0.021(7) -0.063(8)
C16F 0.035(5) 0.39(3) 0.117(12) 0.128(18) -0.003(6) 0.049(12)
C17F 0.041(5) 0.26(2) 0.223(18) 0.192(18) 0.044(8) 0.075(8)
C18F 0.143(10) 0.176(11) 0.157(11) 0.083(9) 0.012(8) 0.121(9)
C19F 0.150(13) 0.27(2) 0.117(10) 0.143(14) 0.063(10) 0.161(16)
C20F 0.156(16) 0.27(3) 0.111(13) 0.085(15) -0.080(13) 0.048(18)
C21F 0.163(14) 0.146(12) 0.136(12) 0.128(11) 0.041(11) 0.063(12)
C22F 0.21(2) 0.097(9) 0.165(15) 0.112(11) 0.020(14) 0.025(12)
C23F 0.125(9) 0.059(5) 0.071(6) 0.037(5) 0.033(6) -0.007(6)
C24F 0.087(8) 0.34(3) 0.170(15) 0.201(19) 0.043(9) 0.004(13)
C25F 0.096(7) 0.131(10) 0.067(6) 0.072(7) 0.015(5) 0.000(7)
C26F 0.092(7) 0.038(4) 0.184(14) 0.022(6) 0.057(9) -0.021(5)
C27F 0.115(9) 0.042(4) 0.116(9) 0.017(5) 0.005(7) -0.025(5)
C28F 0.171(14) 0.056(5) 0.077(7) 0.014(5) -0.044(8) -0.050(7)
C29F 0.156(18) 0.162(19) 0.26(3) 0.04(2) -0.17(2) -0.033(14)
C30F 0.031(4) 0.076(6) 0.172(13) 0.013(8) 0.001(6) -0.019(4)
C31F 0.026(4) 0.33(3) 0.063(6) 0.034(10) -0.003(4) 0.048(8)
C32F 0.079(8) 0.34(3) 0.061(7) 0.091(12) -0.016(6) 0.044(13)
C33F 0.088(8) 0.181(14) 0.086(8) 0.089(9) 0.011(6) 0.066(9)
C34F 0.127(11) 0.194(16) 0.139(12) 0.097(12) 0.019(9) 0.120(12)
C35F 0.036(4) 0.196(14) 0.263(19) 0.193(16) 0.047(7) 0.053(7)
C36F 0.104(8) 0.087(7) 0.041(4) 0.023(4) -0.012(4) -0.007(6)
C37F 0.147(13) 0.114(10) 0.053(6) 0.000(6) -0.019(7) -0.057(10)
C38F 0.128(10) 0.094(8) 0.068(6) -0.047(6) -0.022(6) 0.070(8)
C39F 0.153(12) 0.094(8) 0.054(5) 0.005(5) 0.048(7) 0.046(8)
C40F 0.117(8) 0.121(9) 0.030(4) 0.021(4) 0.014(4) 0.024(8)
C41F 0.108(8) 0.099(8) 0.098(7) 0.051(6) 0.077(7) 0.061(7)
C42F 0.111(8) 0.083(7) 0.151(11) 0.053(7) 0.103(9) 0.064(7)
C43F 0.041(4) 0.109(8) 0.145(10) 0.055(8) 0.046(5) 0.042(5)
C44F 0.040(4) 0.141(11) 0.166(12) 0.104(11) 0.039(6) 0.008(6)
C45F 0.155(12) 0.173(15) 0.192(15) 0.144(13) 0.148(13) 0.078(12)
C46F 0.109(8) 0.133(11) 0.066(6) 0.066(7) 0.027(6) -0.001(8)
C47F 0.177(12) 0.155(11) 0.133(10) 0.097(9) 0.067(9) 0.002(9)
C48F 0.105(7) 0.049(4) 0.078(6) 0.032(4) 0.024(5) -0.017(5)
C49F 0.27(3) 0.084(9) 0.165(16) 0.096(11) 0.046(16) 0.067(13)
C50F 0.167(13) 0.073(6) 0.076(6) 0.059(6) 0.017(7) 0.026(7)
C51F 0.124(9) 0.044(4) 0.106(8) 0.000(5) 0.035(7) 0.043(5)
C52F 0.093(7) 0.026(3) 0.156(11) 0.024(5) 0.022(7) 0.021(4)
C53F 0.234(18) 0.099(9) 0.225(18) 0.131(12) 0.176(17) 0.131(12)
C54F 0.160(13) 0.109(9) 0.161(13) 0.065(9) 0.036(10) 0.113(10)
C55F 0.088(6) 0.058(5) 0.077(5) 0.020(4) 0.036(5) 0.054(5)
C56F 0.038(4) 0.092(7) 0.121(8) 0.061(6) 0.028(4) 0.007(4)
C57F 0.036(4) 0.081(6) 0.116(8) 0.026(6) 0.031(4) 0.028(4)
C58F 0.126(10) 0.119(10) 0.170(13) 0.066(10) 0.116(10) 0.092(9)
C59F 0.118(9) 0.078(7) 0.088(7) 0.030(6) 0.080(7) 0.036(7)
C60F 0.068(7) 0.30(2) 0.212(16) 0.212(18) 0.085(9) 0.053(10)
Cl3 0.0620(13) 0.0627(14) 0.0720(14) 0.0347(11) 0.0222(11) 0.0047(10)
Cl2 0.0570(13) 0.0945(19) 0.0719(15) 0.0438(14) 0.0190(11) 0.0125(12)
Cl1 0.0686(15) 0.0482(12) 0.107(2) 0.0309(13) 0.0287(14) 0.0037(11)
C1C 0.041(4) 0.051(5) 0.074(6) 0.033(4) 0.022(4) 0.011(4)
Cl14 0.090(3) 0.146(5) 0.158(5) 0.099(5) 0.007(3) -0.035(3)
Cl15 0.115(3) 0.079(2) 0.0720(19) 0.0473(17) -0.0031(18) -0.008(2)
Cl13 0.096(2) 0.080(2) 0.084(2) 0.0320(17) -0.0137(17) -0.0153(18)
C13C 0.073(6) 0.066(7) 0.074(6) 0.021(6) 0.011(6) 0.029(6)
Cl7 0.0589(16) 0.0623(17) 0.081(2) 0.0424(16) -0.0006(14) 0.0088(13)
Cl9 0.129(3) 0.091(2) 0.0491(16) 0.0339(16) 0.0321(18) 0.059(2)
Cl8 0.0563(18) 0.137(4) 0.070(2) 0.031(2) 0.0181(15) -0.005(2)
C7C 0.068(7) 0.048(6) 0.044(5) 0.012(4) 0.025(5) 0.021(5)
Cl4 0.098(3) 0.060(2) 0.0408(18) 0.0283(16) 0.0315(19) 0.033(2)
Cl6 0.072(3) 0.106(3) 0.053(2) 0.037(2) 0.0210(18) 0.059(3)
O15M 0.063(3) 0.083(4) 0.250(10) 0.122(6) 0.093(5) 0.050(3)
C16M 0.052(4) 0.057(4) 0.057(4) 0.009(3) 0.007(3) 0.016(3)
C6M 0.040(3) 0.028(3) 0.053(3) 0.016(2) 0.010(2) 0.013(2)
O5M 0.0345(18) 0.0244(17) 0.0364(18) 0.0115(15) 0.0068(14) 0.0085(14)
C20M 0.048(4) 0.073(5) 0.071(5) 0.039(4) 0.006(3) 0.005(4)
O19M 0.048(2) 0.054(3) 0.059(3) 0.025(2) -0.001(2) 0.005(2)
C2M 0.056(4) 0.111(8) 0.084(6) 0.056(6) 0.000(4) 0.010(5)
O1M 0.057(3) 0.089(4) 0.077(4) 0.056(3) -0.021(3) -0.016(3)
O7M 0.054(4) 0.059(4) 0.050(4) 0.026(4) 0.006(3) 0.010(4)
C8M 0.041(5) 0.036(4) 0.028(4) -0.004(3) 0.002(3) 0.014(4)
Cl5 0.148(7) 0.092(5) 0.082(4) 0.036(4) -0.036(4) -0.040(5)
O21M 0.042(2) 0.0316(19) 0.041(2) 0.0111(16) -0.0002(16) 0.0052(16)
C22M 0.048(3) 0.032(3) 0.056(4) 0.013(3) 0.008(3) 0.014(3)
O17M 0.047(3) 0.084(5) 0.122(6) 0.000(4) -0.006(3) 0.008(3)
C18M 0.088(6) 0.068(5) 0.092(7) 0.012(5) -0.013(5) 0.033(5)
C24M 0.071(5) 0.071(5) 0.065(5) 0.028(4) 0.022(4) 0.019(4)
O23M 0.062(3) 0.128(6) 0.125(5) 0.097(5) 0.044(4) 0.048(4)
C4M 0.092(6) 0.074(5) 0.070(5) 0.043(5) -0.019(5) -0.013(5)
O3M 0.074(3) 0.057(3) 0.059(3) 0.031(2) -0.007(2) 0.000(3)
C4C 0.069(9) 0.043(7) 0.032(6) 0.020(5) 0.024(6) 0.027(6)
O13M 0.083(9) 0.109(11) 0.075(8) 0.016(8) 0.025(7) 0.008(8)
O9M 0.082(8) 0.101(10) 0.060(7) -0.003(6) 0.015(6) 0.015(7)
C14M 0.16(2) 0.119(19) 0.059(11) 0.037(12) 0.034(13) 0.027(18)
O11M 0.094(10) 0.101(11) 0.064(7) 0.032(7) -0.012(7) 0.030(9)
C12M 0.077(13) 0.100(15) 0.25(3) 0.13(2) -0.056(17) -0.027(12)
C10M 0.104(14) 0.083(11) 0.030(6) 0.007(7) 0.012(7) -0.024(10)
Cl11 0.075(7) 0.078(7) 0.155(12) 0.079(8) 0.000(7) -0.006(5)
Cl10 0.155(15) 0.093(9) 0.22(2) 0.092(14) 0.042(16) 0.011(10)
Cl12 0.115(11) 0.24(2) 0.168(17) 0.118(18) -0.008(11) -0.048(13)
C10C 0.073(6) 0.066(7) 0.074(6) 0.021(6) 0.011(6) 0.029(6)

loop_
_atom_type_symbol
_atom_type_description
_atom_type_scat_dispersion_real
_atom_type_scat_dispersion_imag
_atom_type_scat_source
C C 0.0033 0.0016 'International Tables Vol C Tables 4.2.6.8 and 6.1.1.4'
H H 0.0000 0.0000 'International Tables Vol C Tables 4.2.6.8 and 6.1.1.4'
Cl Cl 0.1484 0.1585 'International Tables Vol C Tables 4.2.6.8 and 6.1.1.4'
N N 0.0061 0.0033 'International Tables Vol C Tables 4.2.6.8 and 6.1.1.4'
O O 0.0106 0.0060 'International Tables Vol C Tables 4.2.6.8 and 6.1.1.4'

loop_
_geom_angle_atom_site_label_1
_geom_angle_atom_site_label_2
_geom_angle_atom_site_label_3
_geom_angle
C126 C121 C122 116.8(4)
C126 C121 C232 119.8(4)
C122 C121 C232 123.4(4)
C123 C122 C121 124.1(4)
C123 C122 H122 118.0
C121 C122 H122 118.0
C122 C123 C124 116.9(4)
C122 C123 C142 123.3(4)
C124 C123 C142 119.8(4)
O128 C124 C125 116.0(4)
O128 C124 C123 122.7(4)
C125 C124 C123 121.3(4)
C124 C125 C126 119.2(4)
C124 C125 C129 118.5(5)
C126 C125 C129 122.2(4)
O127 C126 C121 118.2(4)
O127 C126 C125 120.1(4)
C121 C126 C125 121.7(4)
C126 O127 H127 109.5
C124 O128 H128 109.5
N130 C129 C125 120.7(5)
N130 C129 H129 119.7
C125 C129 H129 119.7
C129 N130 N131 114.9(4)
C132 N131 N130 119.7(4)
C132 N131 H131 120.1
N130 N131 H131 120.1
O133 C132 N131 124.6(5)
O133 C132 C134 122.2(4)
N131 C132 C134 113.2(4)
N138 C134 C132 106.7(5)
N138 C134 C135 115.6(4)
C132 C134 C135 110.8(4)
N138 C134 H134 107.8
C132 C134 H134 107.8
C135 C134 H134 107.8
C136 C135 C137 111.3(6)
C136 C135 C134 111.0(5)
C137 C135 C134 109.2(5)
C136 C135 H135 108.4
C137 C135 H135 108.4
C134 C135 H135 108.4
C135 C136 H13A 109.5
C135 C136 H13B 109.5
H13A C136 H13B 109.5
C135 C136 H13C 109.5
H13A C136 H13C 109.5
H13B C136 H13C 109.5
C135 C137 H13D 109.5
C135 C137 H13E 109.5
H13D C137 H13E 109.5
C135 C137 H13F 109.5
H13D C137 H13F 109.5
H13E C137 H13F 109.5
C139 N138 C134 121.5(4)
C139 N138 H138 119.2
C134 N138 H138 119.2
O141 C139 N138 123.1(5)
O141 C139 C140 121.7(5)
N138 C139 C140 115.2(5)
C139 C140 H14A 109.5
C139 C140 H14B 109.5
H14A C140 H14B 109.5
C139 C140 H14C 109.5
H14A C140 H14C 109.5
H14B C140 H14C 109.5
C123 C142 C151 110.0(4)
C123 C142 C143 113.5(4)
C151 C142 C143 112.9(4)
C123 C142 H142 106.7
C151 C142 H142 106.7
C143 C142 H142 106.7
C144 C143 C142 113.8(4)
C144 C143 H14D 108.8
C142 C143 H14D 108.8
C144 C143 H14E 108.8
C142 C143 H14E 108.8
H14D C143 H14E 107.7
C145 C144 C146 110.2(4)
C145 C144 C143 114.5(4)
C146 C144 C143 110.0(4)
C145 C144 H144 107.2
C146 C144 H144 107.2
C143 C144 H144 107.2
C144 C145 H14F 109.5
C144 C145 H14G 109.5
H14F C145 H14G 109.5
C144 C145 H14H 109.5
H14F C145 H14H 109.5
H14G C145 H14H 109.5
C144 C146 H14I 109.5
C144 C146 H14J 109.5
H14I C146 H14J 109.5
C144 C146 H14K 109.5
H14I C146 H14K 109.5
H14J C146 H14K 109.5
C152 C151 C156 117.3(4)
C152 C151 C142 122.8(4)
C156 C151 C142 119.9(4)
C151 C152 C153 124.6(4)
C151 C152 H152 117.7
C153 C152 H152 117.7
C152 C153 C154 117.0(5)
C152 C153 C172 121.7(4)
C154 C153 C172 121.3(4)
O158 C154 C155 116.8(4)
O158 C154 C153 122.5(5)
C155 C154 C153 120.8(4)
C154 C155 C156 120.3(4)
C154 C155 C159 119.4(4)
C156 C155 C159 120.2(4)
O157 C156 C151 118.6(4)
O157 C156 C155 121.5(4)
C151 C156 C155 120.0(5)
C156 O157 H157 109.5
C154 O158 H158 109.5
N160 C159 C155 121.7(4)
N160 C159 H159 119.2
C155 C159 H159 119.2
C159 N160 N161 115.3(4)
C162 N161 N160 118.9(4)
C162 N161 H161 120.6
N160 N161 H161 120.6
O163 C162 N161 125.0(5)
O163 C162 C164 123.0(5)
N161 C162 C164 112.0(4)
N168 C164 C162 108.8(4)
N168 C164 C165 111.2(4)
C162 C164 C165 112.9(4)
N168 C164 H164 107.9
C162 C164 H164 107.9
C165 C164 H164 107.9
C167 C165 C166 112.2(5)
C167 C165 C164 112.9(5)
C166 C165 C164 111.3(5)
C167 C165 H165 106.6
C166 C165 H165 106.6
C164 C165 H165 106.6
C165 C166 H16A 109.5
C165 C166 H16B 109.5
H16A C166 H16B 109.5
C165 C166 H16C 109.5
H16A C166 H16C 109.5
H16B C166 H16C 109.5
C165 C167 H16D 109.5
C165 C167 H16E 109.5
H16D C167 H16E 109.5
C165 C167 H16F 109.5
H16D C167 H16F 109.5
H16E C167 H16F 109.5
C169 N168 C164 119.9(5)
C169 N168 H168 120.1
C164 N168 H168 120.1
O171 C169 N168 122.3(5)
O171 C169 C170 121.7(5)
N168 C169 C170 116.1(5)
C169 C170 H17A 109.5
C169 C170 H17B 109.5
H17A C170 H17B 109.5
C169 C170 H17C 109.5
H17A C170 H17C 109.5
H17B C170 H17C 109.5
C181 C172 C153 110.6(3)
C181 C172 C173 112.1(4)
C153 C172 C173 112.8(4)
C181 C172 H172 107.0
C153 C172 H172 107.0
C173 C172 H172 107.0
C174 C173 C172 115.3(4)
C174 C173 H17D 108.5
C172 C173 H17D 108.5
C174 C173 H17E 108.5
C172 C173 H17E 108.5
H17D C173 H17E 107.5
C175 C174 C176 110.9(5)
C175 C174 C173 111.8(5)
C176 C174 C173 110.4(5)
C175 C174 H174 107.8
C176 C174 H174 107.8
C173 C174 H174 107.8
C174 C175 H17F 109.5
C174 C175 H17G 109.5
H17F C175 H17G 109.5
C174 C175 H17H 109.5
H17F C175 H17H 109.5
H17G C175 H17H 109.5
C174 C176 H17I 109.5
C174 C176 H17J 109.5
H17I C176 H17J 109.5
C174 C176 H17K 109.5
H17I C176 H17K 109.5
H17J C176 H17K 109.5
C182 C181 C186 117.5(4)
C182 C181 C172 122.4(4)
C186 C181 C172 120.0(4)
C181 C182 C183 124.2(4)
C181 C182 H182 117.9
C183 C182 H182 117.9
C182 C183 C184 117.1(4)
C182 C183 C202 122.0(4)
C184 C183 C202 120.8(4)
O188 C184 C183 123.4(4)
O188 C184 C185 116.0(4)
C183 C184 C185 120.6(4)
C186 C185 C184 119.2(4)
C186 C185 C189 122.0(4)
C184 C185 C189 118.7(4)
O187 C186 C181 118.5(4)
O187 C186 C185 120.2(4)
C181 C186 C185 121.3(4)
C186 O187 H187 109.5
C184 O188 H188 109.5
N190 C189 C185 120.0(4)
N190 C189 H189 120.0
C185 C189 H189 120.0
C189 N190 N191 116.4(4)
C192 N191 N190 119.9(4)
C192 N191 H191 120.0
N190 N191 H191 120.0
O193 C192 N191 124.3(4)
O193 C192 C194 121.9(4)
N191 C192 C194 113.8(4)
N198 C194 C192 106.9(4)
N198 C194 C195 112.1(4)
C192 C194 C195 111.7(4)
N198 C194 H194 108.7
C192 C194 H194 108.7
C195 C194 H194 108.7
C197 C195 C196 110.1(5)
C197 C195 C194 111.4(4)
C196 C195 C194 110.2(4)
C197 C195 H195 108.4
C196 C195 H195 108.4
C194 C195 H195 108.4
C195 C196 H19A 109.5
C195 C196 H19B 109.5
H19A C196 H19B 109.5
C195 C196 H19C 109.5
H19A C196 H19C 109.5
H19B C196 H19C 109.5
C195 C197 H19D 109.5
C195 C197 H19E 109.5
H19D C197 H19E 109.5
C195 C197 H19F 109.5
H19D C197 H19F 109.5
H19E C197 H19F 109.5
C199 N198 C194 121.8(4)
C199 N198 H198 119.1
C194 N198 H198 119.1
O201 C199 N198 122.4(5)
O201 C199 C200 121.2(4)
N198 C199 C200 116.4(4)
C199 C200 H20A 109.5
C199 C200 H20B 109.5
H20A C200 H20B 109.5
C199 C200 H20C 109.5
H20A C200 H20C 109.5
H20B C200 H20C 109.5
C183 C202 C211 111.8(4)
C183 C202 C203 112.3(4)
C211 C202 C203 113.3(4)
C183 C202 H202 106.3
C211 C202 H202 106.3
C203 C202 H202 106.3
C204 C203 C202 114.2(4)
C204 C203 H20D 108.7
C202 C203 H20D 108.7
C204 C203 H20E 108.7
C202 C203 H20E 108.7
H20D C203 H20E 107.6
C205 C204 C206 111.5(7)
C205 C204 C203 111.3(5)
C206 C204 C203 112.1(4)
C205 C204 H204 107.2
C206 C204 H204 107.2
C203 C204 H204 107.2
C204 C205 H20F 109.5
C204 C205 H20G 109.5
H20F C205 H20G 109.5
C204 C205 H20H 109.5
H20F C205 H20H 109.5
H20G C205 H20H 109.5
C204 C206 H20I 109.5
C204 C206 H20J 109.5
H20I C206 H20J 109.5
C204 C206 H20K 109.5
H20I C206 H20K 109.5
H20J C206 H20K 109.5
C212 C211 C216 117.5(4)
C212 C211 C202 121.7(4)
C216 C211 C202 120.8(4)
C211 C212 C213 124.0(4)
C211 C212 H212 118.0
C213 C212 H212 118.0
C212 C213 C214 117.4(4)
C212 C213 C232 122.1(4)
C214 C213 C232 120.5(4)
O218 C214 C215 116.1(4)
O218 C214 C213 123.4(4)
C215 C214 C213 120.5(4)
C216 C215 C214 119.5(4)
C216 C215 C219 122.0(4)
C214 C215 C219 118.4(4)
O217 C216 C211 118.4(4)
O217 C216 C215 120.5(4)
C211 C216 C215 121.1(4)
C216 O217 H217 109.5
C214 O218 H218 109.5
N220 C219 C215 119.4(4)
N220 C219 H219 120.3
C215 C219 H219 120.3
C219 N220 N221 115.7(4)
C222 N221 N220 118.7(4)
C222 N221 H221 120.6
N220 N221 H221 120.6
O223 C222 N221 123.1(4)
O223 C222 C224 122.7(4)
N221 C222 C224 114.3(4)
N228 C224 C222 107.7(4)
N228 C224 C225 111.3(4)
C222 C224 C225 112.2(4)
N228 C224 H224 108.5
C222 C224 H224 108.5
C225 C224 H224 108.5
C227 C225 C226 110.4(4)
C227 C225 C224 112.6(4)
C226 C225 C224 109.1(4)
C227 C225 H225 108.2
C226 C225 H225 108.2
C224 C225 H225 108.2
C225 C226 H22A 109.5
C225 C226 H22B 109.5
H22A C226 H22B 109.5
C225 C226 H22C 109.5
H22A C226 H22C 109.5
H22B C226 H22C 109.5
C225 C227 H22D 109.5
C225 C227 H22E 109.5
H22D C227 H22E 109.5
C225 C227 H22F 109.5
H22D C227 H22F 109.5
H22E C227 H22F 109.5
C229 N228 C224 122.4(4)
C229 N228 H228 118.8
C224 N228 H228 118.8
O231 C229 N228 122.3(4)
O231 C229 C230 122.0(4)
N228 C229 C230 115.6(4)
C229 C230 H23A 109.5
C229 C230 H23B 109.5
H23A C230 H23B 109.5
C229 C230 H23C 109.5
H23A C230 H23C 109.5
H23B C230 H23C 109.5
C121 C232 C213 111.4(4)
C121 C232 C233 112.9(4)
C213 C232 C233 112.4(4)
C121 C232 H232 106.5
C213 C232 H232 106.5
C233 C232 H232 106.5
C237 C233 C232 118.3(6)
C234 C233 C232 116.0(6)
C234 C233 H23D 108.3
C232 C233 H23D 108.3
C234 C233 H23E 108.3
C232 C233 H23E 108.3
H23D C233 H23E 107.4
C237 C233 H23O 107.7
C232 C233 H23O 107.7
C237 C233 H23P 107.7
C232 C233 H23P 107.7
H23O C233 H23P 107.1
C233 C234 C236 112.4(9)
C233 C234 C235 112.9(9)
C236 C234 C235 108.7(10)
C233 C234 H234 107.5
C236 C234 H234 107.5
C235 C234 H234 107.5
C234 C235 H23F 109.5
C234 C235 H23G 109.5
H23F C235 H23G 109.5
C234 C235 H23H 109.5
H23F C235 H23H 109.5
H23G C235 H23H 109.5
C234 C236 H23I 109.5
C234 C236 H23J 109.5
H23I C236 H23J 109.5
C234 C236 H23K 109.5
H23I C236 H23K 109.5
H23J C236 H23K 109.5
C233 C237 C239 110.3(9)
C233 C237 C238 113.7(10)
C239 C237 C238 109.6(12)
C233 C237 H237 107.7
C239 C237 H237 107.7
C238 C237 H237 107.7
C237 C238 H23R 109.5
C237 C238 H23S 109.5
H23R C238 H23S 109.5
C237 C238 H23T 109.5
H23R C238 H23T 109.5
H23S C238 H23T 109.5
C237 C239 H23L 109.5
C237 C239 H23M 109.5
H23L C239 H23M 109.5
C237 C239 H23N 109.5
H23L C239 H23N 109.5
H23M C239 H23N 109.5
C6 C1 C2 118.0(4)
C6 C1 C112 119.6(4)
C2 C1 C112 122.3(4)
C1 C2 C3 122.8(4)
C1 C2 H2 118.6
C3 C2 H2 118.6
C4 C3 C2 117.7(4)
C4 C3 C22 120.1(4)
C2 C3 C22 122.2(4)
O8 C4 C3 123.0(4)
O8 C4 C5 115.2(4)
C3 C4 C5 121.8(4)
C4 C5 C6 118.6(4)
C4 C5 C9 119.4(4)
C6 C5 C9 121.8(4)
O7 C6 C1 118.9(4)
O7 C6 C5 120.1(4)
C1 C6 C5 121.0(4)
C6 O7 H7 109.5
C4 O8 H8 109.5
N10 C9 C5 120.8(4)
N10 C9 H9 119.6
C5 C9 H9 119.6
C9 N10 N11 116.4(4)
C12 N11 N10 118.2(4)
C12 N11 H11 120.9
N10 N11 H11 120.9
O13 C12 N11 124.0(5)
O13 C12 C14 121.3(4)
N11 C12 C14 114.7(4)
N18 C14 C15 110.8(4)
N18 C14 C12 106.8(4)
C15 C14 C12 109.0(4)
N18 C14 H14 110.1
C15 C14 H14 110.1
C12 C14 H14 110.1
C17 C15 C14 109.8(5)
C17 C15 C16 110.9(5)
C14 C15 C16 110.4(4)
C17 C15 H15 108.6
C14 C15 H15 108.6
C16 C15 H15 108.6
C15 C16 H16G 109.5
C15 C16 H16H 109.5
H16G C16 H16H 109.5
C15 C16 H16I 109.5
H16G C16 H16I 109.5
H16H C16 H16I 109.5
C15 C17 H17L 109.5
C15 C17 H17M 109.5
H17L C17 H17M 109.5
C15 C17 H17N 109.5
H17L C17 H17N 109.5
H17M C17 H17N 109.5
C19 N18 C14 121.2(4)
C19 N18 H18 119.4
C14 N18 H18 119.4
O21 C19 N18 121.5(4)
O21 C19 C20 122.6(5)
N18 C19 C20 115.9(4)
C19 C20 H20L 109.5
C19 C20 H20M 109.5
H20L C20 H20M 109.5
C19 C20 H20N 109.5
H20L C20 H20N 109.5
H20M C20 H20N 109.5
C31 C22 C3 110.2(4)
C31 C22 C23 112.7(4)
C3 C22 C23 113.7(4)
C31 C22 H22 106.6
C3 C22 H22 106.6
C23 C22 H22 106.6
C22 C23 C24 114.1(4)
C22 C23 H23U 108.7
C24 C23 H23U 108.7
C22 C23 H23V 108.7
C24 C23 H23V 108.7
H23U C23 H23V 107.6
C25 C24 C26 112.3(7)
C25 C24 C23 113.0(6)
C26 C24 C23 110.4(5)
C25 C24 H24 106.9
C26 C24 H24 106.9
C23 C24 H24 106.9
C24 C25 H25A 109.5
C24 C25 H25B 109.5
H25A C25 H25B 109.5
C24 C25 H25C 109.5
H25A C25 H25C 109.5
H25B C25 H25C 109.5
C24 C26 H26A 109.5
C24 C26 H26B 109.5
H26A C26 H26B 109.5
C24 C26 H26C 109.5
H26A C26 H26C 109.5
H26B C26 H26C 109.5
C32 C31 C36 115.9(4)
C32 C31 C22 123.4(4)
C36 C31 C22 120.7(4)
C33 C32 C31 125.0(4)
C33 C32 H32 117.5
C31 C32 H32 117.5
C32 C33 C34 117.1(4)
C32 C33 C52 122.6(4)
C34 C33 C52 120.3(4)
O38 C34 C35 116.6(4)
O38 C34 C33 123.1(4)
C35 C34 C33 120.2(5)
C36 C35 C34 120.4(4)
C36 C35 C39 121.5(4)
C34 C35 C39 118.2(4)
O37 C36 C35 121.1(4)
O37 C36 C31 117.5(4)
C35 C36 C31 121.3(4)
C36 O37 H37 109.5
C34 O38 H38 109.5
N40 C39 C35 118.5(4)
N40 C39 H39 120.7
C35 C39 H39 120.7
C39 N40 N41 117.7(4)
C42 N41 N40 117.1(4)
C42 N41 H41 121.4
N40 N41 H41 121.4
O43 C42 N41 123.1(4)
O43 C42 C44 120.8(4)
N41 C42 C44 116.1(4)
N48 C44 C42 106.4(4)
N48 C44 C45 110.8(4)
C42 C44 C45 111.2(4)
N48 C44 H44 109.5
C42 C44 H44 109.5
C45 C44 H44 109.5
C47 C45 C46 111.0(5)
C47 C45 C44 111.3(4)
C46 C45 C44 108.9(4)
C47 C45 H45 108.5
C46 C45 H45 108.5
C44 C45 H45 108.5
C45 C46 H46A 109.5
C45 C46 H46B 109.5
H46A C46 H46B 109.5
C45 C46 H46C 109.5
H46A C46 H46C 109.5
H46B C46 H46C 109.5
C45 C47 H47A 109.5
C45 C47 H47B 109.5
H47A C47 H47B 109.5
C45 C47 H47C 109.5
H47A C47 H47C 109.5
H47B C47 H47C 109.5
C49 N48 C44 122.7(4)
C49 N48 H48 118.6
C44 N48 H48 118.6
O51 C49 N48 122.4(5)
O51 C49 C50 121.9(4)
N48 C49 C50 115.7(5)
C49 C50 H50A 109.5
C49 C50 H50B 109.5
H50A C50 H50B 109.5
C49 C50 H50C 109.5
H50A C50 H50C 109.5
H50B C50 H50C 109.5
C61 C52 C33 111.3(4)
C61 C52 C53 111.1(3)
C33 C52 C53 112.7(4)
C61 C52 H52 107.1
C33 C52 H52 107.1
C53 C52 H52 107.1
C54 C53 C52 115.3(4)
C54 C53 H53A 108.5
C52 C53 H53A 108.5
C54 C53 H53B 108.5
C52 C53 H53B 108.5
H53A C53 H53B 107.5
C55 C54 C53 112.6(4)
C55 C54 C56 110.2(4)
C53 C54 C56 109.7(4)
C55 C54 H54 108.1
C53 C54 H54 108.1
C56 C54 H54 108.1
C54 C55 H55A 109.5
C54 C55 H55B 109.5
H55A C55 H55B 109.5
C54 C55 H55C 109.5
H55A C55 H55C 109.5
H55B C55 H55C 109.5
C54 C56 H56A 109.5
C54 C56 H56B 109.5
H56A C56 H56B 109.5
C54 C56 H56C 109.5
H56A C56 H56C 109.5
H56B C56 H56C 109.5
C66 C61 C62 117.3(4)
C66 C61 C52 119.7(4)
C62 C61 C52 123.0(4)
C63 C62 C61 124.0(4)
C63 C62 H62 118.0
C61 C62 H62 118.0
C62 C63 C64 117.3(4)
C62 C63 C82 122.1(4)
C64 C63 C82 120.6(4)
O68 C64 C63 123.1(4)
O68 C64 C65 115.6(4)
C63 C64 C65 121.2(4)
C66 C65 C64 118.5(4)
C66 C65 C69 122.0(4)
C64 C65 C69 119.4(4)
O67 C66 C61 118.1(4)
O67 C66 C65 120.3(4)
C61 C66 C65 121.6(4)
C66 O67 H67 109.5
C64 O68 H68 109.5
N70 C69 C65 119.2(4)
N70 C69 H69 120.4
C65 C69 H69 120.4
C69 N70 N71 116.7(4)
C72 N71 N70 117.9(4)
C72 N71 H71 121.0
N70 N71 H71 121.0
O73 C72 N71 123.8(4)
O73 C72 C74 122.4(4)
N71 C72 C74 113.8(4)
N78 C74 C72 107.9(4)
N78 C74 C75 111.2(4)
C72 C74 C75 109.7(4)
N78 C74 H74 109.3
C72 C74 H74 109.3
C75 C74 H74 109.3
C77 C75 C76 111.4(6)
C77 C75 C74 110.9(5)
C76 C75 C74 110.1(6)
C77 C75 H75 108.1
C76 C75 H75 108.1
C74 C75 H75 108.1
C75 C76 H76A 109.5
C75 C76 H76B 109.5
H76A C76 H76B 109.5
C75 C76 H76C 109.5
H76A C76 H76C 109.5
H76B C76 H76C 109.5
C75 C77 H77A 109.5
C75 C77 H77B 109.5
H77A C77 H77B 109.5
C75 C77 H77C 109.5
H77A C77 H77C 109.5
H77B C77 H77C 109.5
C79 N78 C74 121.7(4)
C79 N78 H78 119.1
C74 N78 H78 119.1
O81 C79 N78 122.8(5)
O81 C79 C80 122.3(5)
N78 C79 C80 114.9(5)
C79 C80 H80A 109.5
C79 C80 H80B 109.5
H80A C80 H80B 109.5
C79 C80 H80C 109.5
H80A C80 H80C 109.5
H80B C80 H80C 109.5
C91 C82 C63 110.6(4)
C91 C82 C83 112.8(4)
C63 C82 C83 112.3(4)
C91 C82 H82 106.9
C63 C82 H82 106.9
C83 C82 H82 106.9
C84 C83 C82 114.6(4)
C84 C83 H83A 108.6
C82 C83 H83A 108.6
C84 C83 H83B 108.6
C82 C83 H83B 108.6
H83A C83 H83B 107.6
C85 C84 C86 110.1(6)
C85 C84 C83 113.4(5)
C86 C84 C83 109.9(5)
C85 C84 H84 107.8
C86 C84 H84 107.8
C83 C84 H84 107.8
C84 C85 H85A 109.5
C84 C85 H85B 109.5
H85A C85 H85B 109.5
C84 C85 H85C 109.5
H85A C85 H85C 109.5
H85B C85 H85C 109.5
C84 C86 H86A 109.5
C84 C86 H86B 109.5
H86A C86 H86B 109.5
C84 C86 H86C 109.5
H86A C86 H86C 109.5
H86B C86 H86C 109.5
C96 C91 C92 116.5(5)
C96 C91 C82 120.8(4)
C92 C91 C82 122.8(4)
C93 C92 C91 124.7(4)
C93 C92 H92 117.7
C91 C92 H92 117.7
C92 C93 C94 116.9(4)
C92 C93 C112 121.9(4)
C94 C93 C112 121.2(4)
O98 C94 C93 123.2(4)
O98 C94 C95 115.9(4)
C93 C94 C95 120.9(5)
C96 C95 C94 118.8(4)
C96 C95 C99 123.1(4)
C94 C95 C99 118.0(5)
O97 C96 C91 118.2(4)
O97 C96 C95 119.6(4)
C91 C96 C95 122.2(4)
C96 O97 H97 109.5
C94 O98 H98 109.5
N100 C99 C95 119.1(5)
N100 C99 H99 120.5
C95 C99 H99 120.5
C99 N100 N101 116.2(4)
C102 N101 N100 118.9(4)
C102 N101 H101 120.6
N100 N101 H101 120.6
O103 C102 N101 124.3(4)
O103 C102 C104 122.4(4)
N101 C102 C104 113.2(4)
N108 C104 C102 107.8(4)
N108 C104 C105 112.3(4)
C102 C104 C105 111.2(4)
N108 C104 H104 108.5
C102 C104 H104 108.5
C105 C104 H104 108.5
C106 C105 C107 111.7(5)
C106 C105 C104 109.9(4)
C107 C105 C104 113.5(4)
C106 C105 H105 107.1
C107 C105 H105 107.1
C104 C105 H105 107.1
C105 C106 H10A 109.5
C105 C106 H10B 109.5
H10A C106 H10B 109.5
C105 C106 H10C 109.5
H10A C106 H10C 109.5
H10B C106 H10C 109.5
C105 C107 H10D 109.5
C105 C107 H10E 109.5
H10D C107 H10E 109.5
C105 C107 H10F 109.5
H10D C107 H10F 109.5
H10E C107 H10F 109.5
C109 N108 C104 122.2(5)
C109 N108 H108 118.9
C104 N108 H108 118.9
O111 C109 N108 121.8(5)
O111 C109 C110 122.3(5)
N108 C109 C110 115.9(5)
C109 C110 H11A 109.5
C109 C110 H11B 109.5
H11A C110 H11B 109.5
C109 C110 H11C 109.5
H11A C110 H11C 109.5
H11B C110 H11C 109.5
C93 C112 C1 111.4(4)
C93 C112 C113 113.7(4)
C1 C112 C113 113.8(4)
C93 C112 H112 105.7
C1 C112 H112 105.7
C113 C112 H112 105.7
C114 C113 C112 112.2(4)
C114 C113 H11D 109.2
C112 C113 H11D 109.2
C114 C113 H11E 109.2
C112 C113 H11E 109.2
H11D C113 H11E 107.9
C115 C114 C113 116.7(6)
C115 C114 C116 111.8(6)
C113 C114 C116 110.7(5)
C115 C114 H114 105.6
C113 C114 H114 105.6
C116 C114 H114 105.6
C114 C115 H11F 109.5
C114 C115 H11G 109.5
H11F C115 H11G 109.5
C114 C115 H11H 109.5
H11F C115 H11H 109.5
H11G C115 H11H 109.5
C114 C116 H11I 109.5
C114 C116 H11J 109.5
H11I C116 H11J 109.5
C114 C116 H11K 109.5
H11I C116 H11K 109.5
H11J C116 H11K 109.5
C59F C1F C2F 123.6(13)
C59F C1F C5F 116.8(13)
C2F C1F C5F 107.9(14)
C1F C2F C10F 116.9(12)
C1F C2F C3F 108.1(13)
C10F C2F C3F 121.7(16)
C15F C3F C2F 119.0(16)
C15F C3F C4F 120.8(16)
C2F C3F C4F 107.1(14)
C20F C4F C5F 118.1(14)
C20F C4F C3F 122.0(15)
C5F C4F C3F 107.1(13)
C25F C5F C4F 120.3(12)
C25F C5F C1F 117.8(13)
C4F C5F C1F 109.7(13)
C58F C6F C10F 123.2(11)
C58F C6F C7F 117.6(10)
C10F C6F C7F 105.2(10)
C34F C7F C6F 124.7(13)
C34F C7F C8F 117.7(13)
C6F C7F C8F 107.0(9)
C49F C8F C9F 117.9(13)
C49F C8F C7F 122.5(13)
C9F C8F C7F 106.6(9)
C11F C9F C8F 122.8(12)
C11F C9F C10F 117.4(12)
C8F C9F C10F 106.6(10)
C6F C10F C9F 114.7(11)
C6F C10F C2F 116.7(13)
C9F C10F C2F 116.8(12)
C9F C11F C12F 117.0(13)
C9F C11F C15F 124.2(14)
C12F C11F C15F 106.6(13)
C48F C12F C11F 121.7(13)
C48F C12F C13F 118.3(13)
C11F C12F C13F 108.8(13)
C44F C13F C14F 119.8(13)
C44F C13F C12F 115.0(13)
C14F C13F C12F 113.1(13)
C16F C14F C13F 124.2(14)
C16F C14F C15F 122.9(16)
C13F C14F C15F 100.5(14)
C3F C15F C11F 120.8(15)
C3F C15F C14F 116.3(16)
C11F C15F C14F 110.8(14)
C14F C16F C17F 115.6(14)
C14F C16F C20F 118.0(19)
C17F C16F C20F 115.0(18)
C43F C17F C18F 128.6(16)
C43F C17F C16F 120.3(13)
C18F C17F C16F 98.3(14)
C54F C18F C17F 112.3(16)
C54F C18F C19F 118.4(16)
C17F C18F C19F 116.4(15)
C21F C19F C20F 115.3(14)
C21F C19F C18F 128.1(18)
C20F C19F C18F 106.3(16)
C4F C20F C19F 124.7(16)
C4F C20F C16F 120.0(19)
C19F C20F C16F 103.7(17)
C19F C21F C25F 124.1(13)
C19F C21F C22F 116.6(15)
C25F C21F C22F 106.3(12)
C53F C22F C23F 125.0(14)
C53F C22F C21F 112.6(16)
C23F C22F C21F 110.4(12)
C26F C23F C24F 125.3(11)
C26F C23F C22F 117.6(11)
C24F C23F C22F 103.4(11)
C60F C24F C25F 123.9(16)
C60F C24F C23F 113.3(13)
C25F C24F C23F 112.5(12)
C5F C25F C24F 122.0(13)
C5F C25F C21F 117.3(11)
C24F C25F C21F 107.3(12)
C27F C26F C23F 121.0(11)
C27F C26F C30F 107.9(12)
C23F C26F C30F 119.3(11)
C28F C27F C26F 113.1(13)
C28F C27F C52F 114.2(13)
C26F C27F C52F 119.3(12)
C37F C28F C27F 141.1(17)
C37F C28F C29F 98.8(15)
C27F C28F C29F 108.5(14)
C31F C29F C28F 141.2(19)
C31F C29F C30F 103.7(17)
C28F C29F C30F 105.4(14)
C56F C30F C26F 111.4(12)
C56F C30F C29F 130.7(13)
C26F C30F C29F 105.1(12)
C29F C31F C32F 109.3(16)
C29F C31F C35F 132.8(14)
C32F C31F C35F 104.5(14)
C36F C32F C33F 118.7(12)
C36F C32F C31F 116.9(15)
C33F C32F C31F 112.5(13)
C50F C33F C32F 117.3(11)
C50F C33F C34F 128.1(14)
C32F C33F C34F 103.2(12)
C7F C34F C33F 117.9(15)
C7F C34F C35F 115.6(13)
C33F C34F C35F 114.4(13)
C57F C35F C34F 124.6(13)
C57F C35F C31F 116.9(10)
C34F C35F C31F 105.2(12)
C32F C36F C40F 124.5(11)
C32F C36F C37F 118.8(13)
C40F C36F C37F 104.5(11)
C28F C37F C36F 133.4(14)
C28F C37F C38F 101.2(15)
C36F C37F C38F 112.4(11)
C51F C38F C39F 117.0(11)
C51F C38F C37F 129.7(13)
C39F C38F C37F 102.1(10)
C41F C39F C38F 123.7(11)
C41F C39F C40F 114.0(11)
C38F C39F C40F 109.3(11)
C46F C40F C36F 118.8(10)
C46F C40F C39F 118.1(11)
C36F C40F C39F 111.5(11)
C39F C41F C42F 116.3(11)
C39F C41F C45F 124.4(10)
C42F C41F C45F 106.7(11)
C55F C42F C41F 122.2(11)
C55F C42F C43F 115.9(10)
C41F C42F C43F 109.7(9)
C17F C43F C44F 123.6(12)
C17F C43F C42F 116.8(12)
C44F C43F C42F 108.5(10)
C13F C44F C43F 116.4(12)
C13F C44F C45F 124.2(12)
C43F C44F C45F 105.1(11)
C47F C45F C41F 121.1(14)
C47F C45F C44F 119.5(13)
C41F C45F C44F 110.0(11)
C40F C46F C50F 118.2(10)
C40F C46F C47F 126.9(12)
C50F C46F C47F 103.7(12)
C45F C47F C48F 118.4(14)
C45F C47F C46F 115.2(15)
C48F C47F C46F 114.2(13)
C12F C48F C47F 124.1(12)
C12F C48F C49F 118.6(11)
C47F C48F C49F 103.0(11)
C8F C49F C50F 119.0(15)
C8F C49F C48F 121.8(13)
C50F C49F C48F 108.7(11)
C33F C50F C46F 122.3(11)
C33F C50F C49F 114.4(13)
C46F C50F C49F 110.2(12)
C38F C51F C55F 119.9(11)
C38F C51F C52F 115.2(11)
C55F C51F C52F 111.7(10)
C27F C52F C51F 117.6(12)
C27F C52F C53F 123.1(12)
C51F C52F C53F 108.8(9)
C22F C53F C52F 113.8(14)
C22F C53F C54F 130.4(16)
C52F C53F C54F 103.0(10)
C18F C54F C55F 125.0(14)
C18F C54F C53F 113.4(14)
C55F C54F C53F 111.1(11)
C42F C55F C51F 120.6(10)
C42F C55F C54F 121.1(10)
C51F C55F C54F 105.3(10)
C30F C56F C57F 117.5(10)
C30F C56F C60F 125.7(11)
C57F C56F C60F 103.7(10)
C35F C57F C56F 116.6(9)
C35F C57F C58F 118.8(11)
C56F C57F C58F 112.9(9)
C6F C58F C59F 121.6(12)
C6F C58F C57F 118.6(11)
C59F C58F C57F 108.4(11)
C1F C59F C58F 117.8(12)
C1F C59F C60F 123.5(11)
C58F C59F C60F 106.7(11)
C24F C60F C56F 124.2(15)
C24F C60F C59F 115.9(13)
C56F C60F C59F 108.4(11)
Cl3 C1C Cl1 112.9(5)
Cl3 C1C Cl2 109.5(5)
Cl1 C1C Cl2 110.0(5)
Cl3 C1C H1C 106(8)
Cl1 C1C H1C 105(8)
Cl2 C1C H1C 114(8)
Cl13 C13C Cl15 109.2(7)
Cl13 C13C Cl14 106.7(7)
Cl15 C13C Cl14 104.6(7)
Cl13 C13C H13G 112.0
Cl15 C13C H13G 112.0
Cl14 C13C H13G 112.0
Cl9 C7C Cl8 108.4(7)
Cl9 C7C Cl7 108.1(6)
Cl8 C7C Cl7 108.2(7)
Cl9 C7C H7C 110.7
Cl8 C7C H7C 110.7
Cl7 C7C H7C 110.7
C16M O15M H15M 109.5
O15M C16M H16J 109.5
O15M C16M H16K 109.5
H16J C16M H16K 109.5
O15M C16M H16L 109.5
H16J C16M H16L 109.5
H16K C16M H16L 109.5
O5M C6M H6MA 109.5
O5M C6M H6MB 109.5
H6MA C6M H6MB 109.5
O5M C6M H6MC 109.5
H6MA C6M H6MC 109.5
H6MB C6M H6MC 109.5
C6M O5M H5M 109.5
O19M C20M H20O 109.5
O19M C20M H20P 109.5
H20O C20M H20P 109.5
O19M C20M H20Q 109.5
H20O C20M H20Q 109.5
H20P C20M H20Q 109.5
C20M O19M H19M 109.5
O1M C2M H2MA 109.5
O1M C2M H2MB 109.5
H2MA C2M H2MB 109.5
O1M C2M H2MC 109.5
H2MA C2M H2MC 109.5
H2MB C2M H2MC 109.5
C2M O1M H1M 109.5
C8M O7M H7M 109.5
O7M C8M H8MA 109.5
O7M C8M H8MB 109.5
H8MA C8M H8MB 109.5
O7M C8M H8MC 109.5
H8MA C8M H8MC 109.5
H8MB C8M H8MC 109.5
C22M O21M H21M 109.5
O21M C22M H22G 109.5
O21M C22M H22H 109.5
H22G C22M H22H 109.5
O21M C22M H22I 109.5
H22G C22M H22I 109.5
H22H C22M H22I 109.5
C18M O17M H17O 109.5
O17M C18M H18A 109.5
O17M C18M H18B 109.5
H18A C18M H18B 109.5
O17M C18M H18C 109.5
H18A C18M H18C 109.5
H18B C18M H18C 109.5
O23M C24M H24A 109.5
O23M C24M H24B 109.5
H24A C24M H24B 109.5
O23M C24M H24C 109.5
H24A C24M H24C 109.5
H24B C24M H24C 109.5
C24M O23M H23Q 109.5
O3M C4M H4MA 109.5
O3M C4M H4MB 109.5
H4MA C4M H4MB 109.5
O3M C4M H4MC 109.5
H4MA C4M H4MC 109.5
H4MB C4M H4MC 109.5
C4M O3M H3M 109.5
Cl6 C4C Cl5 113.2(8)
Cl6 C4C Cl4 112.5(8)
Cl5 C4C Cl4 109.3(7)
Cl6 C4C H4C 107.2
Cl5 C4C H4C 107.2
Cl4 C4C H4C 107.2
C14M O13M H13M 109.5
C10M O9M H9M 109.5
O13M C14M H14L 109.5
O13M C14M H14M 109.5
H14L C14M H14M 109.5
O13M C14M H14N 109.5
H14L C14M H14N 109.5
H14M C14M H14N 109.5
C12M O11M H11M 109.5
O11M C12M H12A 109.5
O11M C12M H12B 109.5
H12A C12M H12B 109.5
O11M C12M H12C 109.5
H12A C12M H12C 109.5
H12B C12M H12C 109.5
O9M C10M H10G 109.5
O9M C10M H10H 109.5
H10G C10M H10H 109.5
O9M C10M H10I 109.5
H10G C10M H10I 109.5
H10H C10M H10I 109.5
Cl11 C10C Cl12 95.9(13)
Cl11 C10C Cl10 112.8(13)
Cl12 C10C Cl10 117.5(18)
Cl11 C10C H10J 109.9
Cl12 C10C H10J 109.9
Cl10 C10C H10J 109.9

loop_
_geom_bond_atom_site_label_1
_geom_bond_atom_site_label_2
_geom_bond_distance
C121 C126 1.391(7)
C121 C122 1.399(6)
C121 C232 1.514(7)
C122 C123 1.394(7)
C122 H122 0.9300
C123 C124 1.406(7)
C123 C142 1.521(6)
C124 O128 1.374(6)
C124 C125 1.393(7)
C125 C126 1.405(7)
C125 C129 1.451(7)
C126 O127 1.379(5)
O127 H127 0.8200
O128 H128 0.8200
C129 N130 1.296(6)
C129 H129 0.9300
N130 N131 1.385(6)
N131 C132 1.338(7)
N131 H131 0.8600
C132 O133 1.216(7)
C132 C134 1.532(7)
C134 N138 1.454(7)
C134 C135 1.549(8)
C134 H134 0.9800
C135 C136 1.527(8)
C135 C137 1.545(10)
C135 H135 0.9800
C136 H13A 0.9600
C136 H13B 0.9600
C136 H13C 0.9600
C137 H13D 0.9600
C137 H13E 0.9600
C137 H13F 0.9600
N138 C139 1.335(7)
N138 H138 0.8600
C139 O141 1.220(7)
C139 C140 1.518(7)
C140 H14A 0.9600
C140 H14B 0.9600
C140 H14C 0.9600
C142 C151 1.524(6)
C142 C143 1.556(6)
C142 H142 0.9800
C143 C144 1.543(6)
C143 H14D 0.9700
C143 H14E 0.9700
C144 C145 1.515(8)
C144 C146 1.529(7)
C144 H144 0.9800
C145 H14F 0.9600
C145 H14G 0.9600
C145 H14H 0.9600
C146 H14I 0.9600
C146 H14J 0.9600
C146 H14K 0.9600
C151 C152 1.382(7)
C151 C156 1.406(6)
C152 C153 1.385(7)
C152 H152 0.9300
C153 C154 1.405(6)
C153 C172 1.540(7)
C154 O158 1.370(6)
C154 C155 1.387(7)
C155 C156 1.408(7)
C155 C159 1.464(6)
C156 O157 1.363(6)
O157 H157 0.8200
O158 H158 0.8200
C159 N160 1.288(7)
C159 H159 0.9300
N160 N161 1.377(5)
N161 C162 1.366(7)
N161 H161 0.8600
C162 O163 1.214(7)
C162 C164 1.531(7)
C164 N168 1.443(6)
C164 C165 1.549(7)
C164 H164 0.9800
C165 C167 1.521(10)
C165 C166 1.525(9)
C165 H165 0.9800
C166 H16A 0.9600
C166 H16B 0.9600
C166 H16C 0.9600
C167 H16D 0.9600
C167 H16E 0.9600
C167 H16F 0.9600
N168 C169 1.356(7)
N168 H168 0.8600
C169 O171 1.232(7)
C169 C170 1.510(8)
C170 H17A 0.9600
C170 H17B 0.9600
C170 H17C 0.9600
C172 C181 1.527(6)
C172 C173 1.547(6)
C172 H172 0.9800
C173 C174 1.533(7)
C173 H17D 0.9700
C173 H17E 0.9700
C174 C175 1.498(10)
C174 C176 1.514(8)
C174 H174 0.9800
C175 H17F 0.9600
C175 H17G 0.9600
C175 H17H 0.9600
C176 H17I 0.9600
C176 H17J 0.9600
C176 H17K 0.9600
C181 C182 1.384(6)
C181 C186 1.394(6)
C182 C183 1.401(7)
C182 H182 0.9300
C183 C184 1.403(6)
C183 C202 1.523(6)
C184 O188 1.353(6)
C184 C185 1.417(6)
C185 C186 1.405(7)
C185 C189 1.450(6)
C186 O187 1.373(5)
O187 H187 0.8200
O188 H188 0.8200
C189 N190 1.284(6)
C189 H189 0.9300
N190 N191 1.379(5)
N191 C192 1.348(6)
N191 H191 0.8600
C192 O193 1.222(6)
C192 C194 1.527(6)
C194 N198 1.460(6)
C194 C195 1.546(7)
C194 H194 0.9800
C195 C197 1.515(7)
C195 C196 1.528(8)
C195 H195 0.9800
C196 H19A 0.9600
C196 H19B 0.9600
C196 H19C 0.9600
C197 H19D 0.9600
C197 H19E 0.9600
C197 H19F 0.9600
N198 C199 1.337(6)
N198 H198 0.8600
C199 O201 1.245(6)
C199 C200 1.500(7)
C200 H20A 0.9600
C200 H20B 0.9600
C200 H20C 0.9600
C202 C211 1.527(7)
C202 C203 1.536(6)
C202 H202 0.9800
C203 C204 1.529(6)
C203 H20D 0.9700
C203 H20E 0.9700
C204 C205 1.493(10)
C204 C206 1.513(8)
C204 H204 0.9800
C205 H20F 0.9600
C205 H20G 0.9600
C205 H20H 0.9600
C206 H20I 0.9600
C206 H20J 0.9600
C206 H20K 0.9600
C211 C212 1.388(7)
C211 C216 1.396(6)
C212 C213 1.391(7)
C212 H212 0.9300
C213 C214 1.409(6)
C213 C232 1.535(7)
C214 O218 1.367(6)
C214 C215 1.404(7)
C215 C216 1.404(7)
C215 C219 1.475(6)
C216 O217 1.373(6)
O217 H217 0.8200
O218 H218 0.8200
C219 N220 1.296(7)
C219 H219 0.9300
N220 N221 1.384(5)
N221 C222 1.354(6)
N221 H221 0.8600
C222 O223 1.216(6)
C222 C224 1.537(6)
C224 N228 1.455(6)
C224 C225 1.552(6)
C224 H224 0.9800
C225 C227 1.516(8)
C225 C226 1.525(6)
C225 H225 0.9800
C226 H22A 0.9600
C226 H22B 0.9600
C226 H22C 0.9600
C227 H22D 0.9600
C227 H22E 0.9600
C227 H22F 0.9600
N228 C229 1.338(6)
N228 H228 0.8600
C229 O231 1.245(6)
C229 C230 1.508(7)
C230 H23A 0.9600
C230 H23B 0.9600
C230 H23C 0.9600
C232 C233 1.539(6)
C232 H232 0.9800
C233 C237 1.419(11)
C233 C234 1.491(11)
C233 H23D 0.9700
C233 H23E 0.9700
C233 H23O 0.9700
C233 H23P 0.9700
C234 C236 1.504(14)
C234 C235 1.551(17)
C234 H234 0.9800
C235 H23F 0.9600
C235 H23G 0.9600
C235 H23H 0.9600
C236 H23I 0.9600
C236 H23J 0.9600
C236 H23K 0.9600
C237 C239 1.486(18)
C237 C238 1.521(19)
C237 H237 0.9800
C238 H23R 0.9600
C238 H23S 0.9600
C238 H23T 0.9600
C239 H23L 0.9600
C239 H23M 0.9600
C239 H23N 0.9600
C1 C6 1.390(7)
C1 C2 1.394(7)
C1 C112 1.538(6)
C2 C3 1.403(6)
C2 H2 0.9300
C3 C4 1.387(7)
C3 C22 1.532(6)
C4 O8 1.377(6)
C4 C5 1.394(7)
C5 C6 1.419(6)
C5 C9 1.445(7)
C6 O7 1.367(6)
O7 H7 0.8200
O8 H8 0.8200
C9 N10 1.285(7)
C9 H9 0.9300
N10 N11 1.387(6)
N11 C12 1.343(6)
N11 H11 0.8600
C12 O13 1.226(6)
C12 C14 1.543(6)
C14 N18 1.455(6)
C14 C15 1.538(7)
C14 H14 0.9800
C15 C17 1.522(8)
C15 C16 1.541(7)
C15 H15 0.9800
C16 H16G 0.9600
C16 H16H 0.9600
C16 H16I 0.9600
C17 H17L 0.9600
C17 H17M 0.9600
C17 H17N 0.9600
N18 C19 1.345(7)
N18 H18 0.8600
C19 O21 1.233(6)
C19 C20 1.506(7)
C20 H20L 0.9600
C20 H20M 0.9600
C20 H20N 0.9600
C22 C31 1.506(7)
C22 C23 1.536(6)
C22 H22 0.9800
C23 C24 1.540(7)
C23 H23U 0.9700
C23 H23V 0.9700
C24 C25 1.492(10)
C24 C26 1.509(8)
C24 H24 0.9800
C25 H25A 0.9600
C25 H25B 0.9600
C25 H25C 0.9600
C26 H26A 0.9600
C26 H26B 0.9600
C26 H26C 0.9600
C31 C32 1.402(7)
C31 C36 1.412(6)
C32 C33 1.394(7)
C32 H32 0.9300
C33 C34 1.414(6)
C33 C52 1.527(7)
C34 O38 1.352(6)
C34 C35 1.402(7)
C35 C36 1.400(7)
C35 C39 1.464(6)
C36 O37 1.366(6)
O37 H37 0.8200
O38 H38 0.8200
C39 N40 1.293(7)
C39 H39 0.9300
N40 N41 1.386(5)
N41 C42 1.346(7)
N41 H41 0.8600
C42 O43 1.237(6)
C42 C44 1.519(6)
C44 N48 1.463(6)
C44 C45 1.545(6)
C44 H44 0.9800
C45 C47 1.508(8)
C45 C46 1.530(8)
C45 H45 0.9800
C46 H46A 0.9600
C46 H46B 0.9600
C46 H46C 0.9600
C47 H47A 0.9600
C47 H47B 0.9600
C47 H47C 0.9600
N48 C49 1.342(6)
N48 H48 0.8600
C49 O51 1.241(7)
C49 C50 1.506(7)
C50 H50A 0.9600
C50 H50B 0.9600
C50 H50C 0.9600
C52 C61 1.525(6)
C52 C53 1.558(6)
C52 H52 0.9800
C53 C54 1.527(6)
C53 H53A 0.9700
C53 H53B 0.9700
C54 C55 1.521(7)
C54 C56 1.533(6)
C54 H54 0.9800
C55 H55A 0.9600
C55 H55B 0.9600
C55 H55C 0.9600
C56 H56A 0.9600
C56 H56B 0.9600
C56 H56C 0.9600
C61 C66 1.392(7)
C61 C62 1.397(7)
C62 C63 1.385(7)
C62 H62 0.9300
C63 C64 1.405(6)
C63 C82 1.525(6)
C64 O68 1.366(6)
C64 C65 1.411(7)
C65 C66 1.409(7)
C65 C69 1.455(7)
C66 O67 1.369(6)
O67 H67 0.8200
O68 H68 0.8200
C69 N70 1.285(6)
C69 H69 0.9300
N70 N71 1.372(6)
N71 C72 1.356(6)
N71 H71 0.8600
C72 O73 1.230(6)
C72 C74 1.521(7)
C74 N78 1.463(7)
C74 C75 1.548(8)
C74 H74 0.9800
C75 C77 1.527(10)
C75 C76 1.531(9)
C75 H75 0.9800
C76 H76A 0.9600
C76 H76B 0.9600
C76 H76C 0.9600
C77 H77A 0.9600
C77 H77B 0.9600
C77 H77C 0.9600
N78 C79 1.333(8)
N78 H78 0.8600
C79 O81 1.224(7)
C79 C80 1.527(8)
C80 H80A 0.9600
C80 H80B 0.9600
C80 H80C 0.9600
C82 C91 1.513(7)
C82 C83 1.547(6)
C82 H82 0.9800
C83 C84 1.534(7)
C83 H83A 0.9700
C83 H83B 0.9700
C84 C85 1.518(9)
C84 C86 1.529(8)
C84 H84 0.9800
C85 H85A 0.9600
C85 H85B 0.9600
C85 H85C 0.9600
C86 H86A 0.9600
C86 H86B 0.9600
C86 H86C 0.9600
C91 C96 1.393(7)
C91 C92 1.397(7)
C92 C93 1.393(7)
C92 H92 0.9300
C93 C94 1.401(7)
C93 C112 1.521(6)
C94 O98 1.358(6)
C94 C95 1.422(7)
C95 C96 1.395(8)
C95 C99 1.458(6)
C96 O97 1.380(6)
O97 H97 0.8200
O98 H98 0.8200
C99 N100 1.289(6)
C99 H99 0.9300
N100 N101 1.382(5)
N101 C102 1.354(6)
N101 H101 0.8600
C102 O103 1.229(7)
C102 C104 1.528(6)
C104 N108 1.458(6)
C104 C105 1.549(7)
C104 H104 0.9800
C105 C106 1.524(7)
C105 C107 1.529(9)
C105 H105 0.9800
C106 H10A 0.9600
C106 H10B 0.9600
C106 H10C 0.9600
C107 H10D 0.9600
C107 H10E 0.9600
C107 H10F 0.9600
N108 C109 1.340(6)
N108 H108 0.8600
C109 O111 1.250(7)
C109 C110 1.513(8)
C110 H11A 0.9600
C110 H11B 0.9600
C110 H11C 0.9600
C112 C113 1.544(6)
C112 H112 0.9800
C113 C114 1.534(8)
C113 H11D 0.9700
C113 H11E 0.9700
C114 C115 1.454(11)
C114 C116 1.539(9)
C114 H114 0.9800
C115 H11F 0.9600
C115 H11G 0.9600
C115 H11H 0.9600
C116 H11I 0.9600
C116 H11J 0.9600
C116 H11K 0.9600
C1F C59F 1.364(16)
C1F C2F 1.46(2)
C1F C5F 1.471(15)
C2F C10F 1.49(2)
C2F C3F 1.49(2)
C3F C15F 1.307(16)
C3F C4F 1.506(16)
C4F C20F 1.344(17)
C4F C5F 1.453(15)
C5F C25F 1.377(14)
C6F C58F 1.394(13)
C6F C10F 1.394(13)
C6F C7F 1.513(14)
C7F C34F 1.285(15)
C7F C8F 1.548(15)
C8F C49F 1.355(15)
C8F C9F 1.450(14)
C9F C11F 1.409(15)
C9F C10F 1.463(15)
C11F C12F 1.442(16)
C11F C15F 1.476(16)
C12F C48F 1.383(15)
C12F C13F 1.481(15)
C13F C44F 1.340(15)
C13F C14F 1.458(17)
C14F C16F 1.330(17)
C14F C15F 1.584(16)
C16F C17F 1.465(17)
C16F C20F 1.488(17)
C17F C43F 1.328(14)
C17F C18F 1.434(16)
C18F C54F 1.318(15)
C18F C19F 1.448(15)
C19F C21F 1.346(16)
C19F C20F 1.434(17)
C21F C25F 1.456(15)
C21F C22F 1.495(16)
C22F C53F 1.336(15)
C22F C23F 1.470(15)
C23F C26F 1.408(14)
C23F C24F 1.466(16)
C24F C60F 1.250(15)
C24F C25F 1.440(14)
C26F C27F 1.377(14)
C26F C30F 1.489(15)
C27F C28F 1.353(14)
C27F C52F 1.405(13)
C28F C37F 1.245(14)
C28F C29F 1.486(18)
C29F C31F 1.263(18)
C29F C30F 1.496(18)
C30F C56F 1.351(14)
C31F C32F 1.500(15)
C31F C35F 1.501(16)
C32F C36F 1.330(15)
C32F C33F 1.439(16)
C33F C50F 1.380(14)
C33F C34F 1.441(14)
C34F C35F 1.451(15)
C35F C57F 1.373(14)
C36F C40F 1.401(13)
C36F C37F 1.453(15)
C37F C38F 1.498(15)
C38F C51F 1.368(14)
C38F C39F 1.457(15)
C39F C41F 1.362(14)
C39F C40F 1.459(14)
C40F C46F 1.356(14)
C41F C42F 1.422(13)
C41F C45F 1.485(15)
C42F C55F 1.349(12)
C42F C43F 1.516(14)
C43F C44F 1.456(13)
C44F C45F 1.516(15)
C45F C47F 1.267(15)
C46F C50F 1.436(14)
C46F C47F 1.444(16)
C47F C48F 1.443(15)
C48F C49F 1.475(15)
C49F C50F 1.453(15)
C51F C55F 1.437(13)
C51F C52F 1.442(14)
C52F C53F 1.496(15)
C53F C54F 1.516(15)
C54F C55F 1.464(14)
C56F C57F 1.442(12)
C56F C60F 1.494(14)
C57F C58F 1.445(14)
C58F C59F 1.413(14)
C59F C60F 1.528(16)
Cl3 C1C 1.739(9)
Cl2 C1C 1.787(10)
Cl1 C1C 1.746(9)
C1C H1C 0.80(11)
Cl14 C13C 1.801(15)
Cl15 C13C 1.800(13)
Cl13 C13C 1.734(13)
C13C H13G 0.9800
Cl7 C7C 1.782(12)
Cl9 C7C 1.720(11)
Cl8 C7C 1.777(12)
C7C H7C 0.9800
Cl4 C4C 1.763(13)
Cl6 C4C 1.712(13)
O15M C16M 1.355(10)
O15M H15M 0.8200
C16M H16J 0.9600
C16M H16K 0.9600
C16M H16L 0.9600
C6M O5M 1.433(6)
C6M H6MA 0.9600
C6M H6MB 0.9600
C6M H6MC 0.9600
O5M H5M 0.8200
C20M O19M 1.439(9)
C20M H20O 0.9600
C20M H20P 0.9600
C20M H20Q 0.9600
O19M H19M 0.8200
C2M O1M 1.376(13)
C2M H2MA 0.9600
C2M H2MB 0.9600
C2M H2MC 0.9600
O1M H1M 0.8200
O7M C8M 1.389(12)
O7M H7M 0.8200
C8M H8MA 0.9600
C8M H8MB 0.9600
C8M H8MC 0.9600
Cl5 C4C 1.756(16)
O21M C22M 1.410(7)
O21M H21M 0.8200
C22M H22G 0.9600
C22M H22H 0.9600
C22M H22I 0.9600
O17M C18M 1.354(11)
O17M H17O 0.8200
C18M H18A 0.9600
C18M H18B 0.9600
C18M H18C 0.9600
C24M O23M 1.378(10)
C24M H24A 0.9600
C24M H24B 0.9600
C24M H24C 0.9600
O23M H23Q 0.8200
C4M O3M 1.435(11)
C4M H4MA 0.9600
C4M H4MB 0.9600
C4M H4MC 0.9600
O3M H3M 0.8200
C4C H4C 0.9800
O13M C14M 1.44(2)
O13M H13M 0.8200
O9M C10M 1.36(2)
O9M H9M 0.8200
C14M H14L 0.9600
C14M H14M 0.9600
C14M H14N 0.9600
O11M C12M 1.37(2)
O11M H11M 0.8200
C12M H12A 0.9600
C12M H12B 0.9600
C12M H12C 0.9600
C10M H10G 0.9600
C10M H10H 0.9600
C10M H10I 0.9600
Cl11 C10C 1.707(14)
Cl10 C10C 1.714(14)
Cl12 C10C 1.709(14)
C10C H10J 0.9800

loop_
_geom_torsion_atom_site_label_1
_geom_torsion_atom_site_label_2
_geom_torsion_atom_site_label_3
_geom_torsion_atom_site_label_4
_geom_torsion
C126 C121 C122 C123 0.1(7)
C232 C121 C122 C123 180.0(4)
C121 C122 C123 C124 -1.6(7)
C121 C122 C123 C142 178.3(4)
C122 C123 C124 O128 179.6(4)
C142 C123 C124 O128 -0.3(6)
C122 C123 C124 C125 2.4(6)
C142 C123 C124 C125 -177.5(4)
O128 C124 C125 C126 -179.1(4)
C123 C124 C125 C126 -1.7(7)
O128 C124 C125 C129 2.6(6)
C123 C124 C125 C129 180.0(4)
C122 C121 C126 O127 -179.8(4)
C232 C121 C126 O127 0.3(6)
C122 C121 C126 C125 0.7(7)
C232 C121 C126 C125 -179.2(4)
C124 C125 C126 O127 -179.4(4)
C129 C125 C126 O127 -1.1(7)
C124 C125 C126 C121 0.1(7)
C129 C125 C126 C121 178.3(4)
C124 C125 C129 N130 -179.1(4)
C126 C125 C129 N130 2.6(7)
C125 C129 N130 N131 -175.9(4)
C129 N130 N131 C132 -178.5(5)
N130 N131 C132 O133 4.3(9)
N130 N131 C132 C134 -176.0(4)
O133 C132 C134 N138 -55.3(7)
N131 C132 C134 N138 125.0(5)
O133 C132 C134 C135 71.3(7)
N131 C132 C134 C135 -108.4(5)
N138 C134 C135 C136 -52.0(7)
C132 C134 C135 C136 -173.6(5)
N138 C134 C135 C137 -175.0(5)
C132 C134 C135 C137 63.4(6)
C132 C134 N138 C139 -137.6(5)
C135 C134 N138 C139 98.6(6)
C134 N138 C139 O141 -0.2(8)
C134 N138 C139 C140 -177.9(4)
C122 C123 C142 C151 88.4(5)
C124 C123 C142 C151 -91.6(5)
C122 C123 C142 C143 -39.1(6)
C124 C123 C142 C143 140.8(4)
C123 C142 C143 C144 -147.5(4)
C151 C142 C143 C144 86.5(5)
C142 C143 C144 C145 -54.1(6)
C142 C143 C144 C146 -178.9(4)
C123 C142 C151 C152 -84.3(5)
C143 C142 C151 C152 43.5(6)
C123 C142 C151 C156 93.6(5)
C143 C142 C151 C156 -138.5(4)
C156 C151 C152 C153 2.1(6)
C142 C151 C152 C153 -180.0(4)
C151 C152 C153 C154 -3.1(6)
C151 C152 C153 C172 175.5(4)
C152 C153 C154 O158 -178.6(4)
C172 C153 C154 O158 2.8(6)
C152 C153 C154 C155 2.1(6)
C172 C153 C154 C155 -176.5(4)
O158 C154 C155 C156 -179.6(4)
C153 C154 C155 C156 -0.2(6)
O158 C154 C155 C159 3.0(6)
C153 C154 C155 C159 -177.6(4)
C152 C151 C156 O157 -180.0(4)
C142 C151 C156 O157 2.0(6)
C152 C151 C156 C155 0.0(6)
C142 C151 C156 C155 -178.0(4)
C154 C155 C156 O157 179.1(4)
C159 C155 C156 O157 -3.5(6)
C154 C155 C156 C151 -0.9(6)
C159 C155 C156 C151 176.5(4)
C154 C155 C159 N160 178.5(4)
C156 C155 C159 N160 1.1(6)
C155 C159 N160 N161 -176.0(4)
C159 N160 N161 C162 170.2(4)
N160 N161 C162 O163 3.5(7)
N160 N161 C162 C164 -176.6(4)
O163 C162 C164 N168 -38.2(7)
N161 C162 C164 N168 141.9(4)
O163 C162 C164 C165 85.7(6)
N161 C162 C164 C165 -94.1(6)
N168 C164 C165 C167 65.0(6)
C162 C164 C165 C167 -57.6(6)
N168 C164 C165 C166 -167.7(5)
C162 C164 C165 C166 69.7(7)
C162 C164 N168 C169 -151.1(5)
C165 C164 N168 C169 83.9(6)
C164 N168 C169 O171 6.9(8)
C164 N168 C169 C170 -173.9(5)
C152 C153 C172 C181 89.4(5)
C154 C153 C172 C181 -92.0(5)
C152 C153 C172 C173 -37.1(5)
C154 C153 C172 C173 141.5(4)
C181 C172 C173 C174 176.5(4)
C153 C172 C173 C174 -57.8(5)
C172 C173 C174 C175 -57.5(7)
C172 C173 C174 C176 178.5(5)
C153 C172 C181 C182 -87.1(5)
C173 C172 C181 C182 39.8(6)
C153 C172 C181 C186 90.6(5)
C173 C172 C181 C186 -142.5(4)
C186 C181 C182 C183 1.4(7)
C172 C181 C182 C183 179.2(4)
C181 C182 C183 C184 -2.7(7)
C181 C182 C183 C202 178.0(4)
C182 C183 C184 O188 -179.8(4)
C202 C183 C184 O188 -0.5(7)
C182 C183 C184 C185 2.9(7)
C202 C183 C184 C185 -177.9(4)
O188 C184 C185 C186 -179.4(4)
C183 C184 C185 C186 -1.9(7)
O188 C184 C185 C189 4.8(6)
C183 C184 C185 C189 -177.6(4)
C182 C181 C186 O187 -180.0(4)
C172 C181 C186 O187 2.2(6)
C182 C181 C186 C185 -0.3(7)
C172 C181 C186 C185 -178.1(4)
C184 C185 C186 O187 -179.8(4)
C189 C185 C186 O187 -4.2(7)
C184 C185 C186 C181 0.6(7)
C189 C185 C186 C181 176.2(4)
C186 C185 C189 N190 0.0(7)
C184 C185 C189 N190 175.6(4)
C185 C189 N190 N191 -175.9(4)
C189 N190 N191 C192 -179.8(4)
N190 N191 C192 O193 2.6(7)
N190 N191 C192 C194 -177.0(4)
O193 C192 C194 N198 -49.3(6)
N191 C192 C194 N198 130.3(4)
O193 C192 C194 C195 73.6(6)
N191 C192 C194 C195 -106.8(4)
N198 C194 C195 C197 -56.2(6)
C192 C194 C195 C197 -176.1(4)
N198 C194 C195 C196 -178.7(4)
C192 C194 C195 C196 61.4(5)
C192 C194 N198 C199 -139.1(4)
C195 C194 N198 C199 98.2(5)
C194 N198 C199 O201 2.5(7)
C194 N198 C199 C200 -176.7(4)
C182 C183 C202 C211 89.0(5)
C184 C183 C202 C211 -90.2(5)
C182 C183 C202 C203 -39.6(6)
C184 C183 C202 C203 141.2(5)
C183 C202 C203 C204 -170.1(4)
C211 C202 C203 C204 62.1(6)
C202 C203 C204 C205 68.9(8)
C202 C203 C204 C206 -165.5(6)
C183 C202 C211 C212 -86.0(5)
C203 C202 C211 C212 42.1(6)
C183 C202 C211 C216 91.9(5)
C203 C202 C211 C216 -140.0(4)
C216 C211 C212 C213 1.2(6)
C202 C211 C212 C213 179.1(4)
C211 C212 C213 C214 -1.4(6)
C211 C212 C213 C232 178.5(4)
C212 C213 C214 O218 179.5(4)
C232 C213 C214 O218 -0.3(6)
C212 C213 C214 C215 1.3(6)
C232 C213 C214 C215 -178.6(4)
O218 C214 C215 C216 -179.5(4)
C213 C214 C215 C216 -1.1(6)
O218 C214 C215 C219 4.6(6)
C213 C214 C215 C219 -177.0(4)
C212 C211 C216 O217 179.1(4)
C202 C211 C216 O217 1.2(6)
C212 C211 C216 C215 -0.9(6)
C202 C211 C216 C215 -178.9(4)
C214 C215 C216 O217 -179.2(4)
C219 C215 C216 O217 -3.3(6)
C214 C215 C216 C211 0.9(6)
C219 C215 C216 C211 176.7(4)
C216 C215 C219 N220 -0.4(6)
C214 C215 C219 N220 175.5(4)
C215 C219 N220 N221 -174.9(4)
C219 N220 N221 C222 166.1(4)
N220 N221 C222 O223 3.1(6)
N220 N221 C222 C224 -176.0(4)
O223 C222 C224 N228 -38.2(6)
N221 C222 C224 N228 140.9(4)
O223 C222 C224 C225 84.7(5)
N221 C222 C224 C225 -96.3(5)
N228 C224 C225 C227 55.1(5)
C222 C224 C225 C227 -65.7(5)
N228 C224 C225 C226 -67.8(5)
C222 C224 C225 C226 171.4(4)
C222 C224 N228 C229 -139.5(4)
C225 C224 N228 C229 97.1(5)
C224 N228 C229 O231 3.2(7)
C224 N228 C229 C230 -174.2(4)
C126 C121 C232 C213 92.4(5)
C122 C121 C232 C213 -87.5(5)
C126 C121 C232 C233 -140.0(4)
C122 C121 C232 C233 40.0(6)
C212 C213 C232 C121 86.5(5)
C214 C213 C232 C121 -93.6(5)
C212 C213 C232 C233 -41.4(6)
C214 C213 C232 C233 138.5(4)
C121 C232 C233 C237 165.8(7)
C213 C232 C233 C237 -67.1(8)
C121 C232 C233 C234 68.4(7)
C213 C232 C233 C234 -164.5(6)
C232 C233 C234 C236 -170.0(10)
C232 C233 C234 C235 66.6(12)
C232 C233 C237 C239 173.5(11)
C232 C233 C237 C238 -62.9(12)
C6 C1 C2 C3 0.7(7)
C112 C1 C2 C3 178.6(4)
C1 C2 C3 C4 -1.2(7)
C1 C2 C3 C22 -178.0(4)
C2 C3 C4 O8 179.3(4)
C22 C3 C4 O8 -3.8(7)
C2 C3 C4 C5 1.1(7)
C22 C3 C4 C5 178.0(4)
O8 C4 C5 C6 -178.8(4)
C3 C4 C5 C6 -0.5(7)
O8 C4 C5 C9 5.6(7)
C3 C4 C5 C9 -176.1(4)
C2 C1 C6 O7 179.8(4)
C112 C1 C6 O7 1.8(6)
C2 C1 C6 C5 0.0(7)
C112 C1 C6 C5 -178.0(4)
C4 C5 C6 O7 -179.8(4)
C9 C5 C6 O7 -4.3(7)
C4 C5 C6 C1 -0.1(7)
C9 C5 C6 C1 175.4(4)
C4 C5 C9 N10 178.9(5)
C6 C5 C9 N10 3.5(7)
C5 C9 N10 N11 -177.0(4)
C9 N10 N11 C12 176.4(5)
N10 N11 C12 O13 2.1(7)
N10 N11 C12 C14 -179.8(4)
O13 C12 C14 N18 -58.6(6)
N11 C12 C14 N18 123.3(4)
O13 C12 C14 C15 61.2(6)
N11 C12 C14 C15 -116.9(5)
N18 C14 C15 C17 176.0(4)
C12 C14 C15 C17 58.7(6)
N18 C14 C15 C16 -61.5(5)
C12 C14 C15 C16 -178.7(4)
C15 C14 N18 C19 103.6(5)
C12 C14 N18 C19 -137.8(5)
C14 N18 C19 O21 7.0(8)
C14 N18 C19 C20 -172.9(5)
C4 C3 C22 C31 -92.1(5)
C2 C3 C22 C31 84.7(5)
C4 C3 C22 C23 140.2(4)
C2 C3 C22 C23 -43.0(6)
C31 C22 C23 C24 58.8(6)
C3 C22 C23 C24 -174.8(4)
C22 C23 C24 C25 61.0(10)
C22 C23 C24 C26 -172.3(5)
C3 C22 C31 C32 -87.6(5)
C23 C22 C31 C32 40.6(6)
C3 C22 C31 C36 92.0(5)
C23 C22 C31 C36 -139.8(4)
C36 C31 C32 C33 2.6(6)
C22 C31 C32 C33 -177.8(4)
C31 C32 C33 C34 -2.6(6)
C31 C32 C33 C52 177.9(4)
C32 C33 C34 O38 178.3(4)
C52 C33 C34 O38 -2.1(6)
C32 C33 C34 C35 1.1(6)
C52 C33 C34 C35 -179.4(4)
O38 C34 C35 C36 -177.2(4)
C33 C34 C35 C36 0.2(6)
O38 C34 C35 C39 2.2(6)
C33 C34 C35 C39 179.6(4)
C34 C35 C36 O37 179.3(4)
C39 C35 C36 O37 0.0(6)
C34 C35 C36 C31 -0.2(6)
C39 C35 C36 C31 -179.6(4)
C32 C31 C36 O37 179.4(4)
C22 C31 C36 O37 -0.2(6)
C32 C31 C36 C35 -1.1(6)
C22 C31 C36 C35 179.3(4)
C36 C35 C39 N40 1.6(6)
C34 C35 C39 N40 -177.7(4)
C35 C39 N40 N41 179.1(4)
C39 N40 N41 C42 -178.7(4)
N40 N41 C42 O43 -0.4(7)
N40 N41 C42 C44 -178.5(4)
O43 C42 C44 N48 -60.9(6)
N41 C42 C44 N48 117.3(4)
O43 C42 C44 C45 59.9(6)
N41 C42 C44 C45 -121.9(5)
N48 C44 C45 C47 -61.9(6)
C42 C44 C45 C47 180.0(5)
N48 C44 C45 C46 175.5(4)
C42 C44 C45 C46 57.3(6)
C42 C44 N48 C49 -123.1(5)
C45 C44 N48 C49 115.8(5)
C44 N48 C49 O51 2.3(7)
C44 N48 C49 C50 -175.7(4)
C32 C33 C52 C61 90.0(5)
C34 C33 C52 C61 -89.5(5)
C32 C33 C52 C53 -35.7(6)
C34 C33 C52 C53 144.8(4)
C61 C52 C53 C54 173.5(4)
C33 C52 C53 C54 -60.8(5)
C52 C53 C54 C55 -55.8(6)
C52 C53 C54 C56 -178.9(5)
C33 C52 C61 C66 92.1(5)
C53 C52 C61 C66 -141.4(4)
C33 C52 C61 C62 -86.3(5)
C53 C52 C61 C62 40.3(6)
C66 C61 C62 C63 1.5(7)
C52 C61 C62 C63 179.9(4)
C61 C62 C63 C64 -3.5(7)
C61 C62 C63 C82 179.7(4)
C62 C63 C64 O68 -178.5(4)
C82 C63 C64 O68 -1.7(7)
C62 C63 C64 C65 3.3(7)
C82 C63 C64 C65 -179.9(4)
O68 C64 C65 C66 -179.4(4)
C63 C64 C65 C66 -1.1(7)
O68 C64 C65 C69 4.3(6)
C63 C64 C65 C69 -177.4(4)
C62 C61 C66 O67 179.8(4)
C52 C61 C66 O67 1.4(7)
C62 C61 C66 C65 0.9(7)
C52 C61 C66 C65 -177.5(4)
C64 C65 C66 O67 -179.9(4)
C69 C65 C66 O67 -3.7(7)
C64 C65 C66 C61 -1.1(7)
C69 C65 C66 C61 175.1(4)
C66 C65 C69 N70 3.6(7)
C64 C65 C69 N70 179.8(4)
C65 C69 N70 N71 -178.1(4)
C69 N70 N71 C72 175.6(4)
N70 N71 C72 O73 -1.2(8)
N70 N71 C72 C74 178.3(4)
O73 C72 C74 N78 -53.7(7)
N71 C72 C74 N78 126.7(5)
O73 C72 C74 C75 67.6(6)
N71 C72 C74 C75 -112.0(5)
N78 C74 C75 C77 174.3(5)
C72 C74 C75 C77 54.9(6)
N78 C74 C75 C76 -62.0(6)
C72 C74 C75 C76 178.7(5)
C72 C74 N78 C79 -121.2(5)
C75 C74 N78 C79 118.5(5)
C74 N78 C79 O81 -0.8(8)
C74 N78 C79 C80 179.5(5)
C62 C63 C82 C91 85.3(5)
C64 C63 C82 C91 -91.4(5)
C62 C63 C82 C83 -41.7(6)
C64 C63 C82 C83 141.6(4)
C91 C82 C83 C84 55.4(6)
C63 C82 C83 C84 -178.8(4)
C82 C83 C84 C85 60.3(7)
C82 C83 C84 C86 -176.1(6)
C63 C82 C91 C96 93.3(5)
C83 C82 C91 C96 -140.1(4)
C63 C82 C91 C92 -85.8(5)
C83 C82 C91 C92 40.8(5)
C96 C91 C92 C93 3.0(6)
C82 C91 C92 C93 -177.9(4)
C91 C92 C93 C94 -2.6(6)
C91 C92 C93 C112 175.2(4)
C92 C93 C94 O98 179.7(4)
C112 C93 C94 O98 1.8(6)
C92 C93 C94 C95 1.3(6)
C112 C93 C94 C95 -176.6(4)
O98 C94 C95 C96 -179.1(4)
C93 C94 C95 C96 -0.6(6)
O98 C94 C95 C99 3.6(6)
C93 C94 C95 C99 -177.9(4)
C92 C91 C96 O97 178.0(4)
C82 C91 C96 O97 -1.2(6)
C92 C91 C96 C95 -2.1(6)
C82 C91 C96 C95 178.7(4)
C94 C95 C96 O97 -179.1(4)
C99 C95 C96 O97 -1.9(6)
C94 C95 C96 C91 1.0(6)
C99 C95 C96 C91 178.1(4)
C96 C95 C99 N100 -0.2(6)
C94 C95 C99 N100 177.0(4)
C95 C99 N100 N101 -177.1(4)
C99 N100 N101 C102 166.2(4)
N100 N101 C102 O103 1.6(6)
N100 N101 C102 C104 179.7(4)
O103 C102 C104 N108 -35.5(6)
N101 C102 C104 N108 146.3(4)
O103 C102 C104 C105 88.0(6)
N101 C102 C104 C105 -90.2(5)
N108 C104 C105 C106 -66.1(6)
C102 C104 C105 C106 173.0(4)
N108 C104 C105 C107 59.9(6)
C102 C104 C105 C107 -61.1(6)
C102 C104 N108 C109 -131.6(5)
C105 C104 N108 C109 105.5(5)
C104 N108 C109 O111 -3.3(7)
C104 N108 C109 C110 178.7(4)
C92 C93 C112 C1 89.3(5)
C94 C93 C112 C1 -92.9(5)
C92 C93 C112 C113 -40.9(6)
C94 C93 C112 C113 136.9(4)
C6 C1 C112 C93 89.8(5)
C2 C1 C112 C93 -88.0(5)
C6 C1 C112 C113 -140.1(4)
C2 C1 C112 C113 42.1(6)
C93 C112 C113 C114 -85.3(6)
C1 C112 C113 C114 145.8(5)
C112 C113 C114 C115 54.7(9)
C112 C113 C114 C116 -176.0(6)
C59F C1F C2F C10F -1.3(14)
C5F C1F C2F C10F -142.8(9)
C59F C1F C2F C3F 140.6(10)
C5F C1F C2F C3F -0.9(12)
C1F C2F C3F C15F -141.6(13)
C10F C2F C3F C15F -1.9(17)
C1F C2F C3F C4F 0.0(11)
C10F C2F C3F C4F 139.7(11)
C15F C3F C4F C20F 1.0(18)
C2F C3F C4F C20F -139.7(12)
C15F C3F C4F C5F 141.7(12)
C2F C3F C4F C5F 1.0(11)
C20F C4F C5F C25F -0.4(15)
C3F C4F C5F C25F -143.0(10)
C20F C4F C5F C1F 140.9(11)
C3F C4F C5F C1F -1.6(12)
C59F C1F C5F C25F -0.5(15)
C2F C1F C5F C25F 144.1(10)
C59F C1F C5F C4F -143.0(11)
C2F C1F C5F C4F 1.6(12)
C58F C6F C7F C34F -1.9(13)
C10F C6F C7F C34F -143.4(10)
C58F C6F C7F C8F 141.5(8)
C10F C6F C7F C8F 0.1(8)
C34F C7F C8F C49F 5.6(15)
C6F C7F C8F C49F -140.8(10)
C34F C7F C8F C9F 145.8(9)
C6F C7F C8F C9F -0.6(8)
C49F C8F C9F C11F 3.5(15)
C7F C8F C9F C11F -138.9(10)
C49F C8F C9F C10F 143.2(10)
C7F C8F C9F C10F 0.8(9)
C58F C6F C10F C9F -138.2(10)
C7F C6F C10F C9F 0.4(9)
C58F C6F C10F C2F 3.8(12)
C7F C6F C10F C2F 142.4(8)
C11F C9F C10F C6F 141.4(9)
C8F C9F C10F C6F -0.8(10)
C11F C9F C10F C2F -0.5(12)
C8F C9F C10F C2F -142.8(8)
C1F C2F C10F C6F -2.2(12)
C3F C2F C10F C6F -138.6(11)
C1F C2F C10F C9F 139.0(10)
C3F C2F C10F C9F 2.6(14)
C8F C9F C11F C12F -3.7(15)
C10F C9F C11F C12F -139.5(11)
C8F C9F C11F C15F 133.4(12)
C10F C9F C11F C15F -2.3(14)
C9F C11F C12F C48F 0.7(16)
C15F C11F C12F C48F -143.4(11)
C9F C11F C12F C13F 143.7(10)
C15F C11F C12F C13F -0.3(12)
C48F C12F C13F C44F -0.9(15)
C11F C12F C13F C44F -145.4(10)
C48F C12F C13F C14F 141.8(11)
C11F C12F C13F C14F -2.7(13)
C44F C13F C14F C16F 2.4(18)
C12F C13F C14F C16F -138.3(13)
C44F C13F C14F C15F 144.9(10)
C12F C13F C14F C15F 4.1(12)
C2F C3F C15F C11F -0.9(18)
C4F C3F C15F C11F -137.1(13)
C2F C3F C15F C14F 138.1(12)
C4F C3F C15F C14F 1.9(17)
C9F C11F C15F C3F 3.2(17)
C12F C11F C15F C3F 144.0(12)
C9F C11F C15F C14F -137.8(11)
C12F C11F C15F C14F 3.0(13)
C16F C14F C15F C3F -4.1(19)
C13F C14F C15F C3F -147.2(12)
C16F C14F C15F C11F 138.8(15)
C13F C14F C15F C11F -4.3(12)
C13F C14F C16F C17F -4.2(18)
C15F C14F C16F C17F -138.7(12)
C13F C14F C16F C20F 137.6(14)
C15F C14F C16F C20F 3(2)
C14F C16F C17F C43F 3.5(16)
C20F C16F C17F C43F -139.5(12)
C14F C16F C17F C18F 148.1(11)
C20F C16F C17F C18F 5.2(13)
C43F C17F C18F C54F -6.7(18)
C16F C17F C18F C54F -146.9(11)
C43F C17F C18F C19F 134.3(14)
C16F C17F C18F C19F -6.0(12)
C54F C18F C19F C21F 0.6(19)
C17F C18F C19F C21F -137.9(14)
C54F C18F C19F C20F 143.4(13)
C17F C18F C19F C20F 4.9(14)
C5F C4F C20F C19F -1.8(19)
C3F C4F C20F C19F 134.9(15)
C5F C4F C20F C16F -138.8(12)
C3F C4F C20F C16F -2.1(18)
C21F C19F C20F C4F 4.6(19)
C18F C19F C20F C4F -143.6(13)
C21F C19F C20F C16F 147.1(10)
C18F C19F C20F C16F -1.1(13)
C14F C16F C20F C4F 0(2)
C17F C16F C20F C4F 141.9(14)
C14F C16F C20F C19F -144.7(15)
C17F C16F C20F C19F -2.7(15)
C20F C19F C21F C25F -5.3(16)
C18F C19F C21F C25F 134.7(14)
C20F C19F C21F C22F -141.3(12)
C18F C19F C21F C22F -1.3(18)
C19F C21F C22F C53F -3.0(14)
C25F C21F C22F C53F -146.2(10)
C19F C21F C22F C23F 141.8(11)
C25F C21F C22F C23F -1.4(11)
C53F C22F C23F C26F -2.3(17)
C21F C22F C23F C26F -141.7(10)
C53F C22F C23F C24F 140.4(13)
C21F C22F C23F C24F 1.0(11)
C26F C23F C24F C60F -8.0(16)
C22F C23F C24F C60F -146.9(10)
C26F C23F C24F C25F 138.7(11)
C22F C23F C24F C25F -0.2(12)
C4F C5F C25F C24F 135.7(11)
C1F C5F C25F C24F -2.7(15)
C4F C5F C25F C21F -0.2(13)
C1F C5F C25F C21F -138.6(11)
C60F C24F C25F C5F 2.3(17)
C23F C24F C25F C5F -140.3(11)
C60F C24F C25F C21F 141.9(12)
C23F C24F C25F C21F -0.7(12)
C19F C21F C25F C5F 3.3(15)
C22F C21F C25F C5F 143.0(9)
C19F C21F C25F C24F -138.5(12)
C22F C21F C25F C24F 1.2(11)
C24F C23F C26F C27F -135.3(12)
C22F C23F C26F C27F -1.5(14)
C24F C23F C26F C30F 3.1(16)
C22F C23F C26F C30F 136.9(11)
C23F C26F C27F C28F 141.2(10)
C30F C26F C27F C28F -1.4(12)
C23F C26F C27F C52F 2.6(15)
C30F C26F C27F C52F -139.9(9)
C26F C27F C28F C37F -132.0(19)
C52F C27F C28F C37F 9(2)
C26F C27F C28F C29F 0.2(14)
C52F C27F C28F C29F 140.9(11)
C37F C28F C29F C31F 16(2)
C27F C28F C29F C31F -136(2)
C37F C28F C29F C30F 153.0(10)
C27F C28F C29F C30F 1.1(14)
C27F C26F C30F C56F 148.2(9)
C23F C26F C30F C56F 4.8(13)
C27F C26F C30F C29F 2.0(11)
C23F C26F C30F C29F -141.3(11)
C31F C29F C30F C56F 15.2(18)
C28F C29F C30F C56F -138.8(12)
C31F C29F C30F C26F 152.1(10)
C28F C29F C30F C26F -1.8(13)
C28F C29F C31F C32F -11(3)
C30F C29F C31F C32F -148.5(10)
C28F C29F C31F C35F 122(2)
C30F C29F C31F C35F -15(2)
C29F C31F C32F C36F 0.7(15)
C35F C31F C32F C36F -145.9(10)
C29F C31F C32F C33F 143.2(12)
C35F C31F C32F C33F -3.4(12)
C36F C32F C33F C50F -0.3(14)
C31F C32F C33F C50F -142.0(10)
C36F C32F C33F C34F 146.2(9)
C31F C32F C33F C34F 4.5(12)
C6F C7F C34F C33F 138.6(11)
C8F C7F C34F C33F -1.3(14)
C6F C7F C34F C35F -1.9(14)
C8F C7F C34F C35F -141.9(10)
C50F C33F C34F C7F -3.5(17)
C32F C33F C34F C7F -145.0(11)
C50F C33F C34F C35F 137.4(13)
C32F C33F C34F C35F -4.0(11)
C7F C34F C35F C57F 4.8(14)
C33F C34F C35F C57F -137.1(11)
C7F C34F C35F C31F 144.0(10)
C33F C34F C35F C31F 2.1(11)
C29F C31F C35F C57F 8.7(19)
C32F C31F C35F C57F 143.6(9)
C29F C31F C35F C34F -134.1(16)
C32F C31F C35F C34F 0.8(10)
C33F C32F C36F C40F -3.0(15)
C31F C32F C36F C40F 137.1(11)
C33F C32F C36F C37F -139.4(11)
C31F C32F C36F C37F 0.7(14)
C27F C28F C37F C36F 123(2)
C29F C28F C37F C36F -12.1(16)
C27F C28F C37F C38F -14(2)
C29F C28F C37F C38F -148.3(9)
C32F C36F C37F C28F 7.3(18)
C40F C36F C37F C28F -136.7(13)
C32F C36F C37F C38F 140.1(10)
C40F C36F C37F C38F -4.0(11)
C28F C37F C38F C51F 10.1(15)
C36F C37F C38F C51F -136.9(12)
C28F C37F C38F C39F 151.6(9)
C36F C37F C38F C39F 4.5(11)
C51F C38F C39F C41F 5.4(14)
C37F C38F C39F C41F -142.1(10)
C51F C38F C39F C40F 144.1(8)
C37F C38F C39F C40F -3.3(10)
C32F C36F C40F C46F 2.8(14)
C37F C36F C40F C46F 144.2(9)
C32F C36F C40F C39F -139.7(10)
C37F C36F C40F C39F 1.7(10)
C41F C39F C40F C46F 1.5(13)
C38F C39F C40F C46F -141.7(9)
C41F C39F C40F C36F 144.2(9)
C38F C39F C40F C36F 1.1(11)
C38F C39F C41F C42F -5.1(13)
C40F C39F C41F C42F -142.2(9)
C38F C39F C41F C45F 131.6(11)
C40F C39F C41F C45F -5.5(14)
C39F C41F C42F C55F 2.5(12)
C45F C41F C42F C55F -141.3(9)
C39F C41F C42F C43F 143.3(8)
C45F C41F C42F C43F -0.4(9)
C18F C17F C43F C44F -133.8(14)
C16F C17F C43F C44F -1.0(15)
C18F C17F C43F C42F 5.7(16)
C16F C17F C43F C42F 138.6(11)
C55F C42F C43F C17F -0.2(11)
C41F C42F C43F C17F -143.8(9)
C55F C42F C43F C44F 145.0(8)
C41F C42F C43F C44F 1.4(10)
C14F C13F C44F C43F 0.4(14)
C12F C13F C44F C43F 140.4(10)
C14F C13F C44F C45F -133.1(12)
C12F C13F C44F C45F 6.9(15)
C17F C43F C44F C13F -1.0(13)
C42F C43F C44F C13F -143.3(9)
C17F C43F C44F C45F 140.6(10)
C42F C43F C44F C45F -1.7(10)
C39F C41F C45F C47F 5.7(16)
C42F C41F C45F C47F 145.7(11)
C39F C41F C45F C44F -140.7(11)
C42F C41F C45F C44F -0.7(10)
C13F C44F C45F C47F -7.8(17)
C43F C44F C45F C47F -145.5(11)
C13F C44F C45F C41F 139.2(11)
C43F C44F C45F C41F 1.5(10)
C36F C40F C46F C50F 0.6(13)
C39F C40F C46F C50F 140.6(10)
C36F C40F C46F C47F -137.1(11)
C39F C40F C46F C47F 2.9(15)
C41F C45F C47F C48F -141.5(11)
C44F C45F C47F C48F 1.8(18)
C41F C45F C47F C46F -1.1(16)
C44F C45F C47F C46F 142.1(11)
C40F C46F C47F C45F -3.1(18)
C50F C46F C47F C45F -145.5(11)
C40F C46F C47F C48F 139.0(11)
C50F C46F C47F C48F -3.4(13)
C11F C12F C48F C47F 135.0(13)
C13F C12F C48F C47F -4.7(16)
C11F C12F C48F C49F 2.4(15)
C13F C12F C48F C49F -137.4(11)
C45F C47F C48F C12F 4.2(18)
C46F C47F C48F C12F -136.6(12)
C45F C47F C48F C49F 142.7(13)
C46F C47F C48F C49F 1.9(13)
C9F C8F C49F C50F -141.1(10)
C7F C8F C49F C50F -5.0(15)
C9F C8F C49F C48F -0.2(15)
C7F C8F C49F C48F 135.9(12)
C12F C48F C49F C8F -2.6(15)
C47F C48F C49F C8F -143.9(11)
C12F C48F C49F C50F 141.7(10)
C47F C48F C49F C50F 0.4(12)
C32F C33F C50F C46F 3.6(14)
C34F C33F C50F C46F -133.4(13)
C32F C33F C50F C49F 141.1(10)
C34F C33F C50F C49F 4.1(16)
C40F C46F C50F C33F -3.8(14)
C47F C46F C50F C33F 142.6(10)
C40F C46F C50F C49F -142.8(10)
C47F C46F C50F C49F 3.6(12)
C8F C49F C50F C33F 0.4(14)
C48F C49F C50F C33F -145.1(10)
C8F C49F C50F C46F 142.9(10)
C48F C49F C50F C46F -2.6(12)
C39F C38F C51F C55F -2.8(12)
C37F C38F C51F C55F 134.0(12)
C39F C38F C51F C52F -140.7(9)
C37F C38F C51F C52F -3.9(15)
C28F C27F C52F C51F 2.3(13)
C26F C27F C52F C51F 140.4(10)
C28F C27F C52F C53F -138.5(11)
C26F C27F C52F C53F -0.4(15)
C38F C51F C52F C27F -3.0(12)
C55F C51F C52F C27F -144.3(8)
C38F C51F C52F C53F 142.9(8)
C55F C51F C52F C53F 1.7(9)
C23F C22F C53F C52F 4.2(17)
C21F C22F C53F C52F 143.0(10)
C23F C22F C53F C54F -130.0(16)
C21F C22F C53F C54F 8.8(17)
C27F C52F C53F C22F -3.0(15)
C51F C52F C53F C22F -146.7(10)
C27F C52F C53F C54F 142.9(9)
C51F C52F C53F C54F -0.7(9)
C17F C18F C54F C55F 2.4(15)
C19F C18F C54F C55F -137.7(12)
C17F C18F C54F C53F 143.9(10)
C19F C18F C54F C53F 3.8(15)
C22F C53F C54F C18F -9.5(17)
C52F C53F C54F C18F -147.2(9)
C22F C53F C54F C55F 137.3(13)
C52F C53F C54F C55F -0.4(9)
C41F C42F C55F C51F -0.2(12)
C43F C42F C55F C51F -138.8(8)
C41F C42F C55F C54F 135.3(10)
C43F C42F C55F C54F -3.3(11)
C38F C51F C55F C42F 0.5(12)
C52F C51F C55F C42F 139.7(8)
C38F C51F C55F C54F -141.0(9)
C52F C51F C55F C54F -1.8(9)
C18F C54F C55F C42F 2.3(15)
C53F C54F C55F C42F -140.0(9)
C18F C54F C55F C51F 143.6(11)
C53F C54F C55F C51F 1.3(9)
C26F C30F C56F C57F -143.1(9)
C29F C30F C56F C57F -8.2(16)
C26F C30F C56F C60F -8.4(14)
C29F C30F C56F C60F 126.5(15)
C34F C35F C57F C56F 136.8(10)
C31F C35F C57F C56F 1.9(11)
C34F C35F C57F C58F -3.7(13)
C31F C35F C57F C58F -138.6(9)
C30F C56F C57F C35F -1.4(11)
C60F C56F C57F C35F -144.9(8)
C30F C56F C57F C58F 141.4(8)
C60F C56F C57F C58F -2.1(9)
C10F C6F C58F C59F -2.0(13)
C7F C6F C58F C59F -136.0(9)
C10F C6F C58F C57F 137.1(9)
C7F C6F C58F C57F 3.1(11)
C35F C57F C58F C6F -0.5(12)
C56F C57F C58F C6F -142.4(8)
C35F C57F C58F C59F 143.5(9)
C56F C57F C58F C59F 1.6(10)
C2F C1F C59F C58F 3.2(14)
C5F C1F C59F C58F 141.7(10)
C2F C1F C59F C60F -134.4(11)
C5F C1F C59F C60F 4.1(16)
C6F C58F C59F C1F -1.6(13)
C57F C58F C59F C1F -144.3(9)
C6F C58F C59F C60F 142.4(9)
C57F C58F C59F C60F -0.3(10)
C25F C24F C60F C56F -137.7(12)
C23F C24F C60F C56F 4.6(16)
C25F C24F C60F C59F 1.2(16)
C23F C24F C60F C59F 143.5(10)
C30F C56F C60F C24F 3.8(17)
C57F C56F C60F C24F 143.3(11)
C30F C56F C60F C59F -137.7(11)
C57F C56F C60F C59F 1.9(9)
C1F C59F C60F C24F -4.6(16)
C58F C59F C60F C24F -146.1(10)
C1F C59F C60F C56F 140.4(11)
C58F C59F C60F C56F -1.0(10)
